data_7710117
loop_
_publ_author_name
'Tang, Yun'
'Sun, Fang'
'Ma, Xiaoshuang'
'Qin, Lubing'
'Ma, Guanyu'
'Tang, Qing'
'Tang, Zhenghua'

_publ_section_title
;
 Alkynyl and Halogen Co-protected (AuAg)44 Nanoclusters: A Comparative
 Study on Optical Absorbance, Structure Analysis, and Hydrogen Evolution
 Performance
;
_journal_name_full 'Dalton Transactions'
_journal_paper_doi 10.1039/D2DT00634K
_journal_year 2022
_chemical_formula_moiety 'C288 H312 Ag20 Au24 Cl2, H2 O'
_chemical_formula_sum 'C288 H314 Ag20 Au24 Cl2 O'
_chemical_formula_weight 10746.87
_space_group_crystal_system monoclinic
_space_group_IT_number 14
_space_group_name_Hall '-P 2yn'
_space_group_name_H-M_alt 'P 1 21/n 1'
_atom_sites_solution_hydrogens mixed
_atom_sites_solution_primary dual
_audit_creation_date 2020-12-04
_audit_creation_method
;
Olex2 1.2-beta
(compiled 2018.05.29 svn.r3508 for OlexSys, GUI svn.r5506)
;
_audit_update_record
;
2022-04-22 deposited with the CCDC.	2022-04-25 downloaded from the CCDC.
;
_cell_angle_alpha 90
_cell_angle_beta 98.5530(10)
_cell_angle_gamma 90
_cell_formula_units_Z 4
_cell_length_a 21.06600(10)
_cell_length_b 32.5271(2)
_cell_length_c 45.5844(3)
_cell_measurement_reflns_used 91927
_cell_measurement_temperature 100.00(10)
_cell_measurement_theta_max 75.2960
_cell_measurement_theta_min 2.3880
_cell_volume 30887.8(3)
_computing_cell_refinement 'CrysAlisPro 1.171.40.84a (Rigaku OD, 2020)'
_computing_data_collection 'CrysAlisPro 1.171.40.84a (Rigaku OD, 2020)'
_computing_data_reduction 'CrysAlisPro 1.171.40.84a (Rigaku OD, 2020)'
_computing_molecular_graphics 'Olex2 (Dolomanov et al., 2009)'
_computing_publication_material 'Olex2 (Dolomanov et al., 2009)'
_computing_structure_refinement 'ShelXL (Sheldrick, 2015)'
_computing_structure_solution 'ShelXT (Sheldrick, 2015)'
_diffrn_ambient_environment N~2~
_diffrn_ambient_temperature 100.00(10)
_diffrn_detector 'Hybrid Pixel Array Detector'
_diffrn_detector_area_resol_mean 10.0000
_diffrn_detector_type HyPix
_diffrn_measured_fraction_theta_full 0.995
_diffrn_measured_fraction_theta_max 0.948
_diffrn_measurement_details
;
List of Runs (angles in degrees, time in seconds):

  # Type    Start    End  Width  t~exp~   \w     \q     \k     \f   Frames
#--------------------------------------------------------------------------
  1  \w    -77.00  25.00   0.50    0.47    --  -46.00  95.00 108.00  204
  2  \w    -23.00  28.00   0.50    0.47    --  -46.00  19.00  30.00  102
  3  \w     40.00  67.00   0.50    0.47    --   46.00 -95.00  -1.00   54
  4  \w     34.00 105.00   0.50    2.74    --  106.06 -95.00  -1.00  142
  5  \w     70.00  96.00   0.50    2.74    --  106.06 -77.00   0.00   52
  6  \w     42.00  67.00   0.50    2.74    --  106.06 -61.00   0.00   50
  7  \w     38.00  64.00   0.50    2.74    --  106.06 -61.00  60.00   52
  8  \w     33.00  64.00   0.50    2.74    --  106.06 -77.00   0.00   62
  9  \w     33.00  73.00   0.50    2.74    --  106.06 -61.00 -90.00   80
 10  \w     37.00  69.00   0.50    2.74    --  106.06 -61.00-150.00   64
 11  \w    -20.00  38.00   0.50    0.47    --   46.00 -95.00  -1.00  116
 12  \w    -29.00  28.00   0.50    0.47    --   46.00 -19.00   0.00  114
 13  \w     33.00  73.00   0.50    2.74    --  106.06 -61.00 120.00   80
 14  \w     34.00  70.00   0.50    2.74    --  106.06 -61.00 150.00   72
 15  \w     91.00 146.00   0.50    2.74    --  106.06  95.00 108.00  110
 16  \w    -62.00 -37.00   0.50    2.74    -- -102.00  61.00  60.00   50
 17  \w    -68.00 -31.00   0.50    2.74    -- -102.00  61.00  90.00   74
 18  \w   -103.00 -40.00   0.50    2.74    -- -102.00  95.00 108.00  126
 19  \w    -76.00 -31.00   0.50    2.74    -- -102.00  77.00 -60.00   90
 20  \w    -69.00 -29.00   0.50    2.74    -- -102.00  61.00-120.00   80
 21  \w    -68.00 -33.00   0.50    2.74    -- -102.00  61.00-180.00   70
 22  \w   -154.00-129.00   0.50    2.74    -- -102.00 -95.00  -1.00   50
 23  \w   -172.00 -87.00   0.50    2.74    -- -102.00 -45.00  60.00  170
 24  \w   -119.00 -78.00   0.50    0.47    --  -46.00-125.00 120.00   82
 25  \w   -135.00-110.00   0.50    2.74    -- -102.00 -45.00  90.00   50
 26  \w   -166.00-141.00   0.50    2.74    -- -102.00 -45.00  90.00   50
 27  \w   -162.00-112.00   0.50    2.74    -- -102.00 -15.00-180.00  100
;
_diffrn_measurement_device 'four-circle diffractometer'
_diffrn_measurement_device_type 'XtaLAB Synergy R, DW system, HyPix'
_diffrn_measurement_method '\w scans'
_diffrn_orient_matrix_type 'CrysAlisPro convention (1999,Acta A55,543-557)'
_diffrn_orient_matrix_UB_11 0.0178864000
_diffrn_orient_matrix_UB_12 -0.0261840000
_diffrn_orient_matrix_UB_13 0.0281806000
_diffrn_orient_matrix_UB_21 0.0196194000
_diffrn_orient_matrix_UB_22 -0.0356563000
_diffrn_orient_matrix_UB_23 -0.0190259000
_diffrn_orient_matrix_UB_31 0.0689952000
_diffrn_orient_matrix_UB_32 0.0169192000
_diffrn_orient_matrix_UB_33 0.0035365000
_diffrn_radiation_monochromator mirror
_diffrn_radiation_probe x-ray
_diffrn_radiation_type CuK\a
_diffrn_radiation_wavelength 1.54184
_diffrn_reflns_av_R_equivalents 0.0609
_diffrn_reflns_av_unetI/netI 0.0510
_diffrn_reflns_Laue_measured_fraction_full 0.995
_diffrn_reflns_Laue_measured_fraction_max 0.948
_diffrn_reflns_limit_h_max 26
_diffrn_reflns_limit_h_min -22
_diffrn_reflns_limit_k_max 40
_diffrn_reflns_limit_k_min -38
_diffrn_reflns_limit_l_max 57
_diffrn_reflns_limit_l_min -56
_diffrn_reflns_number 237255
_diffrn_reflns_point_group_measured_fraction_full 0.995
_diffrn_reflns_point_group_measured_fraction_max 0.948
_diffrn_reflns_theta_full 67.684
_diffrn_reflns_theta_max 76.903
_diffrn_reflns_theta_min 2.385
_diffrn_source 'Rotating-anode X-ray tube'
_diffrn_source_type 'Rigaku (Cu) X-ray Source'
_exptl_absorpt_coefficient_mu 31.190
_exptl_absorpt_correction_T_max 1.00000
_exptl_absorpt_correction_T_min 0.11353
_exptl_absorpt_correction_type multi-scan
_exptl_absorpt_process_details
;
CrysAlisPro 1.171.40.84a (Rigaku Oxford Diffraction, 2020)
Empirical absorption correction using spherical harmonics,
implemented in SCALE3 ABSPACK scaling algorithm.
;
_exptl_crystal_colour black
_exptl_crystal_density_diffrn 2.311
_exptl_crystal_F_000 19680
_exptl_crystal_size_max 0.13
_exptl_crystal_size_mid 0.07
_exptl_crystal_size_min 0.07
_refine_diff_density_max 5.600
_refine_diff_density_min -2.914
_refine_diff_density_rms 0.348
_refine_ls_extinction_method none
_refine_ls_goodness_of_fit_ref 1.092
_refine_ls_hydrogen_treatment constr
_refine_ls_matrix_type full
_refine_ls_number_parameters 2895
_refine_ls_number_reflns 61867
_refine_ls_number_restraints 1015
_refine_ls_restrained_S_all 1.085
_refine_ls_R_factor_all 0.0869
_refine_ls_R_factor_gt 0.0735
_refine_ls_shift/su_max 0.016
_refine_ls_shift/su_mean 0.000
_refine_ls_structure_factor_coef Fsqd
_refine_ls_weighting_details 'w=1/[\s^2^(Fo^2^)+(0.0711P)^2^+1189.7517P] where P=(Fo^2^+2Fc^2^)/3'
_refine_ls_weighting_scheme calc
_refine_ls_wR_factor_gt 0.1810
_refine_ls_wR_factor_ref 0.1913
_reflns_Friedel_coverage 0.000
_reflns_number_gt 51211
_reflns_number_total 61867
_reflns_threshold_expression 'I > 2\s(I)'
_cod_data_source_file d2dt00634k2.cif
_cod_data_source_block hg-ty-1
_cod_database_code 7710117
_shelx_shelxl_version_number 2018/3
_shelx_space_group_comment
;
The symmetry employed for this shelxl refinement is uniquely defined
by the following loop, which should always be used as a source of
symmetry information in preference to the above space-group names.
They are only intended as comments.
;
_diffrn_oxdiff_digest_frames
;
0161262c23501f96dcd16128c9f55ea4c802346b35d
;
_reflns_odcompleteness_completeness 99.74
_reflns_odcompleteness_iscentric 1
_reflns_odcompleteness_theta 66.97
_olex2_refinement_description
;
1. Fixed Uiso
 At 1.2 times of:
  All C(H) groups
 At 1.5 times of:
  All C(H,H,H) groups, All O(H,H) groups
2. Restrained distances
 C147-C89 = C234-C167 = C231-C190 = C195-C48 = C144-C29 = C248-C126 = C177-C57
 = C207-C166 = C197-C102 = C146-C94 = C249-C220 = C129-C79 = C259-C17 = C229-
 C74 = C110-C186 = C237-C62 = C209-C139 = C264-C132
 1.5 with sigma of 0.02
 C295-C200
 1.5 with sigma of 0.02
 C13-C5
 1.17 with sigma of 0.02
 C255-C234 = C253-C234 = C251-C234
 1.52 with sigma of 0.02
 C275-C274 = C276-C274 = C274-C273
 1.52 with sigma of 0.02
 H181-H23P
 2.1 with sigma of 0.02
 H27R-H92
 2.1 with sigma of 0.02
 C265-C266 \\sim C265-C267 \\sim C265-C268
 with sigma of 0.02
 C266-C267 \\sim C266-C268 \\sim C267-C268
 with sigma of 0.04
 C153-C265 \\sim C265-C149
 with sigma of 0.02
 C269-C270 \\sim C269-C271 \\sim C269-C272
 with sigma of 0.02
 C270-C271 \\sim C270-C272 \\sim C271-C272
 with sigma of 0.04
 C155-C269 \\sim C269-C157
 with sigma of 0.02
 C106-C274 \\sim C274-C92
 with sigma of 0.02
 C277-C278 \\sim C277-C279 \\sim C278-C279
 with sigma of 0.04
 C119-C256 \\sim C256-C115
 with sigma of 0.02
 C213-C281 \\sim C281-C217
 with sigma of 0.02
 C292-C293 \\sim C292-C294 \\sim C292-C291
 with sigma of 0.02
 C291-C293 \\sim C291-C294
 with sigma of 0.04
 C295-C296 \\sim C295-C297 \\sim C295-C298
 with sigma of 0.02
 C296-C297 \\sim C296-C298 \\sim C297-C298
 with sigma of 0.04
 C201-C295 \\sim C295-C205
 with sigma of 0.02
 C281-C282 \\sim C281-C283 \\sim C281-C280
 with sigma of 0.02
 C280-C282 \\sim C280-C283
 with sigma of 0.04
 C253-C255 \\sim C255-C251
 with sigma of 0.02
 C255-C251 \\sim C251-C253
 with sigma of 0.02
 C251-C253 \\sim C253-C255
 with sigma of 0.02
 C274-C275 \\sim C274-C276 \\sim C274-C273
 with sigma of 0.02
 C273-C275 \\sim C273-C276
 with sigma of 0.04
3. Restrained planarity
 C201, C202, C203, C204, C205, C200
 with sigma of 0.01
 C148, C153, C152, C151, C150, C149, C265
 with sigma of 0.01
 C156, C157, C158, C159, C154, C155, C269
 with sigma of 0.01
 C274, C128, C106, C67, C71, C85, C92
 with sigma of 0.01
 C256, C120, C119, C118, C117, C116, C115
 with sigma of 0.01
 C217, C212, C213, C281
 with sigma of 0.01
 C295, C200, C201, C205
 with sigma of 0.01
4. Rigid bond restraints
 C203, C204, C205, C200, C295, C297, C296, C298, C201, C202
 with sigma for 1-2 distances of 0.005 and sigma for 1-3 distances of 0.01
5. Uiso/Uaniso restraints and constraints
C265 \\sim C266 \\sim C267 \\sim C268: within 2A with sigma of 0.04 and sigma
for terminal atoms of 0.08
C269 \\sim C270 \\sim C271 \\sim C272: within 2A with sigma of 0.04 and sigma
for terminal atoms of 0.08
C277 \\sim C278 \\sim C279: within 2A with sigma of 0.04 and sigma for terminal
atoms of 0.08
C291 \\sim C292 \\sim C293 \\sim C294: within 2A with sigma of 0.04 and sigma
for terminal atoms of 0.08
C295 \\sim C296 \\sim C297 \\sim C298: within 2A with sigma of 0.04 and sigma
for terminal atoms of 0.08
C203 \\sim C204 \\sim C205 \\sim C200 \\sim C201 \\sim C202 \\sim C295 \\sim
C296 \\sim C297 \\sim C298: within 1.7A with sigma of 0.02 and sigma for
terminal atoms of 0.04
C280 \\sim C281 \\sim C282 \\sim C283: within 2A with sigma of 0.04 and sigma
for terminal atoms of 0.08
C273 \\sim C274 \\sim C275 \\sim C276: within 2A with sigma of 0.04 and sigma
for terminal atoms of 0.08
Uanis(C295) \\sim Ueq, Uanis(C296) \\sim Ueq, Uanis(C297) \\sim Ueq,
Uanis(C298) \\sim Ueq, Uanis(C200) \\sim Ueq, Uanis(C205) \\sim Ueq,
Uanis(C204) \\sim Ueq, Uanis(C203) \\sim Ueq, Uanis(C202) \\sim Ueq,
Uanis(C201) \\sim Ueq: with sigma of 0.04 and sigma for terminal atoms of 0.1
Uanis(Au15) = Uanis(C5)
6. Rigid body (RIGU) restrains
 C265, C266, C267, C268
 with sigma for 1-2 distances of 0.004 and sigma for 1-3 distances of 0.004
 C269, C270, C271, C272
 with sigma for 1-2 distances of 0.004 and sigma for 1-3 distances of 0.004
 C277, C278, C279
 with sigma for 1-2 distances of 0.004 and sigma for 1-3 distances of 0.004
 C120, C279, C256, C278, C277
 with sigma for 1-2 distances of 0.001 and sigma for 1-3 distances of 0.001
 C226, C207, C242, C239, C161, C162, C166, C165, C164, C163
 with sigma for 1-2 distances of 0.001 and sigma for 1-3 distances of 0.001
 C240, C231, C233, C235, C190, C191, C192, C193, C194, C189
 with sigma for 1-2 distances of 0.001 and sigma for 1-3 distances of 0.001
 C250, C248, C252, C243, C125, C126, C121, C122, C123, C124
 with sigma for 1-2 distances of 0.001 and sigma for 1-3 distances of 0.001
 C291, C292, C293, C294
 with sigma for 1-2 distances of 0.004 and sigma for 1-3 distances of 0.004
 C291, C292, C294, C293, C284, C289, C288, C287, C286, C285
 with sigma for 1-2 distances of 0.001 and sigma for 1-3 distances of 0.001
 C295, C296, C297, C298
 with sigma for 1-2 distances of 0.004 and sigma for 1-3 distances of 0.004
 C201, C202, C203, C204, C205, C200, C297, C296, C295, C298
 with sigma for 1-2 distances of 0.001 and sigma for 1-3 distances of 0.001
 C280, C281, C282, C283
 with sigma for 1-2 distances of 0.004 and sigma for 1-3 distances of 0.004
 C58, C99, C214, C215, C216, C217, C212, C213, C280, C281, C283, C282
 with sigma for 1-2 distances of 0.001 and sigma for 1-3 distances of 0.001
 C8, C44, C222, C223, C218, C219, C220, C221, C249, C290, C246, C244
 with sigma for 1-2 distances of 0.001 and sigma for 1-3 distances of 0.001
 C253, C234, C255, C251, C167, C172, C168, C171, C169, C170
 with sigma for 1-2 distances of 0.001 and sigma for 1-3 distances of 0.001
 C273, C274, C275, C276
 with sigma for 1-2 distances of 0.004 and sigma for 1-3 distances of 0.004
7. Others
 Fixed Sof: C218(0.5) H218(0.5) C219(0.5) H219(0.5) C220(0.5) C221(0.5)
 H221(0.5) C222(0.5) H222(0.5) C223(0.5) C244(0.5) H24M(0.5) H24N(0.5)
 H24O(0.5) C246(0.5) H24S(0.5) H24T(0.5) H24U(0.5) C249(0.5) C284(0.5)
 C285(0.5) H285(0.5) C286(0.5) H286(0.5) C287(0.5) C288(0.5) H288(0.5)
 C289(0.5) H289(0.5) C290(0.5) H29A(0.5) H29B(0.5) H29C(0.5) C291(0.5)
 H29D(0.5) H29E(0.5) H29F(0.5) C292(0.5) C293(0.5) H29G(0.5) H29H(0.5)
 H29I(0.5) C294(0.5) H29J(0.5) H29K(0.5) H29L(0.5)
8.a Riding coordinates:
 C175(H17G,H17H,H17I), C244(H24M,H24N,H24O), C260(H26A,H26B,H26C), C283(H28G,
 H28H,H28I), O1(HB,HC)
8.b Aromatic/amide H refined with riding coordinates:
 C15(H15), C16(H16), C18(H18), C19(H19), C28(H28), C30(H30), C31(H31),
 C33(H33), C46(H46), C47(H47), C49(H49), C50(H50), C52(H52), C53(H53), C55(H55),
  C56(H56), C60(H60), C61(H61), C63(H63), C64(H64), C67(H67), C72(H72),
 C73(H73), C75(H75), C76(H76), C78(H78), C80(H80), C81(H81), C83(H83), C85(H85),
  C87(H87), C88(H88), C90(H90), C91(H91), C92(H92), C93(H93), C95(H95),
 C96(H96), C98(H98), C100(H100), C101(H101), C103(H103), C104(H104), C106(H106),
  C115(H115), C116(H116), C118(H118), C119(H119), C121(H121), C122(H122),
 C124(H124), C125(H125), C131(H131), C133(H133), C134(H134), C136(H136),
 C138(H138), C140(H140), C141(H141), C143(H143), C149(H149), C150(H150),
 C152(H152), C153(H153), C154(H154), C155(H155), C157(H157), C158(H158),
 C161(H161), C162(H162), C164(H164), C165(H165), C168(H168), C169(H169),
 C171(H171), C172(H172), C181(H181), C182(H182), C184(H184), C185(H185),
 C189(H189), C191(H191), C192(H192), C194(H194), C201(H201), C202(H202),
 C204(H204), C205(H205), C213(H213), C214(H214), C216(H216), C217(H217),
 C218(H218), C219(H219), C221(H221), C222(H222), C285(H285), C286(H286),
 C288(H288), C289(H289)
8.c Fitted hexagon refined as free rotating group:
 C14(C15,C16,C17,C18,C19), C28(C29,C30,C31,C32,C33), C46(C47,C48,C49,C50,C51),
 C52(C53,C54,C55,C56,C57), C60(C61,C62,C63,C64,C65), C72(C73,C74,C75,C76,C77),
 C78(C79,C80,C81,C82,C83), C86(C87,C88,C89,C90,C91), C93(C94,C95,C96,C97,C98),
 C100(C101,C102,C103,C104,C105), C115(C116,C117,C118,C119,C120), C121(C122,C123,
 C124,C125,C126), C131(C132,C133,C134,C135,C136), C138(C139,C140,C141,C142,
 C143), C148(C149,C150,C151,C152,C153), C154(C155,C156,C157,C158,C159),
 C161(C162,C163,C164,C165,C166), C167(C168,C169,C170,C171,C172), C189(C190,C191,
 C192,C193,C194), C200(C201,C202,C203,C204,C205), C212(C213,C214,C215,C216,
 C217), C218(C219,C220,C221,C222,C223), C284(C285,C286,C287,C288,C289)
8.d Idealised Me refined as rotating group:
 C111(H11A,H11B,H11C), C113(H11D,H11E,H11F), C130(H13A,H13B,H13C), C137(H13D,
 H13E,H13F), C145(H14A,H14B,H14C), C160(H16A,H16B,H16C), C173(H17A,H17B,H17C),
 C174(H17D,H17E,H17F), C176(H17J,H17K,H17L), C178(H17M,H17N,H17O), C179(H17P,
 H17Q,H17R), C180(H18A,H18B,H18C), C187(H18D,H18E,H18F), C188(H18G,H18H,H18I),
 C196(H19A,H19B,H19C), C198(H19D,H19E,H19F), C199(H19G,H19H,H19I), C206(H20A,
 H20B,H20C), C210(H21A,H21B,H21C), C211(H21D,H21E,H21F), C224(H22A,H22B,H22C),
 C225(H22D,H22E,H22F), C226(H22G,H22H,H22I), C227(H22J,H22K,H22L), C228(H22M,
 H22N,H22O), C230(H23A,H23B,H23C), C232(H23D,H23E,H23F), C233(H23G,H23H,H23I),
 C235(H23J,H23K,H23L), C236(H23M,H23N,H23O), C238(H23P,H23Q,H23R), C239(H23S,
 H23T,H23U), C240(H24A,H24B,H24C), C241(H24D,H24E,H24F), C242(H24G,H24H,H24I),
 C243(H24J,H24K,H24L), C245(H24P,H24Q,H24R), C246(H24S,H24T,H24U), C247(H24V,
 H24W,H24X), C250(H25A,H25B,H25C), C251(H25D,H25E,H25F), C252(H25G,H25H,H25I),
 C253(H25J,H25K,H25L), C254(H25M,H25N,H25O), C255(H25P,H25Q,H25R), C257(H25S,
 H25T,H25U), C258(H25V,H25W,H25X), C261(H26D,H26E,H26F), C262(H26G,H26H,H26I),
 C263(H26J,H26K,H26L), C266(H26M,H26N,H26O), C267(H26P,H26Q,H26R), C268(H26S,
 H26T,H26U), C270(H27A,H27B,H27C), C271(H27D,H27E,H27F), C272(H27G,H27H,H27I),
 C273(H27J,H27K,H27L), C275(H27M,H27N,H27O), C276(H27P,H27Q,H27R), C277(H27S,
 H27T,H27U), C278(H27V,H27W,H27X), C279(H27Y,H,HA), C280(H28A,H28B,H28C),
 C282(H28D,H28E,H28F), C290(H29A,H29B,H29C), C291(H29D,H29E,H29F), C293(H29G,
 H29H,H29I), C294(H29J,H29K,H29L), C296(H29M,H29N,H29O), C297(H29P,H29Q,H29R),
 C298(H29S,H29T,H29U)
;
_olex2_submission_special_instructions 'No special instructions were received'
_oxdiff_exptl_absorpt_empirical_details
;
Empirical correction (ABSPACK) includes:
- Absorption correction using spherical harmonics
- Frame scaling
;
_oxdiff_exptl_absorpt_empirical_full_max 8.594
_oxdiff_exptl_absorpt_empirical_full_min 0.591

loop_
_space_group_symop_operation_xyz
'x, y, z'
'-x+1/2, y+1/2, -z+1/2'
'-x, -y, -z'
'x-1/2, -y-1/2, z-1/2'

loop_
_atom_site_label
_atom_site_type_symbol
_atom_site_fract_x
_atom_site_fract_y
_atom_site_fract_z
_atom_site_U_iso_or_equiv
_atom_site_adp_type
_atom_site_occupancy
_atom_site_site_symmetry_order
_atom_site_calc_flag
_atom_site_refinement_flags_posn
_atom_site_refinement_flags_adp
_atom_site_refinement_flags_occupancy
_atom_site_disorder_assembly
_atom_site_disorder_group
Au1 Au 0.75269(3) 0.30737(2) 0.64834(2) 0.03061(13) Uani 1 1 d . . . . .
Au2 Au 0.69186(3) 0.23267(2) 0.63503(2) 0.03254(13) Uani 1 1 d . . . . .
Au3 Au 0.66566(3) 0.22661(2) 0.57404(2) 0.03319(13) Uani 1 1 d . . . . .
Au4 Au 0.62406(3) 0.30275(2) 0.65332(2) 0.03315(13) Uani 1 1 d . . . . .
Au5 Au 0.71031(3) 0.29685(2) 0.55015(2) 0.03318(13) Uani 1 1 d . . . . .
Au6 Au 0.55811(3) 0.33665(2) 0.60196(2) 0.03347(13) Uani 1 1 d . . . . .
Au7 Au 0.78109(3) 0.26084(2) 0.60024(2) 0.03282(13) Uani 1 1 d . . . . .
Au8 Au 0.57033(3) 0.25184(2) 0.60733(2) 0.03348(14) Uani 1 1 d . . . . .
Au9 Au 0.67292(3) 0.37120(2) 0.62776(2) 0.03284(13) Uani 1 1 d . . . . .
Au10 Au 0.76987(3) 0.34629(2) 0.59574(2) 0.03541(14) Uani 1 1 d . . . . .
Au11 Au 0.45676(3) 0.19804(2) 0.60352(2) 0.03566(14) Uani 1 1 d . . . . .
Au12 Au 0.64545(3) 0.36583(2) 0.56616(2) 0.03654(14) Uani 1 1 d . . . . .
Au13 Au 0.43764(3) 0.37786(2) 0.60256(2) 0.03763(15) Uani 1 1 d . . . . .
Au14 Au 0.58070(3) 0.29029(2) 0.55356(2) 0.03687(15) Uani 1 1 d . . . . .
Au15 Au 0.82104(3) 0.32090(2) 0.70754(2) 0.03766(14) Uani 1 1 d . . . . .
Au16 Au 0.65322(3) 0.15224(2) 0.53922(2) 0.03872(15) Uani 1 1 d . . . . .
Au17 Au 0.91621(3) 0.24756(2) 0.59638(2) 0.04131(16) Uani 1 1 d . . . . .
Au18 Au 0.48166(3) 0.27529(2) 0.50341(2) 0.04071(15) Uani 1 1 d . . . . .
Au19 Au 0.67406(3) 0.15890(2) 0.67245(2) 0.04337(16) Uani 1 1 d . . . . .
Au20 Au 0.56397(3) 0.30194(2) 0.70638(2) 0.04248(16) Uani 1 1 d . . . . .
Au21 Au 0.73628(4) 0.29078(3) 0.48963(2) 0.04504(17) Uani 1 1 d . . . . .
Au22 Au 0.67039(4) 0.45315(2) 0.65199(2) 0.04734(18) Uani 1 1 d . . . . .
Au23 Au 0.90320(4) 0.37189(3) 0.59197(2) 0.04946(18) Uani 1 1 d . . . . .
Au24 Au 0.57453(4) 0.43607(3) 0.52868(2) 0.04935(18) Uani 1 1 d . . . . .
Ag1 Ag 0.48451(5) 0.29270(4) 0.64170(3) 0.0360(2) Uani 1 1 d . . . . .
Ag2 Ag 0.77646(5) 0.21936(4) 0.54404(3) 0.0373(2) Uani 1 1 d . . . . .
Ag3 Ag 0.61045(5) 0.16711(4) 0.60944(3) 0.0396(3) Uani 1 1 d . . . . .
Ag4 Ag 0.87799(5) 0.31221(4) 0.63605(3) 0.0377(2) Uani 1 1 d . . . . .
Ag5 Ag 0.80562(5) 0.38936(4) 0.65127(3) 0.0363(2) Uani 1 1 d . . . . .
Ag6 Ag 0.82715(5) 0.23467(4) 0.65941(3) 0.0391(3) Uani 1 1 d . . . . .
Ag7 Ag 0.69705(5) 0.36164(4) 0.68965(3) 0.0374(2) Uani 1 1 d . . . . .
Ag8 Ag 0.55996(5) 0.37976(4) 0.65679(3) 0.0395(3) Uani 1 1 d . . . . .
Ag9 Ag 0.71633(6) 0.25811(4) 0.69447(3) 0.0397(3) Uani 1 1 d . . . . .
Ag10 Ag 0.84262(5) 0.30299(4) 0.55458(3) 0.0397(3) Uani 1 1 d . . . . .
Ag11 Ag 0.58495(6) 0.22433(4) 0.66661(3) 0.0404(3) Uani 1 1 d . . . . .
Ag12 Ag 0.76052(5) 0.17302(4) 0.60564(3) 0.0385(2) Uani 1 1 d . . . . .
Ag13 Ag 0.53402(5) 0.20875(4) 0.55500(3) 0.0421(3) Uani 1 1 d . . . . .
Ag14 Ag 0.63114(6) 0.23882(4) 0.51172(3) 0.0410(3) Uani 1 1 d . . . . .
Ag15 Ag 0.75772(6) 0.37613(4) 0.53672(3) 0.0423(3) Uani 1 1 d . . . . .
Ag16 Ag 0.45725(5) 0.28579(4) 0.57540(3) 0.0412(3) Uani 1 1 d . . . . .
Ag17 Ag 0.57794(6) 0.42279(4) 0.59810(3) 0.0437(3) Uani 1 1 d . . . . .
Ag18 Ag 0.72674(6) 0.42934(4) 0.59334(3) 0.0441(3) Uani 1 1 d . . . . .
Ag19 Ag 0.51123(6) 0.36266(5) 0.54275(3) 0.0473(3) Uani 1 1 d . . . . .
Ag20 Ag 0.62164(7) 0.33741(5) 0.50676(3) 0.0533(3) Uani 1 1 d . . . . .
Cl1 Cl 0.8549(2) 0.16171(15) 0.64756(12) 0.0539(11) Uani 1 1 d . . . . .
Cl2 Cl 0.7651(3) 0.45248(15) 0.54796(12) 0.0625(13) Uani 1 1 d . . . . .
C1 C 0.4033(8) 0.2462(6) 0.6132(4) 0.041(4) Uani 1 1 d . . . . .
C2 C 0.9458(7) 0.2549(5) 0.6396(5) 0.044(4) Uani 1 1 d . . . . .
C3 C 0.8115(8) 0.3833(5) 0.7073(4) 0.042(4) Uani 1 1 d . . . . .
C4 C 0.4182(8) 0.3883(5) 0.5591(4) 0.044(4) Uani 1 1 d . . . . .
C5 C 0.8338(8) 0.2611(5) 0.7139(4) 0.03766(14) Uani 1 1 d D . . . .
C6 C 0.4025(8) 0.3931(6) 0.5327(4) 0.045(4) Uani 1 1 d . . . . .
C7 C 0.4437(8) 0.3646(6) 0.6455(4) 0.045(4) Uani 1 1 d . . . . .
C8 C 0.9032(9) 0.3610(6) 0.5489(5) 0.054(4) Uani 1 1 d . U . . .
C9 C 0.7312(10) 0.2290(7) 0.4900(5) 0.057(5) Uani 1 1 d . . . . .
C10 C 0.6682(9) 0.1926(5) 0.7101(4) 0.044(4) Uani 1 1 d . . . . .
C11 C 0.6858(9) 0.1236(7) 0.6397(5) 0.058(5) Uani 1 1 d . . . . .
C12 C 0.8938(9) 0.2354(6) 0.5540(5) 0.055(5) Uani 1 1 d . . . . .
C13 C 0.8420(9) 0.2256(5) 0.7207(5) 0.055(5) Uani 1 1 d D . . . .
C14 C 0.8734(5) 0.4895(4) 0.6334(3) 0.048(4) Uani 1 1 d . . . . .
C15 C 0.9001(6) 0.5171(4) 0.6551(3) 0.051(4) Uani 1 1 d G . . . .
H15 H 0.877638 0.524366 0.670373 0.061 Uiso 1 1 calc R . . . .
C16 C 0.9605(6) 0.5337(4) 0.6539(3) 0.069(6) Uani 1 1 d G . . . .
H16 H 0.978356 0.552146 0.668418 0.082 Uiso 1 1 calc R . . . .
C17 C 0.9941(5) 0.5228(4) 0.6310(3) 0.061(5) Uani 1 1 d DG . . . .
C18 C 0.9673(6) 0.4953(4) 0.6093(3) 0.070(6) Uani 1 1 d G . . . .
H18 H 0.989782 0.487992 0.594051 0.084 Uiso 1 1 calc R . . . .
C19 C 0.9070(6) 0.4786(4) 0.6105(3) 0.052(5) Uani 1 1 d G . . . .
H19 H 0.889064 0.460211 0.596005 0.062 Uiso 1 1 calc R . . . .
C20 C 0.9671(9) 0.2509(6) 0.6655(5) 0.054(5) Uani 1 1 d . . . . .
C21 C 0.8154(8) 0.4186(6) 0.7108(4) 0.044(4) Uani 1 1 d . . . . .
C22 C 0.7583(8) 0.4610(7) 0.6399(5) 0.053(5) Uani 1 1 d . . . . .
C23 C 0.5007(7) 0.1454(5) 0.5943(4) 0.037(4) Uani 1 1 d . . . . .
C24 C 0.5590(7) 0.1572(5) 0.5222(4) 0.039(4) Uani 1 1 d . . . . .
C25 C 0.4077(9) 0.2773(6) 0.5260(4) 0.045(4) Uani 1 1 d . . . . .
C26 C 0.8957(8) 0.2203(5) 0.5279(5) 0.047(4) Uani 1 1 d . . . . .
C27 C 0.9176(10) 0.3815(6) 0.6343(6) 0.060(6) Uani 1 1 d . . . . .
C28 C 0.1911(5) 0.2990(3) 0.5489(4) 0.060(6) Uani 1 1 d . . . . .
H28 H 0.162238 0.320724 0.546123 0.072 Uiso 1 1 calc R . . . .
C29 C 0.1722(4) 0.2614(4) 0.5592(3) 0.055(5) Uani 1 1 d DG . . . .
C30 C 0.2154(6) 0.2288(3) 0.5633(3) 0.063(6) Uani 1 1 d G . . . .
H30 H 0.202704 0.203661 0.570149 0.075 Uiso 1 1 calc R . . . .
C31 C 0.2775(5) 0.2339(3) 0.5571(3) 0.052(5) Uani 1 1 d G . . . .
H31 H 0.306454 0.212140 0.559797 0.062 Uiso 1 1 calc R . . . .
C32 C 0.2965(4) 0.2715(4) 0.5468(3) 0.046(4) Uani 1 1 d G . . . .
C33 C 0.2533(6) 0.3040(3) 0.5427(3) 0.062(6) Uani 1 1 d G . . . .
H33 H 0.265990 0.329203 0.535771 0.075 Uiso 1 1 calc R . . . .
C34 C 0.4338(9) 0.3580(6) 0.6716(4) 0.046(4) Uani 1 1 d . . . . .
C35 C 0.6664(9) 0.2134(6) 0.7305(4) 0.047(4) Uani 1 1 d . . . . .
C36 C 0.7472(7) 0.1450(5) 0.5543(4) 0.040(4) Uani 1 1 d . . . . .
C37 C 0.5649(11) 0.3989(7) 0.4925(5) 0.059(5) Uani 1 1 d . . . . .
C38 C 0.7105(8) 0.0996(5) 0.6222(5) 0.047(4) Uani 1 1 d . . . . .
C39 C 0.5069(10) 0.2540(6) 0.6937(5) 0.057(5) Uani 1 1 d . . . . .
C40 C 0.3604(8) 0.2755(6) 0.5369(4) 0.042(4) Uani 1 1 d . . . . .
C41 C 0.7291(9) 0.1913(6) 0.4847(4) 0.046(4) Uani 1 1 d . . . . .
C42 C 0.8120(8) 0.4702(6) 0.6354(4) 0.051(5) Uani 1 1 d . . . . .
C43 C 0.3603(9) 0.2673(6) 0.6192(4) 0.046(4) Uani 1 1 d . . . . .
C44 C 0.9190(9) 0.3552(7) 0.5241(5) 0.055(4) Uani 1 1 d . U . . .
C45 C 0.9392(8) 0.3897(6) 0.6614(6) 0.054(5) Uani 1 1 d . . . . .
C46 C 0.2908(5) 0.3304(3) 0.6189(3) 0.048(4) Uani 1 1 d . . . . .
H46 H 0.316618 0.344105 0.607183 0.058 Uiso 1 1 calc R . . . .
C47 C 0.2396(5) 0.3507(3) 0.6285(3) 0.048(5) Uani 1 1 d G . . . .
H47 H 0.231178 0.377969 0.623261 0.058 Uiso 1 1 calc R . . . .
C48 C 0.2010(5) 0.3301(3) 0.6459(3) 0.055(5) Uani 1 1 d DG . . . .
C49 C 0.2136(5) 0.2893(3) 0.6538(3) 0.059(5) Uani 1 1 d G . . . .
H49 H 0.187805 0.275581 0.665448 0.071 Uiso 1 1 calc R . . . .
C50 C 0.2648(5) 0.2690(3) 0.6441(3) 0.050(5) Uani 1 1 d G . . . .
H50 H 0.273244 0.241717 0.649370 0.060 Uiso 1 1 calc R . . . .
C51 C 0.3034(4) 0.2896(3) 0.6267(3) 0.044(4) Uani 1 1 d G . . . .
C52 C 0.3477(7) 0.4412(3) 0.4587(3) 0.067(6) Uani 1 1 d . . . . .
H52 H 0.352816 0.465672 0.448751 0.081 Uiso 1 1 calc R . . . .
C53 C 0.3794(7) 0.4354(3) 0.4874(3) 0.060(5) Uani 1 1 d G . . . .
H53 H 0.405707 0.455969 0.496637 0.072 Uiso 1 1 calc R . . . .
C54 C 0.3718(6) 0.3988(4) 0.5022(2) 0.052(5) Uani 1 1 d G . . . .
C55 C 0.3325(7) 0.3680(3) 0.4883(3) 0.059(5) Uani 1 1 d G . . . .
H55 H 0.327356 0.343508 0.498255 0.071 Uiso 1 1 calc R . . . .
C56 C 0.3008(6) 0.3738(4) 0.4596(3) 0.066(6) Uani 1 1 d G . . . .
H56 H 0.274465 0.353210 0.450369 0.079 Uiso 1 1 calc R . . . .
C57 C 0.3084(7) 0.4104(4) 0.4448(2) 0.058(5) Uani 1 1 d DG . . . .
C58 C 0.5457(9) 0.2630(9) 0.4760(4) 0.064(6) Uani 1 1 d . U . . .
C59 C 0.7391(8) 0.3512(8) 0.4845(4) 0.057(6) Uani 1 1 d . . . . .
C60 C 1.0077(6) 0.4389(3) 0.6900(2) 0.048(4) Uani 1 1 d . . . . .
H60 H 1.004884 0.454789 0.672912 0.057 Uiso 1 1 calc R . . . .
C61 C 1.0442(6) 0.4525(3) 0.7161(3) 0.062(6) Uani 1 1 d G . . . .
H61 H 1.065833 0.477472 0.716503 0.075 Uiso 1 1 calc R . . . .
C62 C 1.0484(6) 0.4288(5) 0.7417(2) 0.063(6) Uani 1 1 d DG . . . .
C63 C 1.0160(6) 0.3915(4) 0.7412(2) 0.068(6) Uani 1 1 d G . . . .
H63 H 1.018818 0.375634 0.758311 0.081 Uiso 1 1 calc R . . . .
C64 C 0.9795(6) 0.3779(3) 0.7151(3) 0.061(5) Uani 1 1 d G . . . .
H64 H 0.957869 0.352951 0.714721 0.073 Uiso 1 1 calc R . . . .
C65 C 0.9753(5) 0.4016(4) 0.6895(2) 0.049(4) Uani 1 1 d G . . . .
C66 C 0.4798(9) 0.2219(6) 0.6873(4) 0.045(4) Uani 1 1 d . . . . .
C67 C 0.9213(8) 0.1327(6) 0.5807(5) 0.057(5) Uani 1 1 d . . . . .
H67 H 0.917418 0.153702 0.594170 0.068 Uiso 1 1 calc R . . . .
C68 C 0.5554(10) 0.4728(6) 0.5622(5) 0.053(5) Uani 1 1 d . . . . .
C69 C 0.6237(9) 0.3468(6) 0.7242(4) 0.046(4) Uani 1 1 d . . . . .
C70 C 0.6577(8) 0.3717(6) 0.7372(4) 0.041(4) Uani 1 1 d . . . . .
C71 C 0.8673(8) 0.1186(5) 0.5619(4) 0.051(5) Uani 1 1 d . . . . .
C72 C 0.6054(6) 0.2425(5) 0.7674(3) 0.065(6) Uani 1 1 d . . . . .
H72 H 0.568179 0.231645 0.756721 0.078 Uiso 1 1 calc R . . . .
C73 C 0.6021(6) 0.2658(6) 0.7927(4) 0.088(9) Uani 1 1 d G . . . .
H73 H 0.562660 0.270652 0.798876 0.106 Uiso 1 1 calc R . . . .
C74 C 0.6578(8) 0.2820(7) 0.8087(4) 0.110(13) Uani 1 1 d DG . . . .
C75 C 0.7168(6) 0.2748(7) 0.7995(4) 0.097(11) Uani 1 1 d G . . . .
H75 H 0.754100 0.285590 0.810246 0.116 Uiso 1 1 calc R . . . .
C76 C 0.7201(5) 0.2514(5) 0.7743(4) 0.076(7) Uani 1 1 d G . . . .
H76 H 0.759620 0.246583 0.768091 0.091 Uiso 1 1 calc R . . . .
C77 C 0.6644(7) 0.2352(4) 0.7582(3) 0.059(5) Uani 1 1 d G . . . .
C78 C 0.8321(5) 0.4808(4) 0.4572(4) 0.069(6) Uani 1 1 d . . . . .
H78 H 0.870992 0.487350 0.450989 0.083 Uiso 1 1 calc R . . . .
C79 C 0.7882(7) 0.5117(3) 0.4607(4) 0.061(5) Uani 1 1 d DG . . . .
C80 C 0.7301(6) 0.5019(4) 0.4699(4) 0.059(5) Uani 1 1 d G . . . .
H80 H 0.700725 0.522547 0.472234 0.071 Uiso 1 1 calc R . . . .
C81 C 0.7158(5) 0.4612(4) 0.4756(4) 0.081(8) Uani 1 1 d G . . . .
H81 H 0.676919 0.454670 0.481825 0.098 Uiso 1 1 calc R . . . .
C82 C 0.7597(6) 0.4303(3) 0.4722(3) 0.048(4) Uani 1 1 d G . . . .
C83 C 0.8178(5) 0.4401(3) 0.4629(3) 0.061(5) Uani 1 1 d G . . . .
H83 H 0.847186 0.419472 0.460581 0.073 Uiso 1 1 calc R . . . .
C84 C 0.5862(9) 0.4500(5) 0.6665(5) 0.053(5) Uani 1 1 d . . . . .
C85 C 0.8739(9) 0.0866(6) 0.5418(5) 0.067(6) Uani 1 1 d . . . . .
H85 H 0.838799 0.076569 0.529016 0.080 Uiso 1 1 calc R . . . .
C86 C 0.4780(5) 0.5125(5) 0.5930(4) 0.056(5) Uani 1 1 d . . . . .
C87 C 0.4946(4) 0.5467(5) 0.6108(5) 0.096(11) Uani 1 1 d G . . . .
H87 H 0.537254 0.555130 0.614736 0.115 Uiso 1 1 calc R . . . .
C88 C 0.4476(6) 0.5684(5) 0.6226(5) 0.15(2) Uani 1 1 d G . . . .
H88 H 0.458670 0.591288 0.634531 0.180 Uiso 1 1 calc R . . . .
C89 C 0.3839(5) 0.5559(5) 0.6167(4) 0.058(5) Uani 1 1 d DG . . . .
C90 C 0.3672(4) 0.5217(5) 0.5990(4) 0.089(9) Uani 1 1 d G . . . .
H90 H 0.324613 0.513279 0.595000 0.106 Uiso 1 1 calc R . . . .
C91 C 0.4143(6) 0.5000(4) 0.5871(4) 0.075(7) Uani 1 1 d G . . . .
H91 H 0.403197 0.477121 0.575204 0.090 Uiso 1 1 calc R . . . .
C92 C 0.9367(9) 0.0703(6) 0.5418(5) 0.068(6) Uani 1 1 d D . . . .
H92 H 0.942456 0.049200 0.528696 0.082 Uiso 1 1 calc DR . . . .
C93 C 0.9596(6) 0.1500(4) 0.4760(3) 0.060(6) Uani 1 1 d . . . . .
H93 H 0.985085 0.126564 0.477072 0.072 Uiso 1 1 calc R . . . .
C94 C 0.9366(7) 0.1673(5) 0.4486(3) 0.078(8) Uani 1 1 d DG . . . .
C95 C 0.8986(7) 0.2024(5) 0.4470(2) 0.081(8) Uani 1 1 d G . . . .
H95 H 0.883160 0.213916 0.428642 0.098 Uiso 1 1 calc R . . . .
C96 C 0.8835(7) 0.2202(4) 0.4728(3) 0.065(6) Uani 1 1 d G . . . .
H96 H 0.858068 0.243650 0.471735 0.077 Uiso 1 1 calc R . . . .
C97 C 0.9065(6) 0.2029(4) 0.5002(2) 0.058(5) Uani 1 1 d G . . . .
C98 C 0.9446(5) 0.1678(4) 0.5018(2) 0.048(5) Uani 1 1 d G . . . .
H98 H 0.959992 0.156299 0.520166 0.058 Uiso 1 1 calc R . . . .
C99 C 0.5721(12) 0.2507(13) 0.4566(6) 0.106(7) Uani 1 1 d . U . . .
C100 C 0.6692(5) 0.1294(5) 0.4703(4) 0.067(7) Uani 1 1 d . . . . .
H100 H 0.631818 0.144220 0.471339 0.081 Uiso 1 1 calc R . . . .
C101 C 0.6656(5) 0.0881(5) 0.4623(4) 0.100(11) Uani 1 1 d G . . . .
H101 H 0.625801 0.075307 0.458094 0.120 Uiso 1 1 calc R . . . .
C102 C 0.7214(7) 0.0660(4) 0.4608(4) 0.084(8) Uani 1 1 d DG . . . .
C103 C 0.7808(5) 0.0851(4) 0.4671(4) 0.067(6) Uani 1 1 d G . . . .
H103 H 0.818198 0.070335 0.466069 0.081 Uiso 1 1 calc R . . . .
C104 C 0.7844(5) 0.1264(4) 0.4751(4) 0.066(6) Uani 1 1 d G . . . .
H104 H 0.824216 0.139248 0.479314 0.079 Uiso 1 1 calc R . . . .
C105 C 0.7286(6) 0.1486(4) 0.4766(4) 0.062(6) Uani 1 1 d G . . . .
C106 C 0.9813(9) 0.1148(5) 0.5792(4) 0.061(6) Uani 1 1 d D . . . .
H106 H 1.016864 0.124576 0.591857 0.073 Uiso 1 1 calc R . . . .
C107 C 0.5050(8) 0.1632(5) 0.5128(4) 0.043(4) Uani 1 1 d . . . . .
C108 C 0.7472(12) 0.3888(8) 0.4801(5) 0.066(6) Uani 1 1 d . . . . .
C109 C 0.5504(12) 0.3802(8) 0.4709(5) 0.067(6) Uani 1 1 d . . . . .
C110 C 0.8025(11) 0.4881(7) 0.8167(5) 0.065(6) Uani 1 1 d D . . . .
C111 C 0.1604(11) 0.3534(9) 0.6918(7) 0.085(9) Uani 1 1 d . . . . .
H11A H 0.156030 0.326398 0.699774 0.128 Uiso 1 1 calc GR . . . .
H11B H 0.131609 0.371943 0.699502 0.128 Uiso 1 1 calc GR . . . .
H11C H 0.203771 0.362750 0.697238 0.128 Uiso 1 1 calc GR . . . .
C112 C 0.5207(7) 0.1132(6) 0.5883(4) 0.042(4) Uani 1 1 d . . . . .
C113 C 0.7516(12) 0.5778(8) 0.4334(7) 0.087(9) Uani 1 1 d . . . . .
H11D H 0.737782 0.559437 0.417156 0.130 Uiso 1 1 calc GR . . . .
H11E H 0.768673 0.602381 0.425946 0.130 Uiso 1 1 calc GR . . . .
H11F H 0.715701 0.584600 0.443179 0.130 Uiso 1 1 calc GR . . . .
C114 C 0.8021(8) 0.1357(6) 0.5605(5) 0.045(4) Uani 1 1 d . . . . .
C115 C 0.7912(6) 0.5330(4) 0.7185(4) 0.087(9) Uani 1 1 d D . . . .
H115 H 0.758278 0.552222 0.714935 0.104 Uiso 1 1 calc R . . . .
C116 C 0.7780(5) 0.4915(4) 0.7134(4) 0.065(6) Uani 1 1 d G . . . .
H116 H 0.736292 0.482974 0.706513 0.078 Uiso 1 1 calc R . . . .
C117 C 0.8271(6) 0.4627(3) 0.7187(3) 0.050(4) Uani 1 1 d G . . . .
C118 C 0.8895(5) 0.4754(3) 0.7290(3) 0.052(5) Uani 1 1 d G . . . .
H118 H 0.922356 0.456155 0.732511 0.062 Uiso 1 1 calc R . . . .
C119 C 0.9026(5) 0.5169(4) 0.7340(3) 0.070(7) Uani 1 1 d DG . . . .
H119 H 0.944342 0.525402 0.740933 0.085 Uiso 1 1 calc R . . . .
C120 C 0.8535(7) 0.5457(3) 0.7288(3) 0.082(6) Uani 1 1 d G U . . .
C121 C 0.3259(5) 0.1566(5) 0.5089(3) 0.068(4) Uani 1 1 d . U . . .
H121 H 0.296132 0.147049 0.520411 0.082 Uiso 1 1 calc R . . . .
C122 C 0.3912(6) 0.1517(4) 0.5185(3) 0.064(4) Uani 1 1 d G U . . .
H122 H 0.405108 0.138735 0.536556 0.077 Uiso 1 1 calc R . . . .
C123 C 0.4357(4) 0.1660(4) 0.5013(3) 0.056(3) Uani 1 1 d G U . . .
C124 C 0.4149(6) 0.1853(4) 0.4744(3) 0.058(3) Uani 1 1 d G U . . .
H124 H 0.444614 0.194906 0.462863 0.070 Uiso 1 1 calc R . . . .
C125 C 0.3496(6) 0.1903(5) 0.4647(3) 0.073(5) Uani 1 1 d G U . . .
H125 H 0.335639 0.203221 0.446718 0.088 Uiso 1 1 calc R . . . .
C126 C 0.3051(4) 0.1760(5) 0.4820(3) 0.077(4) Uani 1 1 d DG U . . .
C127 C 0.5371(9) 0.4533(6) 0.6767(5) 0.057(5) Uani 1 1 d . . . . .
C128 C 0.9895(9) 0.0849(6) 0.5607(5) 0.080(8) Uani 1 1 d . . . . .
C129 C 0.8042(11) 0.5566(5) 0.4556(7) 0.076(7) Uani 1 1 d D . . . .
C130 C 0.8109(12) 0.5793(7) 0.4859(6) 0.071(6) Uani 1 1 d . . . . .
H13A H 0.769537 0.581624 0.492147 0.106 Uiso 1 1 calc GR . . . .
H13B H 0.828249 0.606276 0.483797 0.106 Uiso 1 1 calc GR . . . .
H13C H 0.839229 0.564112 0.500437 0.106 Uiso 1 1 calc GR . . . .
C131 C 0.8963(8) 0.1542(5) 0.7841(2) 0.068(6) Uani 1 1 d . . . . .
H131 H 0.914967 0.156039 0.803832 0.082 Uiso 1 1 calc R . . . .
C132 C 0.8836(7) 0.1159(4) 0.7710(3) 0.075(7) Uani 1 1 d DG . . . .
C133 C 0.8557(6) 0.1132(3) 0.7414(3) 0.057(5) Uani 1 1 d G . . . .
H133 H 0.847233 0.087548 0.732663 0.068 Uiso 1 1 calc R . . . .
C134 C 0.8404(6) 0.1487(4) 0.7250(2) 0.056(5) Uani 1 1 d G . . . .
H134 H 0.821726 0.146907 0.705212 0.067 Uiso 1 1 calc R . . . .
C135 C 0.8531(8) 0.1870(3) 0.7381(3) 0.073(7) Uani 1 1 d G . . . .
C136 C 0.8810(8) 0.1898(3) 0.7676(3) 0.082(8) Uani 1 1 d G . . . .
H136 H 0.889459 0.215399 0.776381 0.098 Uiso 1 1 calc R . . . .
C137 C 0.0818(10) 0.3279(10) 0.6492(6) 0.082(8) Uani 1 1 d . . . . .
H13D H 0.072267 0.325359 0.628069 0.123 Uiso 1 1 calc GR . . . .
H13E H 0.047475 0.342247 0.656517 0.123 Uiso 1 1 calc GR . . . .
H13F H 0.086391 0.301029 0.658017 0.123 Uiso 1 1 calc GR . . . .
C138 C 1.0816(7) 0.2565(5) 0.7376(3) 0.075(7) Uani 1 1 d . . . . .
H138 H 1.112922 0.274080 0.747095 0.090 Uiso 1 1 calc R . . . .
C139 C 1.0718(8) 0.2183(6) 0.7499(3) 0.102(10) Uani 1 1 d DG . . . .
C140 C 1.0250(8) 0.1920(4) 0.7357(4) 0.080(7) Uani 1 1 d G . . . .
H140 H 1.018504 0.166455 0.743972 0.096 Uiso 1 1 calc R . . . .
C141 C 0.9880(7) 0.2038(4) 0.7093(4) 0.081(7) Uani 1 1 d G . . . .
H141 H 0.956712 0.186238 0.699805 0.097 Uiso 1 1 calc R . . . .
C142 C 0.9978(6) 0.2420(5) 0.6970(3) 0.061(6) Uani 1 1 d G . . . .
C143 C 1.0446(7) 0.2683(4) 0.7112(3) 0.064(6) Uani 1 1 d G . . . .
H143 H 1.051128 0.293862 0.702928 0.077 Uiso 1 1 calc R . . . .
C144 C 0.1032(8) 0.2534(9) 0.5630(8) 0.086(9) Uani 1 1 d D . . . .
C145 C 1.0305(11) 0.1458(10) 0.4238(6) 0.080(8) Uani 1 1 d . . . . .
H14A H 1.046957 0.173004 0.422026 0.121 Uiso 1 1 calc GR . . . .
H14B H 1.042717 0.128627 0.408459 0.121 Uiso 1 1 calc GR . . . .
H14C H 1.047739 0.134596 0.442852 0.121 Uiso 1 1 calc GR . . . .
C146 C 0.9553(10) 0.1474(9) 0.4208(4) 0.070(7) Uani 1 1 d D . . . .
C147 C 0.3322(9) 0.5800(8) 0.6296(5) 0.071(6) Uani 1 1 d D . . . .
C148 C 0.5632(4) -0.0081(2) 0.5635(2) 0.054(5) Uani 1 1 d . . . . .
C149 C 0.5494(6) 0.0225(3) 0.54219(19) 0.058(5) Uani 1 1 d DG . . . .
H149 H 0.549610 0.016424 0.522259 0.069 Uiso 1 1 calc R . . . .
C150 C 0.5354(7) 0.0621(3) 0.5507(2) 0.069(6) Uani 1 1 d G . . . .
H150 H 0.526145 0.082543 0.536436 0.082 Uiso 1 1 calc R . . . .
C151 C 0.5351(6) 0.0711(3) 0.5805(3) 0.040(4) Uani 1 1 d G . . . .
C152 C 0.5489(7) 0.0405(3) 0.6018(2) 0.052(5) Uani 1 1 d G . . . .
H152 H 0.548771 0.046579 0.621689 0.062 Uiso 1 1 calc R . . . .
C153 C 0.5630(6) 0.0009(3) 0.5933(2) 0.056(5) Uani 1 1 d DG . . . .
H153 H 0.572235 -0.019540 0.607512 0.067 Uiso 1 1 calc R . . . .
C154 C 0.8081(6) 0.0604(4) 0.6256(3) 0.067(6) Uani 1 1 d . . . . .
H154 H 0.824660 0.076298 0.641861 0.080 Uiso 1 1 calc R . . . .
C155 C 0.8434(5) 0.0276(4) 0.6169(3) 0.063(6) Uani 1 1 d DG . . . .
H155 H 0.883654 0.021632 0.627426 0.076 Uiso 1 1 calc R . . . .
C156 C 0.8186(5) 0.0038(3) 0.5926(3) 0.058(5) Uani 1 1 d G . . . .
C157 C 0.7585(5) 0.0128(4) 0.5768(3) 0.076(7) Uani 1 1 d DG . . . .
H157 H 0.741946 -0.003143 0.560552 0.091 Uiso 1 1 calc R . . . .
C158 C 0.7232(5) 0.0455(4) 0.5855(3) 0.060(6) Uani 1 1 d G . . . .
H158 H 0.682950 0.051523 0.574986 0.072 Uiso 1 1 calc R . . . .
C159 C 0.7480(5) 0.0693(3) 0.6099(3) 0.045(4) Uani 1 1 d G . . . .
C160 C 0.2027(14) 0.4384(9) 0.4195(7) 0.094(10) Uani 1 1 d . . . . .
H16A H 0.175234 0.417631 0.425779 0.141 Uiso 1 1 calc GR . . . .
H16B H 0.182421 0.450271 0.401183 0.141 Uiso 1 1 calc GR . . . .
H16C H 0.210378 0.459361 0.434368 0.141 Uiso 1 1 calc GR . . . .
C161 C 0.4214(6) 0.3249(7) 0.4205(4) 0.108(10) Uani 1 1 d . U . . .
H161 H 0.377868 0.319020 0.419456 0.129 Uiso 1 1 calc R . . . .
C162 C 0.4521(7) 0.3490(6) 0.4436(3) 0.077(6) Uani 1 1 d G U . . .
H162 H 0.429094 0.359164 0.457929 0.092 Uiso 1 1 calc R . . . .
C163 C 0.5171(7) 0.3577(6) 0.4452(3) 0.073(5) Uani 1 1 d G U . . .
C164 C 0.5514(6) 0.3425(8) 0.4238(4) 0.111(11) Uani 1 1 d G U . . .
H164 H 0.594856 0.348362 0.424904 0.133 Uiso 1 1 calc R . . . .
C165 C 0.5207(9) 0.3184(8) 0.4008(4) 0.161(19) Uani 1 1 d G U . . .
H165 H 0.543630 0.308218 0.386430 0.193 Uiso 1 1 calc R . . . .
C166 C 0.4557(9) 0.3096(7) 0.3991(4) 0.088(6) Uani 1 1 d DG U . . .
C167 C 0.3693(7) 0.4759(8) 0.7154(4) 0.123(9) Uani 1 1 d D U . . .
C168 C 0.4290(8) 0.4732(8) 0.7330(3) 0.108(11) Uani 1 1 d G U . . .
H168 H 0.432552 0.476706 0.753379 0.129 Uiso 1 1 calc R . . . .
C169 C 0.4835(6) 0.4652(6) 0.7200(3) 0.081(6) Uani 1 1 d G U . . .
H169 H 0.523440 0.463413 0.731786 0.098 Uiso 1 1 calc R . . . .
C170 C 0.4783(6) 0.4599(5) 0.6895(4) 0.067(4) Uani 1 1 d G U . . .
C171 C 0.4186(7) 0.4626(5) 0.6719(3) 0.066(4) Uani 1 1 d G U . . .
H171 H 0.415049 0.459106 0.651482 0.079 Uiso 1 1 calc R . . . .
C172 C 0.3641(5) 0.4706(6) 0.6848(4) 0.080(6) Uani 1 1 d G U . . .
H172 H 0.324160 0.472398 0.673075 0.096 Uiso 1 1 calc R . . . .
C173 C 0.0636(12) 0.2956(10) 0.5649(8) 0.099(11) Uani 1 1 d . . . . .
H17A H 0.043667 0.295436 0.582470 0.149 Uiso 1 1 calc GR . . . .
H17B H 0.031190 0.297866 0.547742 0.149 Uiso 1 1 calc GR . . . .
H17C H 0.092403 0.318546 0.565455 0.149 Uiso 1 1 calc GR . . . .
C174 C 0.2661(13) 0.5584(11) 0.6249(8) 0.106(12) Uani 1 1 d . . . . .
H17D H 0.252562 0.554137 0.604088 0.159 Uiso 1 1 calc GR . . . .
H17E H 0.235324 0.575351 0.632762 0.159 Uiso 1 1 calc GR . . . .
H17F H 0.269458 0.532399 0.634956 0.159 Uiso 1 1 calc GR . . . .
C175 C 0.3510(15) 0.5861(11) 0.6630(6) 0.096(10) Uani 1 1 d . . . . .
H17G H 0.330740 0.565381 0.673442 0.144 Uiso 1 1 d R . . . .
H17H H 0.337220 0.612801 0.668492 0.144 Uiso 1 1 d R . . . .
H17I H 0.396740 0.583971 0.668112 0.144 Uiso 1 1 d R . . . .
C176 C 0.254(2) 0.3773(11) 0.3969(7) 0.142(19) Uani 1 1 d . . . . .
H17J H 0.292237 0.368257 0.389831 0.213 Uiso 1 1 calc GR . . . .
H17K H 0.220728 0.381842 0.380355 0.213 Uiso 1 1 calc GR . . . .
H17L H 0.240138 0.356696 0.409655 0.213 Uiso 1 1 calc GR . . . .
C177 C 0.2678(16) 0.4185(8) 0.4147(5) 0.091(10) Uani 1 1 d D . . . .
C178 C 0.0708(11) 0.2273(14) 0.5396(10) 0.16(2) Uani 1 1 d . . . . .
H17M H 0.074529 0.239214 0.520635 0.235 Uiso 1 1 calc GR . . . .
H17N H 0.026320 0.224898 0.541673 0.235 Uiso 1 1 calc GR . . . .
H17O H 0.090290 0.200551 0.540945 0.235 Uiso 1 1 calc GR . . . .
C179 C 0.3018(19) 0.4497(13) 0.3946(6) 0.127(15) Uani 1 1 d . . . . .
H17P H 0.292023 0.477522 0.399418 0.190 Uiso 1 1 calc GR . . . .
H17Q H 0.286252 0.444668 0.373999 0.190 Uiso 1 1 calc GR . . . .
H17R H 0.347431 0.445674 0.398217 0.190 Uiso 1 1 calc GR . . . .
C180 C 0.3217(17) 0.6214(10) 0.6144(9) 0.111(12) Uani 1 1 d . . . . .
H18A H 0.359887 0.637673 0.618787 0.166 Uiso 1 1 calc GR . . . .
H18B H 0.286607 0.635257 0.621384 0.166 Uiso 1 1 calc GR . . . .
H18C H 0.311828 0.617380 0.593333 0.166 Uiso 1 1 calc GR . . . .
C181 C 0.7079(15) 0.4696(8) 0.7783(8) 0.106(13) Uani 1 1 d . . . . .
H181 H 0.693264 0.496629 0.778271 0.128 Uiso 1 1 calc DR . . . .
C182 C 0.6738(14) 0.4404(10) 0.7611(10) 0.133(18) Uani 1 1 d . . . . .
H182 H 0.633832 0.447828 0.750919 0.160 Uiso 1 1 calc R . . . .
C183 C 0.6942(9) 0.4008(6) 0.7577(5) 0.052(5) Uani 1 1 d . . . . .
C184 C 0.7513(15) 0.3922(8) 0.7735(6) 0.098(11) Uani 1 1 d . . . . .
H184 H 0.768390 0.366082 0.771718 0.118 Uiso 1 1 calc R . . . .
C185 C 0.7859(13) 0.4196(9) 0.7920(6) 0.092(10) Uani 1 1 d . . . . .
H185 H 0.825193 0.411598 0.802479 0.110 Uiso 1 1 calc R . . . .
C186 C 0.7642(10) 0.4583(7) 0.7955(5) 0.065(6) Uani 1 1 d D . . . .
C187 C 0.1009(13) 0.2313(11) 0.5934(9) 0.113(13) Uani 1 1 d . . . . .
H18D H 0.125134 0.206183 0.594130 0.169 Uiso 1 1 calc GR . . . .
H18E H 0.057191 0.225156 0.595407 0.169 Uiso 1 1 calc GR . . . .
H18F H 0.119117 0.248922 0.609371 0.169 Uiso 1 1 calc GR . . . .
C188 C 0.8683(15) 0.5632(9) 0.4435(9) 0.104(11) Uani 1 1 d . . . . .
H18G H 0.902604 0.550313 0.456464 0.156 Uiso 1 1 calc GR . . . .
H18H H 0.876743 0.592154 0.442370 0.156 Uiso 1 1 calc GR . . . .
H18I H 0.865359 0.551358 0.424030 0.156 Uiso 1 1 calc GR . . . .
C189 C 0.3396(7) 0.3214(6) 0.7282(4) 0.081(7) Uani 1 1 d . U . . .
H189 H 0.301354 0.307299 0.728801 0.098 Uiso 1 1 calc R . . . .
C190 C 0.3765(8) 0.3344(7) 0.7543(3) 0.108(7) Uani 1 1 d DG U . . .
C191 C 0.4336(7) 0.3555(6) 0.7534(3) 0.083(7) Uani 1 1 d G U . . .
H191 H 0.458255 0.364214 0.770892 0.100 Uiso 1 1 calc R . . . .
C192 C 0.4538(6) 0.3634(5) 0.7263(3) 0.063(5) Uani 1 1 d G U . . .
H192 H 0.491987 0.377468 0.725637 0.075 Uiso 1 1 calc R . . . .
C193 C 0.4169(6) 0.3503(5) 0.7001(2) 0.051(4) Uani 1 1 d G U . . .
C194 C 0.3598(6) 0.3293(5) 0.7011(3) 0.079(7) Uani 1 1 d G U . . .
H194 H 0.335086 0.320553 0.683546 0.095 Uiso 1 1 calc R . . . .
C195 C 0.1440(10) 0.3518(7) 0.6574(6) 0.064(6) Uani 1 1 d D . . . .
C196 C 0.7557(17) -0.0064(11) 0.4801(9) 0.112(11) Uani 1 1 d . . . . .
H19A H 0.801180 -0.001995 0.481855 0.168 Uiso 1 1 calc GR . . . .
H19B H 0.746371 -0.034896 0.476038 0.168 Uiso 1 1 calc GR . . . .
H19C H 0.741099 0.001238 0.498306 0.168 Uiso 1 1 calc GR . . . .
C197 C 0.7209(14) 0.0202(6) 0.4543(8) 0.087(9) Uani 1 1 d D . . . .
C198 C 0.1318(15) 0.3948(9) 0.6443(10) 0.128(16) Uani 1 1 d . . . . .
H19D H 0.168206 0.412043 0.650853 0.192 Uiso 1 1 calc GR . . . .
H19E H 0.094334 0.406318 0.650909 0.192 Uiso 1 1 calc GR . . . .
H19F H 0.125173 0.393227 0.623082 0.192 Uiso 1 1 calc GR . . . .
C199 C 0.7548(15) 0.0130(9) 0.4269(8) 0.102(11) Uani 1 1 d . . . . .
H19G H 0.734823 0.029610 0.410699 0.154 Uiso 1 1 calc GR . . . .
H19H H 0.751406 -0.015469 0.421359 0.154 Uiso 1 1 calc GR . . . .
H19I H 0.799298 0.020407 0.431606 0.154 Uiso 1 1 calc GR . . . .
C200 C 0.3644(9) 0.1184(5) 0.6586(4) 0.142(6) Uani 1 1 d D U . . .
C201 C 0.4308(9) 0.1153(5) 0.6616(5) 0.119(6) Uani 1 1 d DG U . . .
H201 H 0.449703 0.091018 0.656354 0.143 Uiso 1 1 calc R . . . .
C202 C 0.4691(7) 0.1484(6) 0.6723(5) 0.095(5) Uani 1 1 d G U . . .
H202 H 0.513563 0.146280 0.674295 0.114 Uiso 1 1 calc R . . . .
C203 C 0.4409(8) 0.1846(5) 0.6801(4) 0.079(5) Uani 1 1 d G U . . .
C204 C 0.3745(9) 0.1878(5) 0.6772(5) 0.106(6) Uani 1 1 d G U . . .
H204 H 0.355602 0.212034 0.682370 0.127 Uiso 1 1 calc R . . . .
C205 C 0.3362(7) 0.1547(6) 0.6664(5) 0.128(6) Uani 1 1 d DG U . . .
H205 H 0.291741 0.156772 0.664429 0.154 Uiso 1 1 calc R . . . .
C206 C 0.6524(14) 0.0041(8) 0.4453(10) 0.115(14) Uani 1 1 d . . . . .
H20A H 0.628750 0.007092 0.461620 0.172 Uiso 1 1 calc GR . . . .
H20B H 0.653961 -0.024432 0.440029 0.172 Uiso 1 1 calc GR . . . .
H20C H 0.631694 0.019471 0.428612 0.172 Uiso 1 1 calc GR . . . .
C207 C 0.4221(14) 0.2813(10) 0.3754(6) 0.098(6) Uani 1 1 d D U . . .
C208 C 0.5237(11) 0.4893(6) 0.5774(5) 0.059(5) Uani 1 1 d . . . . .
C209 C 1.1137(14) 0.2038(13) 0.7782(6) 0.109(12) Uani 1 1 d D . . . .
C210 C 1.0725(17) 0.1996(12) 0.8033(8) 0.128(16) Uani 1 1 d . . . . .
H21A H 1.079689 0.222947 0.816318 0.192 Uiso 1 1 calc GR . . . .
H21B H 1.084148 0.174942 0.814342 0.192 Uiso 1 1 calc GR . . . .
H21C H 1.027921 0.198444 0.794946 0.192 Uiso 1 1 calc GR . . . .
C211 C 1.1434(17) 0.1609(12) 0.7724(10) 0.133(16) Uani 1 1 d . . . . .
H21D H 1.112515 0.139716 0.774175 0.199 Uiso 1 1 calc GR . . . .
H21E H 1.181060 0.156375 0.786644 0.199 Uiso 1 1 calc GR . . . .
H21F H 1.154712 0.160465 0.752751 0.199 Uiso 1 1 calc GR . . . .
C212 C 0.6513(7) 0.1742(6) 0.3940(3) 0.147(8) Uani 1 1 d . U . . .
C213 C 0.6783(8) 0.2123(7) 0.4020(4) 0.135(9) Uani 1 1 d DG U . . .
H213 H 0.714958 0.220842 0.394542 0.162 Uiso 1 1 calc R . . . .
C214 C 0.6506(10) 0.2377(7) 0.4211(4) 0.126(8) Uani 1 1 d G U . . .
H214 H 0.668655 0.263226 0.426399 0.152 Uiso 1 1 calc R . . . .
C215 C 0.5958(9) 0.2250(8) 0.4322(4) 0.112(7) Uani 1 1 d G U . . .
C216 C 0.5688(8) 0.1869(8) 0.4242(4) 0.126(8) Uani 1 1 d G U . . .
H216 H 0.532197 0.178347 0.431639 0.151 Uiso 1 1 calc R . . . .
C217 C 0.5966(8) 0.1615(7) 0.4051(4) 0.135(9) Uani 1 1 d DG U . . .
H217 H 0.578498 0.135962 0.399781 0.162 Uiso 1 1 calc R . . . .
C218 C 0.9508(14) 0.3079(9) 0.4909(7) 0.074(11) Uani 0.5 1 d . U P A 1
H218 H 0.929360 0.287344 0.499693 0.089 Uiso 0.5 1 calc R . P A 1
C219 C 0.9853(15) 0.2982(7) 0.4681(7) 0.067(9) Uani 0.5 1 d G U P A 1
H219 H 0.987008 0.271133 0.461674 0.080 Uiso 0.5 1 calc R . P A 1
C220 C 1.0173(14) 0.3289(9) 0.4550(6) 0.061(6) Uani 0.5 1 d DG U P A 1
C221 C 1.0148(15) 0.3693(8) 0.4646(7) 0.077(11) Uani 0.5 1 d G U P A 1
H221 H 1.036242 0.389878 0.455829 0.093 Uiso 0.5 1 calc R . P A 1
C222 C 0.9803(15) 0.3790(8) 0.4874(7) 0.071(10) Uani 0.5 1 d G U P A 1
H222 H 0.978594 0.406090 0.493848 0.085 Uiso 0.5 1 calc R . P A 1
C223 C 0.9483(13) 0.3483(10) 0.5005(6) 0.054(7) Uani 0.5 1 d G U P A 1
C224 C 1.1682(14) 0.2317(12) 0.7886(8) 0.119(14) Uani 1 1 d . . . . .
H22A H 1.197588 0.231803 0.774445 0.178 Uiso 1 1 calc GR . . . .
H22B H 1.189883 0.222207 0.807433 0.178 Uiso 1 1 calc GR . . . .
H22C H 1.152299 0.259002 0.790766 0.178 Uiso 1 1 calc GR . . . .
C225 C 0.9295(13) 0.1049(10) 0.4169(7) 0.099(11) Uani 1 1 d . . . . .
H22D H 0.952061 0.087344 0.431854 0.148 Uiso 1 1 calc GR . . . .
H22E H 0.935277 0.094886 0.397610 0.148 Uiso 1 1 calc GR . . . .
H22F H 0.884652 0.104977 0.418536 0.148 Uiso 1 1 calc GR . . . .
C226 C 0.3602(16) 0.2970(13) 0.3588(8) 0.118(8) Uani 1 1 d . U . . .
H22G H 0.331167 0.303117 0.372580 0.177 Uiso 1 1 calc GR . . . .
H22H H 0.341626 0.276542 0.345010 0.177 Uiso 1 1 calc GR . . . .
H22I H 0.368255 0.321575 0.348260 0.177 Uiso 1 1 calc GR . . . .
C227 C 0.8745(12) 0.4846(12) 0.8157(6) 0.098(11) Uani 1 1 d . . . . .
H22J H 0.887844 0.456544 0.818948 0.147 Uiso 1 1 calc GR . . . .
H22K H 0.897646 0.501698 0.830780 0.147 Uiso 1 1 calc GR . . . .
H22L H 0.883355 0.493382 0.796559 0.147 Uiso 1 1 calc GR . . . .
C228 C 1.0428(17) 0.4427(13) 0.7956(8) 0.120(13) Uani 1 1 d . . . . .
H22M H 0.998766 0.447016 0.787200 0.179 Uiso 1 1 calc GR . . . .
H22N H 1.056440 0.464055 0.809609 0.179 Uiso 1 1 calc GR . . . .
H22O H 1.047078 0.416497 0.805388 0.179 Uiso 1 1 calc GR . . . .
C229 C 0.6516(16) 0.3115(10) 0.8338(6) 0.114(13) Uani 1 1 d D . . . .
C230 C 1.1394(17) 0.4111(14) 0.7825(8) 0.134(16) Uani 1 1 d . . . . .
H23A H 1.122332 0.383663 0.780534 0.202 Uiso 1 1 calc GR . . . .
H23B H 1.155854 0.416345 0.802943 0.202 Uiso 1 1 calc GR . . . .
H23C H 1.173390 0.413776 0.770754 0.202 Uiso 1 1 calc GR . . . .
C231 C 0.3619(18) 0.3223(15) 0.7849(5) 0.122(7) Uani 1 1 d D U . . .
C232 C 0.7892(14) 0.4786(8) 0.8491(5) 0.075(7) Uani 1 1 d . . . . .
H23D H 0.744812 0.471516 0.848642 0.113 Uiso 1 1 calc GR . . . .
H23E H 0.798992 0.502497 0.861365 0.113 Uiso 1 1 calc GR . . . .
H23F H 0.815653 0.456093 0.857188 0.113 Uiso 1 1 calc GR . . . .
C233 C 0.344(2) 0.3637(16) 0.8004(9) 0.159(11) Uani 1 1 d . U . . .
H23G H 0.383105 0.377653 0.808521 0.239 Uiso 1 1 calc GR . . . .
H23H H 0.319917 0.357320 0.815942 0.239 Uiso 1 1 calc GR . . . .
H23I H 0.319448 0.381009 0.785961 0.239 Uiso 1 1 calc GR . . . .
C234 C 0.3098(11) 0.4858(11) 0.7289(6) 0.131(9) Uani 1 1 d D U . . .
C235 C 0.4094(19) 0.3023(17) 0.8050(9) 0.160(12) Uani 1 1 d . U . . .
H23J H 0.415271 0.274807 0.798278 0.240 Uiso 1 1 calc GR . . . .
H23K H 0.396009 0.301384 0.824259 0.240 Uiso 1 1 calc GR . . . .
H23L H 0.449098 0.317120 0.806274 0.240 Uiso 1 1 calc GR . . . .
C236 C 1.1151(18) 0.4861(13) 0.7712(8) 0.133(17) Uani 1 1 d . . . . .
H23M H 1.149072 0.485255 0.759293 0.200 Uiso 1 1 calc GR . . . .
H23N H 1.132241 0.493805 0.791096 0.200 Uiso 1 1 calc GR . . . .
H23O H 1.083458 0.505851 0.763008 0.200 Uiso 1 1 calc GR . . . .
C237 C 1.0838(12) 0.4434(10) 0.7713(4) 0.082(8) Uani 1 1 d D . . . .
C238 C 0.774(2) 0.5321(9) 0.8120(7) 0.125(15) Uani 1 1 d . . . . .
H23P H 0.767992 0.538579 0.791182 0.187 Uiso 1 1 calc DGR . . . .
H23Q H 0.803615 0.551562 0.822473 0.187 Uiso 1 1 calc GR . . . .
H23R H 0.733947 0.533481 0.819296 0.187 Uiso 1 1 calc GR . . . .
C239 C 0.4034(18) 0.2393(12) 0.3921(9) 0.120(8) Uani 1 1 d . U . . .
H23S H 0.418002 0.215709 0.382339 0.180 Uiso 1 1 calc GR . . . .
H23T H 0.357715 0.237836 0.391402 0.180 Uiso 1 1 calc GR . . . .
H23U H 0.423671 0.239706 0.412441 0.180 Uiso 1 1 calc GR . . . .
C240 C 0.2958(18) 0.2988(15) 0.7836(9) 0.138(9) Uani 1 1 d . U . . .
H24A H 0.261934 0.315289 0.773147 0.208 Uiso 1 1 calc GR . . . .
H24B H 0.287313 0.293928 0.803455 0.208 Uiso 1 1 calc GR . . . .
H24C H 0.297984 0.273081 0.773567 0.208 Uiso 1 1 calc GR . . . .
C241 C 0.9301(14) 0.1695(13) 0.3920(7) 0.111(13) Uani 1 1 d . . . . .
H24D H 0.889718 0.157651 0.383567 0.166 Uiso 1 1 calc GR . . . .
H24E H 0.960327 0.166554 0.378363 0.166 Uiso 1 1 calc GR . . . .
H24F H 0.924238 0.198096 0.395986 0.166 Uiso 1 1 calc GR . . . .
C242 C 0.4659(19) 0.2679(14) 0.3501(8) 0.130(9) Uani 1 1 d . U . . .
H24G H 0.481220 0.292179 0.341348 0.194 Uiso 1 1 calc GR . . . .
H24H H 0.440288 0.252050 0.334947 0.194 Uiso 1 1 calc GR . . . .
H24I H 0.501727 0.251800 0.359028 0.194 Uiso 1 1 calc GR . . . .
C243 C 0.2153(13) 0.1655(13) 0.4396(6) 0.109(7) Uani 1 1 d . U . . .
H24J H 0.234302 0.183159 0.426488 0.164 Uiso 1 1 calc GR . . . .
H24K H 0.169462 0.165781 0.434316 0.164 Uiso 1 1 calc GR . . . .
H24L H 0.230877 0.137937 0.438044 0.164 Uiso 1 1 calc GR . . . .
C244 C 1.054(3) 0.272(2) 0.4177(14) 0.072(8) Uani 0.5 1 d . U P A 1
H24M H 1.081452 0.253447 0.430371 0.108 Uiso 0.5 1 d R . P A 1
H24N H 1.067642 0.272817 0.398571 0.108 Uiso 0.5 1 d R . P A 1
H24O H 1.010562 0.261897 0.415661 0.108 Uiso 0.5 1 d R . P A 1
C245 C 0.613(3) 0.2917(12) 0.8559(7) 0.144(18) Uani 1 1 d . . . . .
H24P H 0.573760 0.281097 0.845561 0.216 Uiso 1 1 calc GR . . . .
H24Q H 0.604497 0.311852 0.870119 0.216 Uiso 1 1 calc GR . . . .
H24R H 0.637900 0.269615 0.865982 0.216 Uiso 1 1 calc GR . . . .
C246 C 1.047(2) 0.3467(19) 0.4049(12) 0.072(9) Uani 0.5 1 d . U P A 1
H24S H 1.002109 0.350868 0.399076 0.109 Uiso 0.5 1 calc GR . P A 1
H24T H 1.065604 0.335493 0.388594 0.109 Uiso 0.5 1 calc GR . P A 1
H24U H 1.067470 0.372588 0.410662 0.109 Uiso 0.5 1 calc GR . P A 1
C247 C 0.607(2) 0.3524(15) 0.8222(9) 0.147(18) Uani 1 1 d . . . . .
H24V H 0.632501 0.371184 0.812458 0.221 Uiso 1 1 calc GR . . . .
H24W H 0.593446 0.365810 0.838919 0.221 Uiso 1 1 calc GR . . . .
H24X H 0.570527 0.343850 0.808578 0.221 Uiso 1 1 calc GR . . . .
C248 C 0.2331(8) 0.1805(12) 0.4714(6) 0.092(5) Uani 1 1 d D U . . .
C249 C 1.059(2) 0.3150(16) 0.4328(9) 0.066(6) Uani 0.5 1 d D U P A 1
C250 C 0.2185(13) 0.2232(12) 0.4715(7) 0.104(6) Uani 1 1 d . U . . .
H25A H 0.232244 0.234287 0.490943 0.156 Uiso 1 1 calc GR . . . .
H25B H 0.172970 0.227019 0.466325 0.156 Uiso 1 1 calc GR . . . .
H25C H 0.240240 0.237226 0.457361 0.156 Uiso 1 1 calc GR . . . .
C251 C 0.2487(14) 0.4857(16) 0.7074(9) 0.194(15) Uani 1 1 d D U . . .
H25D H 0.252056 0.504987 0.691778 0.291 Uiso 1 1 calc GR . . . .
H25E H 0.213608 0.493283 0.717495 0.291 Uiso 1 1 calc GR . . . .
H25F H 0.241367 0.458646 0.699131 0.291 Uiso 1 1 calc GR . . . .
C252 C 0.1879(12) 0.1578(12) 0.4892(6) 0.100(6) Uani 1 1 d . U . . .
H25G H 0.196033 0.128795 0.488707 0.150 Uiso 1 1 calc GR . . . .
H25H H 0.144201 0.163200 0.480791 0.150 Uiso 1 1 calc GR . . . .
H25I H 0.195175 0.167189 0.509433 0.150 Uiso 1 1 calc GR . . . .
C253 C 0.315(2) 0.5272(12) 0.7447(10) 0.202(15) Uani 1 1 d D U . . .
H25J H 0.359182 0.534108 0.750452 0.304 Uiso 1 1 calc GR . . . .
H25K H 0.293970 0.525561 0.762014 0.304 Uiso 1 1 calc GR . . . .
H25L H 0.294352 0.547877 0.731559 0.304 Uiso 1 1 calc GR . . . .
C254 C 0.7140(18) 0.3305(14) 0.8496(7) 0.124(14) Uani 1 1 d . . . . .
H25M H 0.736103 0.310827 0.863096 0.186 Uiso 1 1 calc GR . . . .
H25N H 0.704191 0.354467 0.860307 0.186 Uiso 1 1 calc GR . . . .
H25O H 0.740745 0.338074 0.835127 0.186 Uiso 1 1 calc GR . . . .
C255 C 0.3047(18) 0.4537(13) 0.7524(9) 0.188(14) Uani 1 1 d D U . . .
H25P H 0.281835 0.430216 0.743522 0.283 Uiso 1 1 calc GR . . . .
H25Q H 0.282091 0.464946 0.767383 0.283 Uiso 1 1 calc GR . . . .
H25R H 0.346973 0.445440 0.761363 0.283 Uiso 1 1 calc GR . . . .
C256 C 0.8673(12) 0.5911(9) 0.7342(5) 0.107(6) Uani 1 1 d D U . . .
C257 C 1.0656(16) 0.5554(12) 0.5985(10) 0.124(14) Uani 1 1 d . . . . .
H25S H 1.070925 0.532851 0.585491 0.185 Uiso 1 1 calc GR . . . .
H25T H 1.101383 0.573861 0.599101 0.185 Uiso 1 1 calc GR . . . .
H25U H 1.026633 0.569820 0.591229 0.185 Uiso 1 1 calc GR . . . .
C258 C 1.1091(14) 0.5050(11) 0.6328(13) 0.16(2) Uani 1 1 d . . . . .
H25V H 1.120677 0.497895 0.653378 0.238 Uiso 1 1 calc GR . . . .
H25W H 1.146769 0.513509 0.624900 0.238 Uiso 1 1 calc GR . . . .
H25X H 1.090497 0.481540 0.622042 0.238 Uiso 1 1 calc GR . . . .
C259 C 1.0622(10) 0.5389(8) 0.6301(7) 0.081(8) Uani 1 1 d D . . . .
C260 C 1.080(2) 0.5719(18) 0.6491(16) 0.25(4) Uani 1 1 d . . . . .
H26A H 1.041774 0.584180 0.654439 0.373 Uiso 1 1 d R . . . .
H26B H 1.102404 0.591800 0.638979 0.373 Uiso 1 1 d R . . . .
H26C H 1.106984 0.562680 0.666619 0.373 Uiso 1 1 d R . . . .
C261 C 0.882(2) 0.0785(11) 0.8204(7) 0.122(14) Uani 1 1 d . . . . .
H26D H 0.893713 0.104183 0.830070 0.183 Uiso 1 1 calc GR . . . .
H26E H 0.901603 0.056321 0.832438 0.183 Uiso 1 1 calc GR . . . .
H26F H 0.836422 0.075393 0.817459 0.183 Uiso 1 1 calc GR . . . .
C262 C 0.8884(13) 0.0380(8) 0.7730(6) 0.084(9) Uani 1 1 d . . . . .
H26G H 0.846610 0.040923 0.761483 0.126 Uiso 1 1 calc GR . . . .
H26H H 0.887217 0.016724 0.787516 0.126 Uiso 1 1 calc GR . . . .
H26I H 0.918884 0.030800 0.760156 0.126 Uiso 1 1 calc GR . . . .
C263 C 0.982(2) 0.0734(14) 0.7938(14) 0.21(3) Uani 1 1 d . . . . .
H26J H 0.996664 0.067684 0.775337 0.321 Uiso 1 1 calc GR . . . .
H26K H 0.993559 0.051388 0.807458 0.321 Uiso 1 1 calc GR . . . .
H26L H 1.000301 0.098641 0.801893 0.321 Uiso 1 1 calc GR . . . .
C264 C 0.9078(12) 0.0777(6) 0.7883(7) 0.082(9) Uani 1 1 d D . . . .
C265 C 0.5795(7) -0.0539(6) 0.5539(3) 0.062(5) Uani 1 1 d D U . . .
C266 C 0.5166(11) -0.0756(8) 0.5494(7) 0.091(8) Uani 1 1 d D U . . .
H26M H 0.496281 -0.072618 0.566764 0.137 Uiso 1 1 calc GR . . . .
H26N H 0.523318 -0.104297 0.545839 0.137 Uiso 1 1 calc GR . . . .
H26O H 0.489535 -0.064039 0.532600 0.137 Uiso 1 1 calc GR . . . .
C267 C 0.6256(12) -0.0754(7) 0.5770(5) 0.078(6) Uani 1 1 d D U . . .
H26P H 0.664453 -0.059649 0.581078 0.117 Uiso 1 1 calc GR . . . .
H26Q H 0.635119 -0.102139 0.569910 0.117 Uiso 1 1 calc GR . . . .
H26R H 0.606766 -0.078139 0.594823 0.117 Uiso 1 1 calc GR . . . .
C268 C 0.6079(11) -0.0553(7) 0.5255(5) 0.073(6) Uani 1 1 d D U . . .
H26S H 0.577359 -0.044788 0.509558 0.109 Uiso 1 1 calc GR . . . .
H26T H 0.618331 -0.083222 0.521318 0.109 Uiso 1 1 calc GR . . . .
H26U H 0.646119 -0.038854 0.527603 0.109 Uiso 1 1 calc GR . . . .
C269 C 0.8591(8) -0.0336(6) 0.5829(4) 0.074(5) Uani 1 1 d D U . . .
C270 C 0.8429(12) -0.0682(7) 0.6036(6) 0.085(7) Uani 1 1 d D U . . .
H27A H 0.848414 -0.058364 0.623638 0.128 Uiso 1 1 calc GR . . . .
H27B H 0.870931 -0.091158 0.602181 0.128 Uiso 1 1 calc GR . . . .
H27C H 0.799153 -0.076700 0.597786 0.128 Uiso 1 1 calc GR . . . .
C271 C 0.9313(10) -0.0261(9) 0.5889(7) 0.102(9) Uani 1 1 d D U . . .
H27D H 0.945347 -0.014921 0.571509 0.153 Uiso 1 1 calc GR . . . .
H27E H 0.953061 -0.051584 0.594082 0.153 Uiso 1 1 calc GR . . . .
H27F H 0.940859 -0.007003 0.605062 0.153 Uiso 1 1 calc GR . . . .
C272 C 0.8369(13) -0.0452(9) 0.5507(5) 0.094(8) Uani 1 1 d D U . . .
H27G H 0.791493 -0.050173 0.547765 0.142 Uiso 1 1 calc GR . . . .
H27H H 0.858888 -0.069635 0.545972 0.142 Uiso 1 1 calc GR . . . .
H27I H 0.846373 -0.023153 0.538047 0.142 Uiso 1 1 calc GR . . . .
C273 C 1.0981(12) 0.0985(8) 0.5500(8) 0.125(12) Uani 1 1 d D U . . .
H27J H 1.084759 0.105180 0.529498 0.187 Uiso 1 1 calc GR . . . .
H27K H 1.141730 0.088912 0.552652 0.187 Uiso 1 1 calc GR . . . .
H27L H 1.095235 0.122524 0.561945 0.187 Uiso 1 1 calc GR . . . .
C274 C 1.0555(11) 0.0655(6) 0.5592(5) 0.099(8) Uani 1 1 d D U . . .
C275 C 1.0816(15) 0.0488(12) 0.5895(7) 0.134(11) Uani 1 1 d D U . . .
H27M H 1.074526 0.068444 0.604364 0.200 Uiso 1 1 calc GR . . . .
H27N H 1.126809 0.043745 0.590602 0.200 Uiso 1 1 calc GR . . . .
H27O H 1.060092 0.023545 0.592752 0.200 Uiso 1 1 calc GR . . . .
C276 C 1.0535(13) 0.0283(11) 0.5395(11) 0.161(15) Uani 1 1 d D U . . .
H27P H 1.027742 0.007332 0.546823 0.242 Uiso 1 1 calc GR . . . .
H27Q H 1.096243 0.018119 0.539551 0.242 Uiso 1 1 calc GR . . . .
H27R H 1.035073 0.035649 0.519700 0.242 Uiso 1 1 calc DGR . . . .
C277 C 0.9123(17) 0.6062(9) 0.7107(7) 0.114(7) Uani 1 1 d D U . . .
H27S H 0.939556 0.583940 0.706518 0.171 Uiso 1 1 calc GR . . . .
H27T H 0.938329 0.628831 0.718937 0.171 Uiso 1 1 calc GR . . . .
H27U H 0.886040 0.614732 0.692749 0.171 Uiso 1 1 calc GR . . . .
C278 C 0.9065(16) 0.5996(8) 0.7642(7) 0.104(7) Uani 1 1 d D U . . .
H27V H 0.878473 0.601394 0.778933 0.156 Uiso 1 1 calc GR . . . .
H27W H 0.929131 0.625140 0.763450 0.156 Uiso 1 1 calc GR . . . .
H27X H 0.936749 0.577754 0.769194 0.156 Uiso 1 1 calc GR . . . .
C279 C 0.8109(16) 0.6193(8) 0.7291(7) 0.110(7) Uani 1 1 d D U . . .
H27Y H 0.791700 0.617938 0.708662 0.165 Uiso 1 1 calc GR . . . .
H H 0.824586 0.646927 0.733922 0.165 Uiso 1 1 calc GR . . . .
HA H 0.779933 0.611098 0.741469 0.165 Uiso 1 1 calc GR . . . .
C280 C 0.7532(15) 0.1382(14) 0.3904(8) 0.162(10) Uani 1 1 d D U . . .
H28A H 0.776365 0.163763 0.391388 0.243 Uiso 1 1 calc GR . . . .
H28B H 0.775900 0.117954 0.380671 0.243 Uiso 1 1 calc GR . . . .
H28C H 0.749499 0.129122 0.410059 0.243 Uiso 1 1 calc GR . . . .
C281 C 0.6833(13) 0.1447(10) 0.3720(6) 0.148(8) Uani 1 1 d D U . . .
C282 C 0.6484(16) 0.1012(13) 0.3661(9) 0.147(9) Uani 1 1 d D U . . .
H28D H 0.642030 0.089197 0.384724 0.220 Uiso 1 1 calc GR . . . .
H28E H 0.674589 0.083298 0.356244 0.220 Uiso 1 1 calc GR . . . .
H28F H 0.607565 0.104977 0.353933 0.220 Uiso 1 1 calc GR . . . .
C283 C 0.6899(18) 0.1703(14) 0.3428(7) 0.148(10) Uani 1 1 d D U . . .
H28G H 0.647721 0.175634 0.332288 0.222 Uiso 1 1 d R . . . .
H28H H 0.714651 0.155674 0.330178 0.222 Uiso 1 1 d R . . . .
H28I H 0.710611 0.195944 0.348718 0.222 Uiso 1 1 d R . . . .
C284 C 0.9919(19) 0.3281(16) 0.4433(8) 0.106(10) Uani 0.5 1 d . U P A 2
C285 C 0.9259(18) 0.3264(16) 0.4432(8) 0.110(19) Uani 0.5 1 d G U P A 2
H285 H 0.898855 0.319347 0.425938 0.132 Uiso 0.5 1 calc R . P A 2
C286 C 0.9004(14) 0.3353(14) 0.4689(9) 0.101(16) Uani 0.5 1 d G U P A 2
H286 H 0.856298 0.334136 0.468845 0.121 Uiso 0.5 1 calc R . P A 2
C287 C 0.9409(18) 0.3458(12) 0.4947(8) 0.075(10) Uani 0.5 1 d G U P A 2
C288 C 1.0069(17) 0.3475(15) 0.4949(8) 0.104(17) Uani 0.5 1 d G U P A 2
H288 H 1.033949 0.354594 0.512145 0.125 Uiso 0.5 1 calc R . P A 2
C289 C 1.0324(15) 0.3387(17) 0.4692(9) 0.13(3) Uani 0.5 1 d G U P A 2
H289 H 1.076508 0.339805 0.469237 0.154 Uiso 0.5 1 calc R . P A 2
C290 C 1.130(2) 0.3174(17) 0.4463(12) 0.071(7) Uani 0.5 1 d . U P A 1
H29A H 1.149173 0.340957 0.438547 0.107 Uiso 0.5 1 calc GR . P A 1
H29B H 1.151538 0.292927 0.441347 0.107 Uiso 0.5 1 calc GR . P A 1
H29C H 1.133487 0.319697 0.467489 0.107 Uiso 0.5 1 calc GR . P A 1
C291 C 1.077(3) 0.346(2) 0.4130(15) 0.107(11) Uani 0.5 1 d D U P A 2
H29D H 1.063948 0.372158 0.418785 0.160 Uiso 0.5 1 calc GR . P A 2
H29E H 1.082984 0.346142 0.392482 0.160 Uiso 0.5 1 calc GR . P A 2
H29F H 1.117312 0.338355 0.424936 0.160 Uiso 0.5 1 calc GR . P A 2
C292 C 1.026(2) 0.3131(18) 0.4175(12) 0.108(10) Uani 0.5 1 d D U P A 2
C293 C 0.972(3) 0.308(2) 0.3903(13) 0.110(12) Uani 0.5 1 d D U P A 2
H29G H 0.938114 0.291329 0.395963 0.165 Uiso 0.5 1 calc GR . P A 2
H29H H 0.990030 0.293944 0.374705 0.165 Uiso 0.5 1 calc GR . P A 2
H29I H 0.956144 0.334029 0.383547 0.165 Uiso 0.5 1 calc GR . P A 2
C294 C 1.053(5) 0.270(2) 0.4268(18) 0.110(13) Uani 0.5 1 d D U P A 2
H29J H 1.086844 0.263426 0.415422 0.165 Uiso 0.5 1 calc GR . P A 2
H29K H 1.019792 0.249840 0.423052 0.165 Uiso 0.5 1 calc GR . P A 2
H29L H 1.070309 0.270157 0.447490 0.165 Uiso 0.5 1 calc GR . P A 2
C295 C 0.3232(13) 0.0825(8) 0.6470(7) 0.174(8) Uani 1 1 d D U . . .
C296 C 0.280(2) 0.0704(15) 0.6671(11) 0.195(10) Uani 1 1 d D U . . .
H29M H 0.295458 0.045329 0.676856 0.292 Uiso 1 1 calc GR . . . .
H29N H 0.238192 0.066083 0.656232 0.292 Uiso 1 1 calc GR . . . .
H29O H 0.278714 0.091594 0.681565 0.292 Uiso 1 1 calc GR . . . .
C297 C 0.353(2) 0.0443(13) 0.6403(11) 0.203(11) Uani 1 1 d D U . . .
H29P H 0.392907 0.041244 0.653078 0.304 Uiso 1 1 calc GR . . . .
H29Q H 0.359663 0.044414 0.620023 0.304 Uiso 1 1 calc GR . . . .
H29R H 0.324819 0.021887 0.643527 0.304 Uiso 1 1 calc GR . . . .
C298 C 0.281(2) 0.0932(15) 0.6205(10) 0.210(11) Uani 1 1 d D U . . .
H29S H 0.258120 0.117965 0.623862 0.316 Uiso 1 1 calc GR . . . .
H29T H 0.250455 0.071323 0.615411 0.316 Uiso 1 1 calc GR . . . .
H29U H 0.305110 0.097405 0.604590 0.316 Uiso 1 1 calc GR . . . .
O1 O 0.9756(6) 0.1176(5) 0.6654(4) 0.067(4) Uani 1 1 d . . . . .
HB H 0.990349 0.105061 0.681289 0.101 Uiso 1 1 d R . . . .
HC H 0.968399 0.100481 0.651219 0.101 Uiso 1 1 d R . . . .

loop_
_atom_site_aniso_label
_atom_site_aniso_U_11
_atom_site_aniso_U_22
_atom_site_aniso_U_33
_atom_site_aniso_U_23
_atom_site_aniso_U_13
_atom_site_aniso_U_12
Au1 0.0281(3) 0.0323(3) 0.0328(3) -0.0016(2) 0.0091(2) -0.0006(2)
Au2 0.0266(3) 0.0337(3) 0.0385(3) -0.0023(3) 0.0089(2) -0.0007(2)
Au3 0.0253(3) 0.0366(3) 0.0390(3) -0.0067(3) 0.0090(2) 0.0017(2)
Au4 0.0289(3) 0.0351(3) 0.0373(3) -0.0042(3) 0.0110(2) -0.0023(2)
Au5 0.0272(3) 0.0390(3) 0.0346(3) -0.0023(3) 0.0089(2) 0.0030(2)
Au6 0.0283(3) 0.0345(3) 0.0387(3) -0.0057(3) 0.0086(2) 0.0019(2)
Au7 0.0268(3) 0.0361(3) 0.0371(3) -0.0023(3) 0.0100(2) 0.0004(2)
Au8 0.0257(3) 0.0349(3) 0.0410(3) -0.0088(3) 0.0087(2) 0.0018(2)
Au9 0.0284(3) 0.0340(3) 0.0374(3) -0.0021(3) 0.0094(2) 0.0010(2)
Au10 0.0322(3) 0.0372(3) 0.0383(3) -0.0008(3) 0.0103(3) 0.0021(3)
Au11 0.0278(3) 0.0356(3) 0.0452(4) -0.0081(3) 0.0106(3) 0.0013(2)
Au12 0.0317(3) 0.0404(3) 0.0389(3) -0.0005(3) 0.0098(3) 0.0051(3)
Au13 0.0281(3) 0.0384(3) 0.0480(4) -0.0034(3) 0.0108(3) 0.0045(3)
Au14 0.0267(3) 0.0430(4) 0.0418(3) -0.0092(3) 0.0079(2) 0.0037(3)
Au15 0.0372(3) 0.0404(4) 0.0352(3) 0.0006(3) 0.0046(3) -0.0021(3)
Au16 0.0320(3) 0.0371(3) 0.0476(4) -0.0105(3) 0.0077(3) 0.0061(3)
Au17 0.0271(3) 0.0467(4) 0.0531(4) -0.0004(3) 0.0157(3) 0.0032(3)
Au18 0.0320(3) 0.0511(4) 0.0391(3) 0.0028(3) 0.0058(3) 0.0007(3)
Au19 0.0406(4) 0.0370(4) 0.0538(4) 0.0057(3) 0.0111(3) -0.0010(3)
Au20 0.0413(4) 0.0500(4) 0.0393(4) -0.0026(3) 0.0166(3) -0.0046(3)
Au21 0.0438(4) 0.0565(4) 0.0381(4) -0.0020(3) 0.0169(3) 0.0059(3)
Au22 0.0402(4) 0.0391(4) 0.0635(5) -0.0138(3) 0.0101(3) 0.0010(3)
Au23 0.0379(4) 0.0477(4) 0.0648(5) 0.0006(4) 0.0142(3) -0.0068(3)
Au24 0.0457(4) 0.0502(4) 0.0531(4) 0.0037(3) 0.0105(3) 0.0042(3)
Ag1 0.0281(5) 0.0392(6) 0.0432(6) -0.0073(5) 0.0132(4) -0.0011(4)
Ag2 0.0306(5) 0.0418(6) 0.0418(6) -0.0089(5) 0.0127(4) 0.0036(5)
Ag3 0.0310(5) 0.0335(6) 0.0548(7) -0.0056(5) 0.0085(5) -0.0015(4)
Ag4 0.0269(5) 0.0425(6) 0.0444(6) -0.0018(5) 0.0080(4) -0.0007(4)
Ag5 0.0316(5) 0.0358(6) 0.0425(6) -0.0052(5) 0.0090(4) -0.0027(4)
Ag6 0.0333(6) 0.0381(6) 0.0457(6) 0.0038(5) 0.0050(5) 0.0024(5)
Ag7 0.0341(5) 0.0438(6) 0.0359(6) -0.0091(5) 0.0109(4) -0.0032(5)
Ag8 0.0303(5) 0.0391(6) 0.0519(7) -0.0144(5) 0.0155(5) -0.0016(5)
Ag9 0.0411(6) 0.0433(6) 0.0353(6) 0.0042(5) 0.0079(5) -0.0074(5)
Ag10 0.0312(5) 0.0454(6) 0.0457(6) -0.0005(5) 0.0162(5) 0.0010(5)
Ag11 0.0362(6) 0.0394(6) 0.0484(7) 0.0008(5) 0.0155(5) -0.0021(5)
Ag12 0.0331(5) 0.0334(6) 0.0503(7) -0.0022(5) 0.0105(5) 0.0045(4)
Ag13 0.0275(5) 0.0484(7) 0.0513(7) -0.0214(6) 0.0086(5) -0.0028(5)
Ag14 0.0336(6) 0.0523(7) 0.0374(6) -0.0114(5) 0.0064(5) 0.0049(5)
Ag15 0.0470(7) 0.0445(7) 0.0383(6) 0.0050(5) 0.0153(5) 0.0011(5)
Ag16 0.0248(5) 0.0520(7) 0.0473(7) -0.0103(5) 0.0067(5) 0.0025(5)
Ag17 0.0412(6) 0.0392(6) 0.0513(7) -0.0012(5) 0.0092(5) 0.0121(5)
Ag18 0.0478(7) 0.0361(6) 0.0501(7) 0.0007(5) 0.0134(5) 0.0006(5)
Ag19 0.0342(6) 0.0609(8) 0.0472(7) 0.0051(6) 0.0074(5) 0.0151(6)
Ag20 0.0552(8) 0.0709(9) 0.0339(6) 0.0030(6) 0.0071(5) 0.0230(7)
Cl1 0.044(2) 0.048(2) 0.069(3) 0.003(2) 0.007(2) 0.0030(19)
Cl2 0.091(4) 0.045(2) 0.055(3) 0.005(2) 0.023(3) -0.007(2)
C1 0.034(8) 0.061(11) 0.030(8) -0.005(7) 0.010(6) 0.015(8)
C2 0.016(7) 0.040(9) 0.079(13) 0.006(9) 0.013(7) 0.010(6)
C3 0.038(9) 0.033(9) 0.060(11) -0.002(8) 0.029(8) 0.001(7)
C4 0.041(9) 0.034(8) 0.059(12) -0.007(8) 0.016(8) 0.010(7)
C5 0.0372(3) 0.0404(4) 0.0352(3) 0.0006(3) 0.0046(3) -0.0021(3)
C6 0.038(9) 0.055(11) 0.044(10) -0.011(8) 0.006(7) 0.010(8)
C7 0.027(8) 0.044(9) 0.063(12) -0.019(8) 0.000(7) -0.003(7)
C8 0.046(10) 0.054(11) 0.067(8) 0.013(7) 0.023(7) -0.007(8)
C9 0.047(11) 0.075(15) 0.047(11) 0.005(10) 0.001(8) 0.005(10)
C10 0.046(10) 0.032(8) 0.054(11) 0.009(8) 0.012(8) -0.012(7)
C11 0.043(10) 0.054(12) 0.076(14) 0.013(10) 0.010(10) 0.013(9)
C12 0.034(9) 0.040(10) 0.088(16) -0.011(10) 0.003(9) 0.004(8)
C13 0.043(10) 0.055(11) 0.060(12) 0.010(9) -0.012(9) 0.003(9)
C14 0.045(10) 0.038(9) 0.060(11) 0.001(8) 0.006(8) 0.000(8)
C15 0.049(10) 0.054(11) 0.050(11) -0.005(9) 0.006(8) -0.002(9)
C16 0.057(13) 0.048(12) 0.11(2) -0.005(12) 0.029(13) 0.000(10)
C17 0.041(10) 0.064(13) 0.079(15) 0.000(11) 0.008(10) 0.007(9)
C18 0.067(14) 0.053(13) 0.094(18) -0.002(12) 0.029(13) -0.001(11)
C19 0.060(12) 0.058(12) 0.040(10) 0.004(8) 0.012(8) 0.003(9)
C20 0.036(9) 0.049(11) 0.075(14) 0.037(10) -0.001(9) -0.002(8)
C21 0.038(9) 0.054(11) 0.043(9) 0.006(8) 0.008(7) 0.007(8)
C22 0.020(8) 0.067(13) 0.072(13) 0.002(10) 0.009(8) 0.010(8)
C23 0.027(7) 0.036(8) 0.051(10) -0.010(7) 0.009(7) 0.004(6)
C24 0.020(7) 0.034(8) 0.062(11) -0.009(7) 0.007(7) 0.002(6)
C25 0.052(10) 0.040(9) 0.044(9) -0.005(7) 0.013(8) -0.004(8)
C26 0.029(8) 0.039(9) 0.074(13) -0.022(9) 0.017(8) -0.001(7)
C27 0.046(11) 0.042(10) 0.095(18) 0.001(11) 0.021(11) 0.010(8)
C28 0.038(10) 0.056(12) 0.085(16) -0.013(11) 0.006(10) 0.016(9)
C29 0.048(11) 0.055(12) 0.066(13) -0.019(10) 0.023(9) -0.006(9)
C30 0.053(12) 0.057(12) 0.081(15) -0.024(11) 0.019(11) -0.019(10)
C31 0.028(8) 0.044(10) 0.083(14) -0.017(10) 0.007(8) 0.001(7)
C32 0.034(9) 0.047(10) 0.058(11) -0.006(8) 0.008(8) -0.004(7)
C33 0.043(10) 0.066(14) 0.079(15) -0.006(11) 0.012(10) -0.003(10)
C34 0.056(11) 0.046(10) 0.038(9) -0.005(7) 0.012(8) -0.014(8)
C35 0.050(10) 0.063(12) 0.031(8) 0.004(8) 0.019(7) -0.005(9)
C36 0.014(7) 0.046(9) 0.061(11) -0.001(8) 0.008(6) -0.006(6)
C37 0.067(13) 0.054(12) 0.059(13) 0.012(10) 0.019(10) 0.011(10)
C38 0.036(9) 0.023(7) 0.081(14) 0.016(8) 0.006(8) 0.007(7)
C39 0.062(12) 0.047(11) 0.058(12) -0.010(9) -0.009(10) 0.009(9)
C40 0.032(8) 0.057(11) 0.040(9) -0.003(8) 0.016(7) 0.002(7)
C41 0.049(10) 0.051(11) 0.038(9) -0.011(8) 0.012(7) 0.008(8)
C42 0.035(9) 0.061(12) 0.057(11) -0.008(9) 0.008(8) 0.021(8)
C43 0.041(9) 0.055(11) 0.043(10) -0.001(8) 0.011(7) -0.005(8)
C44 0.036(8) 0.068(10) 0.065(8) 0.011(7) 0.017(6) -0.004(8)
C45 0.022(8) 0.052(11) 0.089(16) -0.004(10) 0.007(9) 0.006(7)
C46 0.039(9) 0.040(9) 0.071(13) -0.001(9) 0.024(9) -0.006(7)
C47 0.028(8) 0.036(9) 0.088(14) 0.019(9) 0.036(9) 0.010(7)
C48 0.047(10) 0.041(10) 0.084(15) 0.008(9) 0.032(10) 0.025(8)
C49 0.050(11) 0.058(12) 0.074(14) 0.010(10) 0.027(10) 0.010(9)
C50 0.026(8) 0.047(10) 0.084(14) 0.006(9) 0.032(9) -0.003(7)
C51 0.025(7) 0.046(10) 0.062(11) -0.019(8) 0.008(7) -0.004(7)
C52 0.101(18) 0.038(10) 0.064(14) 0.012(9) 0.013(12) 0.009(11)
C53 0.071(14) 0.054(12) 0.058(12) 0.002(10) 0.017(10) 0.004(10)
C54 0.055(11) 0.038(9) 0.065(12) 0.004(9) 0.014(9) 0.013(8)
C55 0.044(10) 0.063(13) 0.067(13) 0.012(10) -0.002(9) -0.006(9)
C56 0.069(14) 0.067(14) 0.056(13) 0.007(11) -0.012(10) -0.016(11)
C57 0.047(11) 0.061(13) 0.067(13) 0.008(10) 0.013(9) 0.008(9)
C58 0.036(9) 0.123(17) 0.036(7) 0.022(8) 0.010(6) 0.010(10)
C59 0.029(8) 0.104(18) 0.044(10) -0.016(11) 0.022(7) -0.015(10)
C60 0.032(8) 0.048(10) 0.065(12) -0.010(9) 0.013(8) 0.008(7)
C61 0.037(10) 0.074(14) 0.081(15) 0.002(12) 0.027(10) -0.003(10)
C62 0.033(9) 0.077(15) 0.078(15) -0.008(12) 0.008(9) -0.003(10)
C63 0.046(11) 0.095(18) 0.068(14) 0.017(13) 0.027(10) 0.011(11)
C64 0.037(10) 0.080(15) 0.067(14) -0.006(12) 0.011(9) -0.008(10)
C65 0.039(9) 0.040(9) 0.072(13) -0.008(9) 0.024(9) 0.011(7)
C66 0.048(10) 0.060(11) 0.031(8) -0.009(8) 0.020(7) 0.002(9)
C67 0.033(9) 0.055(11) 0.087(15) 0.009(10) 0.025(9) 0.024(8)
C68 0.065(12) 0.050(11) 0.049(11) 0.001(9) 0.020(9) 0.005(10)
C69 0.045(10) 0.057(11) 0.042(9) 0.000(8) 0.026(8) -0.006(8)
C70 0.038(9) 0.045(9) 0.044(9) -0.012(8) 0.017(7) -0.006(7)
C71 0.033(9) 0.032(9) 0.086(15) -0.001(9) 0.003(9) 0.006(7)
C72 0.073(14) 0.084(16) 0.039(10) 0.008(10) 0.012(10) -0.022(12)
C73 0.10(2) 0.12(2) 0.060(15) -0.012(15) 0.037(14) 0.022(17)
C74 0.068(17) 0.20(4) 0.068(17) -0.05(2) 0.033(14) 0.00(2)
C75 0.056(14) 0.14(3) 0.10(2) -0.07(2) 0.025(14) -0.021(15)
C76 0.087(17) 0.073(16) 0.074(16) -0.029(13) 0.034(13) -0.004(13)
C77 0.050(11) 0.057(12) 0.071(14) 0.024(10) 0.014(10) 0.001(9)
C78 0.089(17) 0.051(12) 0.075(15) 0.004(11) 0.038(13) 0.005(11)
C79 0.063(13) 0.045(11) 0.080(15) 0.000(10) 0.030(11) 0.006(9)
C80 0.052(11) 0.071(14) 0.060(12) 0.007(10) 0.026(10) 0.012(10)
C81 0.077(16) 0.10(2) 0.080(17) 0.020(15) 0.047(14) 0.020(14)
C82 0.037(9) 0.064(12) 0.047(10) 0.012(9) 0.017(8) -0.007(8)
C83 0.045(11) 0.057(12) 0.082(16) 0.005(11) 0.014(10) -0.005(9)
C84 0.045(10) 0.031(9) 0.084(14) -0.030(9) 0.014(9) -0.012(7)
C85 0.033(9) 0.063(13) 0.104(18) -0.016(12) 0.006(10) 0.026(9)
C86 0.022(8) 0.069(13) 0.075(14) 0.001(11) 0.005(8) -0.009(8)
C87 0.022(9) 0.15(3) 0.11(2) -0.06(2) 0.008(11) -0.009(12)
C88 0.027(11) 0.16(3) 0.26(5) -0.14(4) 0.016(18) 0.010(15)
C89 0.030(9) 0.067(13) 0.076(14) -0.024(11) 0.005(9) 0.009(9)
C90 0.069(16) 0.10(2) 0.10(2) -0.033(17) 0.042(15) 0.001(15)
C91 0.075(16) 0.079(17) 0.077(16) 0.007(13) 0.032(13) -0.001(13)
C92 0.063(14) 0.065(14) 0.080(16) -0.015(12) 0.023(12) 0.023(11)
C93 0.038(10) 0.066(13) 0.078(15) -0.023(11) 0.012(10) -0.005(9)
C94 0.041(11) 0.12(2) 0.074(16) -0.031(15) 0.007(10) -0.007(13)
C95 0.067(15) 0.12(2) 0.063(14) -0.008(14) 0.014(12) 0.043(15)
C96 0.054(12) 0.073(15) 0.063(13) -0.007(11) -0.002(10) 0.009(11)
C97 0.039(10) 0.065(13) 0.073(14) -0.006(11) 0.019(9) 0.007(9)
C98 0.014(7) 0.066(12) 0.069(12) 0.000(10) 0.019(7) -0.003(7)
C99 0.056(12) 0.22(2) 0.048(9) 0.001(12) 0.015(8) 0.036(13)
C100 0.038(10) 0.099(17) 0.069(13) -0.059(13) 0.021(9) 0.002(10)
C101 0.046(13) 0.16(3) 0.09(2) -0.05(2) 0.015(13) -0.007(16)
C102 0.060(14) 0.09(2) 0.10(2) -0.021(16) 0.013(14) -0.011(13)
C103 0.065(14) 0.060(13) 0.079(16) -0.011(12) 0.018(12) -0.002(11)
C104 0.045(11) 0.068(14) 0.089(17) -0.022(12) 0.026(11) -0.015(10)
C105 0.042(10) 0.078(15) 0.069(14) -0.018(12) 0.014(9) 0.002(10)
C106 0.035(10) 0.060(13) 0.089(16) -0.003(11) 0.015(10) 0.004(9)
C107 0.039(9) 0.036(9) 0.054(10) -0.022(8) 0.005(8) 0.002(7)
C108 0.076(15) 0.074(15) 0.054(12) 0.024(11) 0.031(11) 0.003(12)
C109 0.078(15) 0.079(16) 0.040(11) 0.010(11) -0.007(10) -0.002(12)
C110 0.068(14) 0.060(13) 0.067(14) -0.003(11) 0.011(11) -0.014(11)
C111 0.045(12) 0.095(19) 0.13(2) -0.040(17) 0.050(14) 0.004(12)
C112 0.019(7) 0.051(10) 0.050(10) -0.004(8) -0.008(6) 0.013(7)
C113 0.068(15) 0.060(15) 0.13(3) 0.018(16) 0.022(16) -0.001(12)
C114 0.028(8) 0.043(9) 0.065(12) -0.006(8) 0.011(8) 0.005(7)
C115 0.051(13) 0.080(18) 0.14(3) -0.031(17) 0.032(15) 0.012(12)
C116 0.066(13) 0.041(11) 0.092(17) -0.021(11) 0.025(12) 0.004(10)
C117 0.061(12) 0.042(10) 0.049(10) -0.016(8) 0.016(9) -0.011(9)
C118 0.051(10) 0.049(11) 0.063(12) -0.026(9) 0.033(9) -0.012(8)
C119 0.067(14) 0.088(17) 0.064(14) -0.039(13) 0.033(11) -0.015(12)
C120 0.108(17) 0.062(8) 0.077(15) -0.017(9) 0.020(12) 0.005(9)
C121 0.051(5) 0.093(12) 0.060(7) -0.042(7) -0.001(5) 0.007(6)
C122 0.051(5) 0.067(11) 0.071(8) -0.026(7) -0.002(5) 0.001(6)
C123 0.051(6) 0.044(8) 0.071(8) -0.028(6) 0.002(5) 0.012(6)
C124 0.057(5) 0.043(9) 0.071(8) -0.028(6) -0.003(5) 0.009(6)
C125 0.057(5) 0.093(13) 0.066(8) -0.030(7) 0.000(5) 0.021(6)
C126 0.056(5) 0.110(12) 0.061(7) -0.037(7) -0.004(4) 0.010(6)
C127 0.038(10) 0.051(11) 0.081(15) -0.023(10) 0.011(9) -0.014(8)
C128 0.030(10) 0.083(17) 0.13(2) -0.013(16) 0.019(12) 0.016(11)
C129 0.057(13) 0.072(15) 0.11(2) 0.015(14) 0.042(13) 0.027(12)
C130 0.075(15) 0.055(13) 0.080(16) -0.003(12) 0.003(12) 0.019(11)
C131 0.071(14) 0.057(13) 0.073(15) 0.007(11) -0.004(12) -0.007(11)
C132 0.055(13) 0.067(15) 0.098(19) 0.031(14) 0.000(12) -0.001(11)
C133 0.035(9) 0.051(11) 0.082(15) 0.009(10) 0.004(9) 0.010(8)
C134 0.039(9) 0.053(11) 0.071(13) 0.028(10) -0.005(9) -0.002(8)
C135 0.064(14) 0.050(12) 0.098(19) 0.024(12) -0.014(13) -0.010(10)
C136 0.084(17) 0.10(2) 0.058(14) 0.025(14) -0.007(12) -0.010(15)
C137 0.033(10) 0.14(3) 0.078(16) 0.004(16) 0.015(10) 0.025(13)
C138 0.063(14) 0.10(2) 0.057(13) 0.021(13) -0.004(11) -0.018(13)
C139 0.11(2) 0.11(3) 0.08(2) 0.010(18) -0.013(17) -0.02(2)
C140 0.067(15) 0.082(18) 0.09(2) 0.009(15) 0.023(14) -0.003(13)
C141 0.091(18) 0.071(16) 0.076(17) 0.024(13) 0.001(14) 0.008(14)
C142 0.047(11) 0.056(12) 0.082(15) 0.021(11) 0.018(10) 0.003(9)
C143 0.038(10) 0.085(16) 0.073(14) 0.010(12) 0.015(10) -0.001(10)
C144 0.032(10) 0.095(19) 0.14(3) -0.042(18) 0.033(13) -0.021(11)
C145 0.060(14) 0.11(2) 0.079(17) -0.007(15) 0.034(12) 0.005(14)
C146 0.050(12) 0.103(19) 0.058(13) -0.025(13) 0.015(10) -0.001(12)
C147 0.045(11) 0.086(17) 0.078(16) 0.002(13) -0.004(10) 0.014(11)
C148 0.052(11) 0.042(10) 0.064(12) -0.018(9) 0.001(9) 0.014(8)
C149 0.077(14) 0.028(9) 0.066(13) -0.015(8) 0.005(11) -0.012(9)
C150 0.082(16) 0.058(13) 0.060(13) 0.004(11) -0.006(12) 0.007(12)
C151 0.038(8) 0.036(8) 0.047(9) -0.003(7) 0.007(7) 0.012(7)
C152 0.076(13) 0.032(9) 0.049(10) -0.006(8) 0.013(9) -0.003(9)
C153 0.059(12) 0.053(11) 0.057(12) 0.002(9) 0.010(9) 0.021(9)
C154 0.060(13) 0.056(13) 0.088(17) 0.003(12) 0.021(12) 0.017(10)
C155 0.029(9) 0.062(13) 0.097(18) 0.003(12) 0.004(10) 0.008(9)
C156 0.042(10) 0.052(11) 0.083(15) 0.005(11) 0.023(10) 0.010(9)
C157 0.072(15) 0.059(14) 0.10(2) 0.013(13) 0.034(14) 0.024(12)
C158 0.046(11) 0.046(11) 0.094(17) -0.007(11) 0.031(11) 0.004(9)
C159 0.038(9) 0.030(8) 0.072(12) -0.013(8) 0.021(8) 0.002(7)
C160 0.088(19) 0.076(17) 0.10(2) 0.000(15) -0.036(16) 0.035(15)
C161 0.075(9) 0.17(2) 0.078(12) -0.043(15) 0.008(7) 0.000(10)
C162 0.064(7) 0.109(15) 0.055(9) -0.005(9) 0.002(7) 0.014(9)
C163 0.065(8) 0.107(15) 0.045(8) 0.005(9) 0.002(6) 0.016(8)
C164 0.073(9) 0.19(3) 0.074(13) -0.045(16) 0.014(8) -0.001(10)
C165 0.087(8) 0.28(4) 0.12(2) -0.11(3) 0.029(10) -0.027(14)
C166 0.076(8) 0.127(14) 0.058(8) -0.013(10) 0.001(6) 0.013(9)
C167 0.062(6) 0.21(3) 0.104(9) -0.017(10) 0.034(6) 0.018(11)
C168 0.065(7) 0.16(3) 0.105(9) -0.023(13) 0.030(6) 0.010(10)
C169 0.053(6) 0.099(18) 0.095(9) -0.037(9) 0.019(6) -0.012(9)
C170 0.065(7) 0.045(10) 0.093(9) -0.031(8) 0.017(6) 0.001(7)
C171 0.061(7) 0.051(11) 0.089(9) -0.013(8) 0.022(6) -0.003(7)
C172 0.068(7) 0.076(16) 0.102(9) -0.004(10) 0.031(6) 0.008(8)
C173 0.050(13) 0.11(2) 0.15(3) -0.04(2) 0.051(16) -0.009(14)
C174 0.058(15) 0.14(3) 0.12(3) -0.06(2) 0.037(16) -0.014(17)
C175 0.087(19) 0.13(3) 0.073(18) -0.021(17) 0.006(15) 0.024(18)
C176 0.24(5) 0.11(3) 0.065(18) -0.017(18) 0.00(2) 0.10(3)
C177 0.13(2) 0.048(13) 0.080(18) 0.012(12) -0.032(17) 0.001(14)
C178 0.021(10) 0.24(5) 0.21(4) -0.16(4) 0.028(16) -0.024(17)
C179 0.15(3) 0.18(4) 0.052(16) 0.05(2) 0.033(18) 0.03(3)
C180 0.12(3) 0.09(2) 0.15(3) 0.01(2) 0.08(2) 0.027(19)
C181 0.11(2) 0.057(15) 0.13(3) -0.046(16) -0.06(2) 0.029(15)
C182 0.072(18) 0.10(2) 0.20(4) -0.09(3) -0.06(2) 0.042(17)
C183 0.049(10) 0.048(11) 0.057(12) -0.008(9) 0.000(9) -0.006(8)
C184 0.12(2) 0.072(16) 0.086(19) -0.038(14) -0.045(17) 0.048(16)
C185 0.086(18) 0.090(19) 0.086(18) -0.045(15) -0.035(15) 0.043(15)
C186 0.063(13) 0.066(14) 0.063(13) -0.025(11) 0.002(10) 0.013(11)
C187 0.049(14) 0.13(3) 0.17(4) -0.04(3) 0.056(19) -0.013(16)
C188 0.10(2) 0.070(18) 0.15(3) 0.017(19) 0.06(2) -0.020(16)
C189 0.066(9) 0.112(17) 0.073(7) 0.011(8) 0.031(6) -0.010(10)
C190 0.081(9) 0.179(19) 0.071(7) 0.003(8) 0.033(6) -0.031(11)
C191 0.066(9) 0.124(18) 0.066(7) -0.003(8) 0.029(6) -0.004(10)
C192 0.043(7) 0.085(13) 0.064(7) -0.005(7) 0.022(5) 0.007(7)
C193 0.043(7) 0.048(9) 0.064(7) 0.006(6) 0.019(5) 0.010(6)
C194 0.062(8) 0.111(17) 0.069(7) 0.003(8) 0.026(6) -0.023(10)
C195 0.057(12) 0.062(13) 0.084(16) -0.001(11) 0.048(12) 0.017(10)
C196 0.11(3) 0.09(2) 0.12(3) 0.01(2) 0.00(2) 0.00(2)
C197 0.089(18) 0.050(13) 0.13(3) -0.014(15) 0.051(18) -0.001(13)
C198 0.09(2) 0.09(2) 0.23(4) 0.06(2) 0.11(3) 0.062(18)
C199 0.09(2) 0.079(19) 0.13(3) -0.048(19) -0.012(19) 0.008(15)
C200 0.129(9) 0.110(9) 0.174(14) -0.008(10) -0.019(9) -0.031(7)
C201 0.132(9) 0.088(9) 0.128(14) 0.001(10) -0.007(10) -0.021(7)
C202 0.110(9) 0.077(8) 0.094(12) 0.014(9) 0.003(9) -0.012(7)
C203 0.085(8) 0.075(8) 0.074(11) 0.026(8) -0.003(8) -0.013(7)
C204 0.084(8) 0.096(9) 0.130(14) 0.016(10) -0.009(9) -0.019(7)
C205 0.101(9) 0.108(9) 0.164(15) 0.009(10) -0.019(10) -0.030(7)
C206 0.078(18) 0.054(15) 0.23(4) -0.03(2) 0.07(2) -0.021(13)
C207 0.082(10) 0.140(14) 0.068(9) -0.026(8) 0.001(7) 0.013(9)
C208 0.063(13) 0.037(10) 0.074(14) 0.007(10) -0.001(11) 0.004(9)
C209 0.071(18) 0.16(3) 0.09(2) 0.05(2) -0.015(16) -0.004(19)
C210 0.11(3) 0.15(3) 0.11(3) 0.08(2) -0.02(2) -0.05(2)
C211 0.09(2) 0.11(3) 0.18(4) 0.01(3) -0.02(3) 0.04(2)
C212 0.095(13) 0.263(18) 0.089(14) -0.046(13) 0.029(12) 0.019(11)
C213 0.079(14) 0.260(18) 0.069(16) -0.040(14) 0.026(12) 0.025(11)
C214 0.077(11) 0.248(18) 0.060(13) -0.024(13) 0.028(10) 0.028(12)
C215 0.061(10) 0.225(17) 0.051(10) -0.005(10) 0.011(8) 0.041(10)
C216 0.079(13) 0.231(17) 0.069(15) -0.016(12) 0.013(11) 0.034(10)
C217 0.084(13) 0.241(18) 0.082(16) -0.027(14) 0.017(12) 0.033(12)
C218 0.08(2) 0.075(10) 0.081(17) 0.008(10) 0.044(18) -0.006(11)
C219 0.060(18) 0.079(10) 0.067(15) 0.020(9) 0.030(15) 0.011(10)
C220 0.046(12) 0.080(10) 0.061(13) 0.025(9) 0.021(10) 0.016(9)
C221 0.08(2) 0.080(10) 0.086(19) 0.020(10) 0.047(19) 0.008(11)
C222 0.06(2) 0.077(10) 0.083(17) 0.009(10) 0.039(16) -0.007(11)
C223 0.028(14) 0.074(10) 0.061(10) 0.013(9) 0.011(10) 0.000(10)
C224 0.071(18) 0.15(3) 0.12(3) 0.07(2) -0.035(18) -0.017(19)
C225 0.069(16) 0.12(2) 0.11(2) -0.07(2) 0.001(15) 0.031(16)
C226 0.090(11) 0.17(2) 0.083(14) -0.032(14) -0.015(9) 0.017(12)
C227 0.062(15) 0.17(3) 0.057(15) -0.030(18) 0.007(12) -0.037(18)
C228 0.10(2) 0.18(4) 0.09(2) -0.03(2) 0.026(18) -0.04(2)
C229 0.080(19) 0.19(4) 0.08(2) 0.01(2) 0.048(17) 0.00(2)
C230 0.10(2) 0.20(5) 0.09(2) 0.01(3) -0.04(2) 0.02(3)
C231 0.104(12) 0.20(2) 0.074(8) 0.009(10) 0.042(8) -0.030(12)
C232 0.098(19) 0.077(16) 0.051(13) -0.011(11) 0.009(12) 0.021(14)
C233 0.19(3) 0.20(2) 0.107(18) -0.004(14) 0.10(2) -0.042(16)
C234 0.074(8) 0.21(2) 0.125(13) -0.002(13) 0.051(9) 0.030(13)
C235 0.110(14) 0.28(3) 0.101(16) 0.06(2) 0.051(12) -0.015(16)
C236 0.12(3) 0.19(4) 0.11(3) -0.06(3) 0.05(2) -0.08(3)
C237 0.069(15) 0.11(2) 0.069(16) 0.009(15) 0.022(12) -0.019(15)
C238 0.23(5) 0.061(17) 0.069(18) -0.012(14) -0.02(2) -0.02(2)
C239 0.105(17) 0.131(14) 0.12(2) -0.025(13) 0.016(15) 0.004(11)
C240 0.110(14) 0.21(3) 0.10(2) 0.018(17) 0.055(12) -0.037(17)
C241 0.065(17) 0.19(4) 0.078(19) -0.02(2) 0.005(14) 0.03(2)
C242 0.120(18) 0.19(2) 0.078(12) -0.039(13) 0.016(12) 0.028(18)
C243 0.062(11) 0.19(2) 0.068(8) -0.052(11) -0.006(7) -0.001(16)
C244 0.034(16) 0.095(13) 0.09(2) 0.011(13) 0.031(15) 0.016(12)
C245 0.26(6) 0.13(3) 0.051(17) -0.006(18) 0.04(2) -0.01(3)
C246 0.048(16) 0.105(19) 0.072(16) 0.031(16) 0.035(13) 0.029(16)
C247 0.14(3) 0.20(5) 0.11(3) -0.08(3) 0.06(3) 0.00(3)
C248 0.055(5) 0.154(13) 0.063(8) -0.041(8) -0.004(5) 0.018(7)
C249 0.046(11) 0.090(12) 0.067(12) 0.022(9) 0.024(9) 0.015(10)
C250 0.059(11) 0.157(13) 0.088(14) -0.033(10) -0.012(10) 0.028(8)
C251 0.070(8) 0.35(5) 0.17(2) 0.01(3) 0.039(13) 0.043(18)
C252 0.055(8) 0.166(16) 0.077(12) -0.040(12) 0.001(8) 0.014(11)
C253 0.18(3) 0.23(3) 0.22(3) -0.05(2) 0.12(2) 0.02(2)
C254 0.13(3) 0.17(4) 0.08(2) -0.05(2) 0.03(2) -0.02(3)
C255 0.11(2) 0.26(3) 0.21(3) 0.07(2) 0.104(18) 0.07(2)
C256 0.164(16) 0.064(9) 0.099(12) -0.021(8) 0.035(10) -0.006(8)
C257 0.08(2) 0.12(3) 0.17(4) 0.00(3) 0.03(2) -0.03(2)
C258 0.057(17) 0.10(3) 0.33(7) -0.04(3) 0.07(3) -0.019(17)
C259 0.076(16) 0.059(14) 0.11(2) 0.000(15) 0.030(16) -0.011(13)
C260 0.14(4) 0.26(7) 0.39(9) -0.18(7) 0.17(5) -0.15(4)
C261 0.20(4) 0.10(2) 0.066(18) 0.035(17) 0.01(2) 0.06(3)
C262 0.080(16) 0.063(15) 0.10(2) 0.049(14) -0.014(14) 0.007(12)
C263 0.15(4) 0.12(3) 0.31(8) 0.04(4) -0.14(5) 0.04(3)
C264 0.066(14) 0.038(11) 0.13(2) -0.001(13) -0.018(15) 0.002(10)
C265 0.071(11) 0.037(9) 0.081(11) -0.011(8) 0.022(9) 0.008(7)
C266 0.081(12) 0.053(13) 0.14(2) -0.022(15) 0.030(12) -0.007(10)
C267 0.100(15) 0.059(13) 0.075(12) -0.018(10) 0.015(11) 0.022(12)
C268 0.085(15) 0.066(14) 0.069(11) -0.022(10) 0.015(10) 0.018(11)
C269 0.066(10) 0.058(12) 0.103(14) -0.001(10) 0.027(10) 0.015(10)
C270 0.097(17) 0.064(13) 0.104(17) 0.010(12) 0.047(15) 0.037(12)
C271 0.065(11) 0.083(18) 0.16(3) -0.019(18) 0.030(13) 0.021(11)
C272 0.090(16) 0.10(2) 0.095(13) -0.005(13) 0.034(12) 0.036(15)
C273 0.068(16) 0.103(18) 0.22(4) 0.026(19) 0.07(2) 0.035(12)
C274 0.050(12) 0.084(15) 0.17(2) -0.004(14) 0.035(14) 0.028(10)
C275 0.080(19) 0.13(3) 0.20(3) 0.043(19) 0.043(18) 0.041(19)
C276 0.043(14) 0.17(3) 0.28(4) -0.10(3) 0.05(2) 0.006(16)
C277 0.178(19) 0.069(13) 0.102(14) -0.030(11) 0.041(15) -0.025(12)
C278 0.159(18) 0.057(14) 0.102(12) -0.023(10) 0.039(12) -0.024(13)
C279 0.173(17) 0.050(10) 0.111(17) -0.040(10) 0.029(12) -0.006(11)
C280 0.090(12) 0.29(3) 0.106(17) -0.06(2) 0.014(12) 0.025(14)
C281 0.087(12) 0.268(19) 0.092(13) -0.053(12) 0.021(9) 0.022(12)
C282 0.083(17) 0.26(2) 0.10(2) -0.046(16) 0.022(14) 0.030(15)
C283 0.107(19) 0.25(3) 0.085(13) -0.065(16) 0.025(12) 0.015(18)
C284 0.095(14) 0.14(3) 0.096(14) 0.013(16) 0.060(11) 0.008(16)
C285 0.095(14) 0.15(5) 0.102(16) 0.00(2) 0.060(12) 0.004(17)
C286 0.092(16) 0.12(5) 0.100(17) 0.00(2) 0.059(12) 0.007(17)
C287 0.088(16) 0.06(2) 0.092(16) 0.027(18) 0.061(13) 0.006(18)
C288 0.089(16) 0.14(5) 0.093(14) 0.016(19) 0.063(12) 0.002(19)
C289 0.092(15) 0.21(7) 0.098(16) 0.00(3) 0.065(11) -0.003(18)
C290 0.046(10) 0.088(19) 0.084(18) 0.022(15) 0.021(11) 0.016(11)
C291 0.10(2) 0.15(3) 0.09(3) 0.01(2) 0.063(16) 0.01(2)
C292 0.099(17) 0.14(2) 0.094(15) 0.015(17) 0.061(12) 0.011(17)
C293 0.10(2) 0.15(4) 0.093(15) 0.018(19) 0.061(15) 0.00(2)
C294 0.10(2) 0.15(3) 0.09(3) 0.02(2) 0.07(2) 0.02(2)
C295 0.158(12) 0.128(11) 0.218(17) -0.022(12) -0.033(11) -0.046(9)
C296 0.154(17) 0.140(18) 0.28(2) -0.001(19) -0.019(16) -0.061(14)
C297 0.22(2) 0.131(12) 0.23(3) -0.046(15) -0.033(19) -0.038(13)
C298 0.202(19) 0.17(2) 0.230(18) -0.038(18) -0.067(14) -0.045(16)
O1 0.038(7) 0.074(10) 0.092(11) 0.029(9) 0.012(7) 0.028(7)

loop_
_atom_type_symbol
_atom_type_description
_atom_type_scat_dispersion_real
_atom_type_scat_dispersion_imag
_atom_type_scat_source
C C 0.0181 0.0091 'International Tables Vol C Tables 4.2.6.8 and 6.1.1.4'
H H 0.0000 0.0000 'International Tables Vol C Tables 4.2.6.8 and 6.1.1.4'
Ag Ag 0.1306 4.2820 'International Tables Vol C Tables 4.2.6.8 and 6.1.1.4'
Au Au -4.4197 7.2980 'International Tables Vol C Tables 4.2.6.8 and 6.1.1.4'
Cl Cl 0.3639 0.7018 'International Tables Vol C Tables 4.2.6.8 and 6.1.1.4'
O O 0.0492 0.0322 'International Tables Vol C Tables 4.2.6.8 and 6.1.1.4'

loop_
_geom_angle_atom_site_label_1
_geom_angle_atom_site_label_2
_geom_angle_atom_site_label_3
_geom_angle
_geom_angle_site_symmetry_1
_geom_angle_site_symmetry_3
_geom_angle_publ_flag
Au2 Au1 Au7 60.05(2) . . ?
Au2 Au1 Au10 108.99(3) . . ?
Au2 Au1 Au15 119.11(3) . . ?
Au2 Au1 Ag4 115.27(3) . . ?
Au2 Au1 Ag5 169.43(4) . . ?
Au2 Au1 Ag6 62.24(3) . . ?
Au2 Au1 Ag7 116.74(3) . . ?
Au2 Au1 Ag9 60.02(3) . . ?
Au4 Au1 Au2 62.75(2) . . ?
Au4 Au1 Au7 111.22(3) . . ?
Au4 Au1 Au10 110.56(3) . . ?
Au4 Au1 Au15 106.86(3) . . ?
Au4 Au1 Ag4 173.19(4) . . ?
Au4 Au1 Ag5 115.10(3) . . ?
Au4 Au1 Ag6 117.61(4) . . ?
Au4 Au1 Ag7 59.40(3) . . ?
Au4 Au1 Ag9 62.05(3) . . ?
Au7 Au1 Au15 132.60(3) . . ?
Au7 Au1 Ag5 114.17(3) . . ?
Au7 Au1 Ag6 60.84(3) . . ?
Au7 Au1 Ag7 167.14(4) . . ?
Au7 Au1 Ag9 112.80(4) . . ?
Au9 Au1 Au2 110.39(3) . . ?
Au9 Au1 Au4 60.69(2) . . ?
Au9 Au1 Au7 109.39(3) . . ?
Au9 Au1 Au10 60.86(2) . . ?
Au9 Au1 Au15 113.41(3) . . ?
Au9 Au1 Ag4 116.03(4) . . ?
Au9 Au1 Ag5 61.95(3) . . ?
Au9 Au1 Ag6 169.51(4) . . ?
Au9 Au1 Ag7 58.97(3) . . ?
Au9 Au1 Ag9 117.45(4) . . ?
Au10 Au1 Au7 60.06(2) . . ?
Au10 Au1 Au15 128.56(3) . . ?
Au10 Au1 Ag4 63.39(3) . . ?
Au10 Au1 Ag5 61.35(3) . . ?
Au10 Au1 Ag6 113.12(3) . . ?
Au10 Au1 Ag7 113.14(3) . . ?
Au10 Au1 Ag9 168.36(4) . . ?
Au15 Au1 Ag7 60.26(3) . . ?
Ag4 Au1 Au7 63.49(3) . . ?
Ag4 Au1 Au15 79.87(3) . . ?
Ag4 Au1 Ag5 65.52(4) . . ?
Ag4 Au1 Ag6 64.38(4) . . ?
Ag4 Au1 Ag7 125.01(4) . . ?
Ag4 Au1 Ag9 123.34(4) . . ?
Ag5 Au1 Au15 71.43(3) . . ?
Ag5 Au1 Ag7 66.72(3) . . ?
Ag6 Au1 Au15 77.07(3) . . ?
Ag6 Au1 Ag5 124.17(4) . . ?
Ag6 Au1 Ag7 130.27(4) . . ?
Ag9 Au1 Au15 63.07(3) . . ?
Ag9 Au1 Ag5 129.23(4) . . ?
Ag9 Au1 Ag6 66.50(4) . . ?
Ag9 Au1 Ag7 71.83(4) . . ?
Au1 Au2 Au4 58.37(2) . . ?
Au1 Au2 Au7 60.50(2) . . ?
Au1 Au2 Au19 132.04(3) . . ?
Au1 Au2 Ag3 165.49(4) . . ?
Au1 Au2 Ag6 60.05(3) . . ?
Au1 Au2 Ag9 61.16(3) . . ?
Au1 Au2 Ag11 110.24(3) . . ?
Au1 Au2 Ag12 116.51(3) . . ?
Au3 Au2 Au1 107.44(3) . . ?
Au3 Au2 Au4 108.35(3) . . ?
Au3 Au2 Au7 60.08(2) . . ?
Au3 Au2 Au19 119.50(3) . . ?
Au3 Au2 Ag3 61.31(3) . . ?
Au3 Au2 Ag6 115.16(3) . . ?
Au3 Au2 Ag9 166.94(4) . . ?
Au3 Au2 Ag11 116.47(4) . . ?
Au3 Au2 Ag12 61.34(3) . . ?
Au4 Au2 Au19 111.07(3) . . ?
Au4 Au2 Ag6 111.89(3) . . ?
Au7 Au2 Au4 108.06(3) . . ?
Au7 Au2 Au19 137.57(3) . . ?
Au7 Au2 Ag3 115.15(4) . . ?
Au7 Au2 Ag6 60.24(3) . . ?
Au7 Au2 Ag9 114.19(3) . . ?
Au7 Au2 Ag11 164.84(4) . . ?
Au7 Au2 Ag12 61.78(3) . . ?
Au8 Au2 Au1 105.67(3) . . ?
Au8 Au2 Au3 61.38(2) . . ?
Au8 Au2 Au4 59.05(2) . . ?
Au8 Au2 Au7 108.92(3) . . ?
Au8 Au2 Au19 104.81(3) . . ?
Au8 Au2 Ag3 61.54(3) . . ?
Au8 Au2 Ag6 164.62(4) . . ?
Au8 Au2 Ag9 113.64(4) . . ?
Au8 Au2 Ag11 60.27(3) . . ?
Au8 Au2 Ag12 115.98(4) . . ?
Ag3 Au2 Au4 114.42(3) . . ?
Ag3 Au2 Au19 61.29(3) . . ?
Ag3 Au2 Ag6 131.69(4) . . ?
Ag6 Au2 Au19 89.94(3) . . ?
Ag9 Au2 Au4 60.96(3) . . ?
Ag9 Au2 Au19 72.99(3) . . ?
Ag9 Au2 Ag3 128.60(4) . . ?
Ag9 Au2 Ag6 66.10(4) . . ?
Ag9 Au2 Ag11 65.64(4) . . ?
Ag9 Au2 Ag12 128.13(4) . . ?
Ag11 Au2 Au4 57.83(3) . . ?
Ag11 Au2 Au19 57.57(3) . . ?
Ag11 Au2 Ag3 70.54(4) . . ?
Ag11 Au2 Ag6 127.70(4) . . ?
Ag11 Au2 Ag12 131.33(4) . . ?
Ag12 Au2 Au4 167.78(4) . . ?
Ag12 Au2 Au19 80.73(3) . . ?
Ag12 Au2 Ag3 67.68(4) . . ?
Ag12 Au2 Ag6 70.07(4) . . ?
Au2 Au3 Au7 60.47(2) . . ?
Au2 Au3 Au8 59.18(2) . . ?
Au2 Au3 Au14 107.73(3) . . ?
Au2 Au3 Au16 127.05(3) . . ?
Au2 Au3 Ag2 115.38(3) . . ?
Au2 Au3 Ag3 61.28(3) . . ?
Au2 Au3 Ag12 61.19(3) . . ?
Au2 Au3 Ag13 111.24(4) . . ?
Au2 Au3 Ag14 167.46(4) . . ?
Au5 Au3 Au2 108.05(3) . . ?
Au5 Au3 Au7 60.60(2) . . ?
Au5 Au3 Au8 106.51(3) . . ?
Au5 Au3 Au14 59.65(2) . . ?
Au5 Au3 Au16 119.11(3) . . ?
Au5 Au3 Ag2 62.15(3) . . ?
Au5 Au3 Ag3 166.04(4) . . ?
Au5 Au3 Ag12 116.64(3) . . ?
Au5 Au3 Ag13 115.09(4) . . ?
Au5 Au3 Ag14 62.79(3) . . ?
Au7 Au3 Au8 107.49(3) . . ?
Au7 Au3 Au14 108.76(3) . . ?
Au7 Au3 Au16 125.10(3) . . ?
Au7 Au3 Ag2 61.20(3) . . ?
Au7 Au3 Ag3 115.46(4) . . ?
Au7 Au3 Ag12 61.86(3) . . ?
Au7 Au3 Ag13 165.02(4) . . ?
Au7 Au3 Ag14 116.71(4) . . ?
Au8 Au3 Au16 121.86(3) . . ?
Au8 Au3 Ag2 166.46(4) . . ?
Au8 Au3 Ag3 60.83(3) . . ?
Au8 Au3 Ag12 113.92(4) . . ?
Au8 Au3 Ag13 58.77(3) . . ?
Au8 Au3 Ag14 113.57(3) . . ?
Au14 Au3 Au8 59.53(2) . . ?
Au14 Au3 Au16 115.79(3) . . ?
Au14 Au3 Ag2 115.08(4) . . ?
Au14 Au3 Ag3 113.12(3) . . ?
Au14 Au3 Ag12 167.65(4) . . ?
Au14 Au3 Ag13 60.24(3) . . ?
Au14 Au3 Ag14 60.69(3) . . ?
Au16 Au3 Ag2 71.60(3) . . ?
Ag3 Au3 Au16 74.51(3) . . ?
Ag3 Au3 Ag2 129.39(4) . . ?
Ag12 Au3 Au16 76.49(3) . . ?
Ag12 Au3 Ag2 68.69(4) . . ?
Ag12 Au3 Ag3 67.61(4) . . ?
Ag13 Au3 Au16 69.85(3) . . ?
Ag13 Au3 Ag2 131.35(4) . . ?
Ag13 Au3 Ag3 64.88(4) . . ?
Ag13 Au3 Ag12 127.16(4) . . ?
Ag13 Au3 Ag14 68.39(4) . . ?
Ag14 Au3 Au16 65.17(3) . . ?
Ag14 Au3 Ag2 69.14(4) . . ?
Ag14 Au3 Ag3 126.03(4) . . ?
Ag14 Au3 Ag12 129.72(4) . . ?
Au1 Au4 Au2 58.88(2) . . ?
Au1 Au4 Au6 106.53(3) . . ?
Au1 Au4 Au8 105.40(3) . . ?
Au1 Au4 Au9 59.48(2) . . ?
Au1 Au4 Au20 128.85(3) . . ?
Au1 Au4 Ag1 164.64(4) . . ?
Au1 Au4 Ag7 63.67(3) . . ?
Au1 Au4 Ag8 115.76(3) . . ?
Au1 Au4 Ag9 60.36(3) . . ?
Au1 Au4 Ag11 113.29(4) . . ?
Au2 Au4 Au20 122.19(3) . . ?
Au2 Au4 Ag1 112.79(3) . . ?
Au2 Au4 Ag9 58.28(3) . . ?
Au6 Au4 Au2 106.19(3) . . ?
Au6 Au4 Au8 60.14(2) . . ?
Au6 Au4 Au9 59.80(2) . . ?
Au6 Au4 Au20 118.95(3) . . ?
Au6 Au4 Ag1 61.78(3) . . ?
Au6 Au4 Ag7 112.69(4) . . ?
Au6 Au4 Ag8 61.07(3) . . ?
Au6 Au4 Ag9 162.86(4) . . ?
Au6 Au4 Ag11 115.02(4) . . ?
Au8 Au4 Au2 58.21(2) . . ?
Au8 Au4 Au9 107.21(3) . . ?
Au8 Au4 Au20 116.49(3) . . ?
Au8 Au4 Ag1 60.74(3) . . ?
Au8 Au4 Ag7 165.86(4) . . ?
Au8 Au4 Ag8 114.90(4) . . ?
Au8 Au4 Ag9 110.50(4) . . ?
Au9 Au4 Au2 106.39(3) . . ?
Au9 Au4 Au20 126.38(3) . . ?
Au9 Au4 Ag1 115.98(4) . . ?
Au9 Au4 Ag7 60.05(3) . . ?
Au9 Au4 Ag8 61.92(3) . . ?
Au9 Au4 Ag9 114.83(3) . . ?
Au20 Au4 Ag1 66.27(3) . . ?
Ag7 Au4 Au2 117.09(3) . . ?
Ag7 Au4 Au20 77.54(3) . . ?
Ag7 Au4 Ag1 128.67(4) . . ?
Ag7 Au4 Ag8 66.12(4) . . ?
Ag7 Au4 Ag9 72.87(4) . . ?
Ag8 Au4 Au2 165.44(4) . . ?
Ag8 Au4 Au20 72.12(3) . . ?
Ag8 Au4 Ag1 68.79(3) . . ?
Ag8 Au4 Ag9 133.06(4) . . ?
Ag9 Au4 Au20 77.76(3) . . ?
Ag9 Au4 Ag1 128.54(4) . . ?
Ag11 Au4 Au2 60.76(3) . . ?
Ag11 Au4 Au8 61.04(3) . . ?
Ag11 Au4 Au9 165.45(4) . . ?
Ag11 Au4 Au20 68.16(3) . . ?
Ag11 Au4 Ag1 67.29(4) . . ?
Ag11 Au4 Ag7 130.33(4) . . ?
Ag11 Au4 Ag8 129.41(4) . . ?
Ag11 Au4 Ag9 65.71(4) . . ?
Au3 Au5 Au7 60.08(2) . . ?
Au3 Au5 Au10 109.11(3) . . ?
Au3 Au5 Au12 110.81(3) . . ?
Au3 Au5 Au14 61.05(2) . . ?
Au3 Au5 Au21 116.32(3) . . ?
Au3 Au5 Ag2 61.10(3) . . ?
Au3 Au5 Ag10 115.44(4) . . ?
Au3 Au5 Ag14 60.23(3) . . ?
Au3 Au5 Ag15 168.87(4) . . ?
Au3 Au5 Ag20 115.67(4) . . ?
Au7 Au5 Au21 126.61(3) . . ?
Au7 Au5 Ag2 60.68(3) . . ?
Au7 Au5 Ag14 114.01(4) . . ?
Au7 Au5 Ag15 113.06(4) . . ?
Au7 Au5 Ag20 169.03(4) . . ?
Au10 Au5 Au7 60.25(2) . . ?
Au10 Au5 Au12 61.38(2) . . ?
Au10 Au5 Au21 128.60(3) . . ?
Au10 Au5 Ag2 113.79(3) . . ?
Au10 Au5 Ag14 167.68(4) . . ?
Au10 Au5 Ag15 60.35(3) . . ?
Au10 Au5 Ag20 115.48(4) . . ?
Au12 Au5 Au7 110.33(3) . . ?
Au12 Au5 Au21 118.34(3) . . ?
Au12 Au5 Ag2 169.72(4) . . ?
Au12 Au5 Ag14 114.81(3) . . ?
Au12 Au5 Ag15 61.98(3) . . ?
Au12 Au5 Ag20 60.61(3) . . ?
Au14 Au5 Au7 109.46(3) . . ?
Au14 Au5 Au10 110.04(3) . . ?
Au14 Au5 Au12 61.30(2) . . ?
Au14 Au5 Au21 112.08(3) . . ?
Au14 Au5 Ag2 115.39(4) . . ?
Au14 Au5 Ag10 172.68(4) . . ?
Au14 Au5 Ag14 60.25(3) . . ?
Au14 Au5 Ag15 117.39(4) . . ?
Au14 Au5 Ag20 61.44(4) . . ?
Au21 Au5 Ag2 71.90(3) . . ?
Au21 Au5 Ag14 63.71(3) . . ?
Ag2 Au5 Ag14 67.81(4) . . ?
Ag10 Au5 Au7 64.01(3) . . ?
Ag10 Au5 Au10 64.28(3) . . ?
Ag10 Au5 Au12 116.80(4) . . ?
Ag10 Au5 Au21 75.17(3) . . ?
Ag10 Au5 Ag2 65.11(4) . . ?
Ag10 Au5 Ag14 124.62(4) . . ?
Ag10 Au5 Ag15 64.65(4) . . ?
Ag10 Au5 Ag20 124.63(5) . . ?
Ag15 Au5 Au21 74.73(3) . . ?
Ag15 Au5 Ag2 124.85(4) . . ?
Ag15 Au5 Ag14 129.74(4) . . ?
Ag20 Au5 Au21 64.27(3) . . ?
Ag20 Au5 Ag2 127.63(4) . . ?
Ag20 Au5 Ag14 67.95(4) . . ?
Ag20 Au5 Ag15 69.30(5) . . ?
Au4 Au6 Au8 60.10(2) . . ?
Au4 Au6 Au12 109.72(3) . . ?
Au4 Au6 Au13 120.71(3) . . ?
Au4 Au6 Au14 109.43(3) . . ?
Au4 Au6 Ag1 61.79(3) . . ?
Au4 Au6 Ag8 61.08(3) . . ?
Au4 Au6 Ag16 112.39(4) . . ?
Au4 Au6 Ag17 112.66(4) . . ?
Au4 Au6 Ag19 167.26(4) . . ?
Au8 Au6 Au12 109.12(3) . . ?
Au8 Au6 Au13 122.20(3) . . ?
Au8 Au6 Ag1 60.73(3) . . ?
Au8 Au6 Ag8 114.88(4) . . ?
Au8 Au6 Ag16 60.61(3) . . ?
Au8 Au6 Ag17 166.37(4) . . ?
Au8 Au6 Ag19 113.03(4) . . ?
Au9 Au6 Au4 60.33(2) . . ?
Au9 Au6 Au8 107.60(3) . . ?
Au9 Au6 Au12 60.08(2) . . ?
Au9 Au6 Au13 121.61(3) . . ?
Au9 Au6 Au14 108.47(3) . . ?
Au9 Au6 Ag1 116.46(3) . . ?
Au9 Au6 Ag8 62.09(3) . . ?
Au9 Au6 Ag16 167.51(4) . . ?
Au9 Au6 Ag17 59.90(3) . . ?
Au9 Au6 Ag19 116.00(4) . . ?
Au12 Au6 Au13 120.34(3) . . ?
Au12 Au6 Ag1 168.74(4) . . ?
Au12 Au6 Ag8 114.72(3) . . ?
Au12 Au6 Ag16 117.84(4) . . ?
Au12 Au6 Ag17 60.94(3) . . ?
Au12 Au6 Ag19 60.95(3) . . ?
Au13 Au6 Ag1 70.86(3) . . ?
Au14 Au6 Au8 60.34(2) . . ?
Au14 Au6 Au12 60.99(2) . . ?
Au14 Au6 Au13 121.18(3) . . ?
Au14 Au6 Ag1 113.35(3) . . ?
Au14 Au6 Ag8 168.67(4) . . ?
Au14 Au6 Ag16 63.03(3) . . ?
Au14 Au6 Ag17 116.28(4) . . ?
Au14 Au6 Ag19 59.06(3) . . ?
Ag8 Au6 Au13 70.15(3) . . ?
Ag8 Au6 Ag1 68.80(4) . . ?
Ag16 Au6 Au13 70.59(3) . . ?
Ag16 Au6 Ag1 62.90(4) . . ?
Ag16 Au6 Ag8 125.04(4) . . ?
Ag16 Au6 Ag17 131.30(4) . . ?
Ag16 Au6 Ag19 68.66(4) . . ?
Ag17 Au6 Au13 71.27(3) . . ?
Ag17 Au6 Ag1 128.05(4) . . ?
Ag17 Au6 Ag8 65.67(4) . . ?
Ag17 Au6 Ag19 71.53(4) . . ?
Ag19 Au6 Au13 71.91(3) . . ?
Ag19 Au6 Ag1 126.03(4) . . ?
Ag19 Au6 Ag8 129.59(5) . . ?
Au1 Au7 Au17 116.88(3) . . ?
Au1 Au7 Ag2 164.82(4) . . ?
Au1 Au7 Ag4 57.96(3) . . ?
Au1 Au7 Ag6 60.27(3) . . ?
Au1 Au7 Ag10 117.96(4) . . ?
Au1 Au7 Ag12 114.39(3) . . ?
Au2 Au7 Au1 59.45(2) . . ?
Au2 Au7 Au5 106.25(3) . . ?
Au2 Au7 Au10 108.17(3) . . ?
Au2 Au7 Au17 137.20(3) . . ?
Au2 Au7 Ag2 114.51(3) . . ?
Au2 Au7 Ag4 110.01(3) . . ?
Au2 Au7 Ag6 61.84(3) . . ?
Au2 Au7 Ag10 163.45(4) . . ?
Au2 Au7 Ag12 60.46(3) . . ?
Au3 Au7 Au1 106.14(3) . . ?
Au3 Au7 Au2 59.46(2) . . ?
Au3 Au7 Au5 59.31(2) . . ?
Au3 Au7 Au10 107.94(3) . . ?
Au3 Au7 Au17 135.73(3) . . ?
Au3 Au7 Ag2 61.23(3) . . ?
Au3 Au7 Ag4 163.40(4) . . ?
Au3 Au7 Ag6 116.05(4) . . ?
Au3 Au7 Ag10 109.36(4) . . ?
Au3 Au7 Ag12 60.68(3) . . ?
Au5 Au7 Au1 105.26(3) . . ?
Au5 Au7 Au10 59.58(2) . . ?
Au5 Au7 Au17 114.91(3) . . ?
Au5 Au7 Ag2 61.74(3) . . ?
Au5 Au7 Ag4 117.27(4) . . ?
Au5 Au7 Ag6 164.17(4) . . ?
Au5 Au7 Ag10 57.66(3) . . ?
Au5 Au7 Ag12 114.43(4) . . ?
Au10 Au7 Au1 59.64(2) . . ?
Au10 Au7 Au17 102.48(3) . . ?
Au10 Au7 Ag2 114.13(4) . . ?
Au10 Au7 Ag4 61.28(3) . . ?
Au10 Au7 Ag6 112.26(4) . . ?
Au10 Au7 Ag10 61.77(3) . . ?
Au10 Au7 Ag12 166.45(3) . . ?
Au17 Au7 Ag4 60.86(3) . . ?
Au17 Au7 Ag10 59.33(3) . . ?
Ag2 Au7 Au17 77.35(3) . . ?
Ag2 Au7 Ag4 133.51(4) . . ?
Ag2 Au7 Ag10 63.31(4) . . ?
Ag2 Au7 Ag12 68.26(4) . . ?
Ag4 Au7 Ag10 77.63(4) . . ?
Ag6 Au7 Au17 79.33(3) . . ?
Ag6 Au7 Ag2 131.38(4) . . ?
Ag6 Au7 Ag4 62.26(4) . . ?
Ag6 Au7 Ag10 132.98(4) . . ?
Ag6 Au7 Ag12 70.18(4) . . ?
Ag12 Au7 Au17 91.07(3) . . ?
Ag12 Au7 Ag4 127.74(4) . . ?
Ag12 Au7 Ag10 127.14(4) . . ?
Au2 Au8 Au3 59.45(2) . . ?
Au2 Au8 Au4 62.73(2) . . ?
Au2 Au8 Au6 109.45(3) . . ?
Au2 Au8 Au11 125.72(3) . . ?
Au2 Au8 Au14 108.41(3) . . ?
Au2 Au8 Ag1 118.04(4) . . ?
Au2 Au8 Ag3 61.29(3) . . ?
Au2 Au8 Ag11 61.76(3) . . ?
Au2 Au8 Ag13 113.50(3) . . ?
Au2 Au8 Ag16 168.64(4) . . ?
Au3 Au8 Au11 115.67(3) . . ?
Au3 Au8 Ag1 169.10(4) . . ?
Au3 Au8 Ag3 60.62(3) . . ?
Au3 Au8 Ag11 116.07(4) . . ?
Au3 Au8 Ag16 116.80(4) . . ?
Au4 Au8 Au3 109.74(3) . . ?
Au4 Au8 Au6 59.76(2) . . ?
Au4 Au8 Au11 129.37(3) . . ?
Au4 Au8 Au14 108.64(3) . . ?
Au4 Au8 Ag1 62.19(3) . . ?
Au4 Au8 Ag3 117.44(4) . . ?
Au4 Au8 Ag11 59.44(3) . . ?
Au4 Au8 Ag16 111.93(4) . . ?
Au6 Au8 Au3 107.84(3) . . ?
Au6 Au8 Au11 121.36(3) . . ?
Au6 Au8 Au14 59.71(2) . . ?
Au6 Au8 Ag1 62.18(3) . . ?
Au6 Au8 Ag3 167.44(4) . . ?
Au6 Au8 Ag11 113.27(4) . . ?
Au6 Au8 Ag16 60.43(3) . . ?
Au14 Au8 Au3 60.08(2) . . ?
Au14 Au8 Au11 112.54(3) . . ?
Au14 Au8 Ag1 114.06(4) . . ?
Au14 Au8 Ag3 113.42(4) . . ?
Au14 Au8 Ag11 166.63(4) . . ?
Au14 Au8 Ag16 62.75(3) . . ?
Ag1 Au8 Au11 74.75(3) . . ?
Ag3 Au8 Au11 70.47(3) . . ?
Ag3 Au8 Ag1 128.82(4) . . ?
Ag11 Au8 Au11 80.80(3) . . ?
Ag11 Au8 Ag1 67.29(4) . . ?
Ag11 Au8 Ag3 71.02(4) . . ?
Ag11 Au8 Ag16 125.54(4) . . ?
Ag13 Au8 Au3 61.09(3) . . ?
Ag13 Au8 Au4 168.41(4) . . ?
Ag13 Au8 Au6 114.57(4) . . ?
Ag13 Au8 Au11 62.09(3) . . ?
Ag13 Au8 Au14 61.22(4) . . ?
Ag13 Au8 Ag1 125.76(4) . . ?
Ag13 Au8 Ag3 65.62(4) . . ?
Ag13 Au8 Ag11 129.83(5) . . ?
Ag13 Au8 Ag16 69.57(4) . . ?
Ag16 Au8 Au11 65.60(3) . . ?
Ag16 Au8 Ag1 63.35(4) . . ?
Ag16 Au8 Ag3 127.74(4) . . ?
Au1 Au9 Au4 59.83(2) . . ?
Au1 Au9 Au6 106.86(3) . . ?
Au1 Au9 Au10 60.19(2) . . ?
Au1 Au9 Au12 108.76(3) . . ?
Au1 Au9 Au22 127.73(3) . . ?
Au1 Au9 Ag5 61.38(3) . . ?
Au1 Au9 Ag7 64.10(3) . . ?
Au1 Au9 Ag8 114.71(4) . . ?
Au1 Au9 Ag17 167.06(4) . . ?
Au1 Au9 Ag18 115.05(4) . . ?
Au4 Au9 Au10 109.32(3) . . ?
Au4 Au9 Au12 109.74(3) . . ?
Au4 Au9 Au22 123.34(3) . . ?
Au4 Au9 Ag5 113.87(3) . . ?
Au4 Au9 Ag7 60.88(3) . . ?
Au4 Au9 Ag8 60.40(3) . . ?
Au4 Au9 Ag17 113.56(4) . . ?
Au4 Au9 Ag18 168.77(4) . . ?
Au6 Au9 Au4 59.87(2) . . ?
Au6 Au9 Au10 108.67(3) . . ?
Au6 Au9 Au12 60.57(2) . . ?
Au6 Au9 Au22 118.21(3) . . ?
Au6 Au9 Ag5 166.71(4) . . ?
Au6 Au9 Ag7 113.47(3) . . ?
Au6 Au9 Ag8 60.56(3) . . ?
Au6 Au9 Ag17 61.40(3) . . ?
Au6 Au9 Ag18 115.93(4) . . ?
Au10 Au9 Au22 121.50(3) . . ?
Au10 Au9 Ag5 60.94(3) . . ?
Au10 Au9 Ag7 117.03(3) . . ?
Au10 Au9 Ag8 167.41(4) . . ?
Au10 Au9 Ag18 61.07(3) . . ?
Au12 Au9 Au10 60.99(2) . . ?
Au12 Au9 Au22 115.48(3) . . ?
Au12 Au9 Ag5 115.41(3) . . ?
Au12 Au9 Ag7 169.94(4) . . ?
Au12 Au9 Ag8 113.82(4) . . ?
Au12 Au9 Ag17 61.62(3) . . ?
Au12 Au9 Ag18 61.24(3) . . ?
Au22 Au9 Ag5 75.08(3) . . ?
Au22 Au9 Ag8 70.99(3) . . ?
Ag5 Au9 Ag8 128.47(4) . . ?
Ag7 Au9 Au22 74.27(3) . . ?
Ag7 Au9 Ag5 68.35(4) . . ?
Ag7 Au9 Ag8 65.85(4) . . ?
Ag17 Au9 Au10 116.46(4) . . ?
Ag17 Au9 Au22 65.12(3) . . ?
Ag17 Au9 Ag5 129.51(4) . . ?
Ag17 Au9 Ag7 124.12(4) . . ?
Ag17 Au9 Ag8 65.63(4) . . ?
Ag17 Au9 Ag18 69.20(4) . . ?
Ag18 Au9 Au22 67.88(3) . . ?
Ag18 Au9 Ag5 67.77(4) . . ?
Ag18 Au9 Ag7 127.54(4) . . ?
Ag18 Au9 Ag8 128.16(4) . . ?
Au1 Au10 Au7 60.30(2) . . ?
Au1 Au10 Au9 58.94(2) . . ?
Au1 Au10 Au12 106.39(3) . . ?
Au1 Au10 Au23 115.11(3) . . ?
Au1 Au10 Ag4 58.32(3) . . ?
Au1 Au10 Ag5 61.09(3) . . ?
Au1 Au10 Ag10 118.50(4) . . ?
Au1 Au10 Ag15 165.57(4) . . ?
Au1 Au10 Ag18 112.53(4) . . ?
Au5 Au10 Au1 106.22(3) . . ?
Au5 Au10 Au7 60.17(2) . . ?
Au5 Au10 Au9 105.92(3) . . ?
Au5 Au10 Au12 59.39(2) . . ?
Au5 Au10 Au23 116.55(3) . . ?
Au5 Au10 Ag4 118.30(4) . . ?
Au5 Au10 Ag5 164.91(4) . . ?
Au5 Au10 Ag10 57.80(3) . . ?
Au5 Au10 Ag15 61.38(3) . . ?
Au5 Au10 Ag18 114.51(4) . . ?
Au7 Au10 Au9 108.04(3) . . ?
Au7 Au10 Au12 108.66(3) . . ?
Au7 Au10 Au23 102.33(3) . . ?
Au7 Au10 Ag4 61.78(3) . . ?
Au7 Au10 Ag5 114.16(4) . . ?
Au7 Au10 Ag10 61.68(3) . . ?
Au7 Au10 Ag15 113.88(4) . . ?
Au7 Au10 Ag18 165.84(4) . . ?
Au9 Au10 Au12 59.26(2) . . ?
Au9 Au10 Au23 136.13(3) . . ?
Au9 Au10 Ag4 110.02(3) . . ?
Au9 Au10 Ag5 61.25(3) . . ?
Au9 Au10 Ag10 163.20(4) . . ?
Au9 Au10 Ag15 115.19(4) . . ?
Au9 Au10 Ag18 59.49(3) . . ?
Au12 Au10 Au23 136.69(3) . . ?
Au12 Au10 Ag4 164.24(4) . . ?
Au12 Au10 Ag5 114.17(3) . . ?
Au12 Au10 Ag10 109.60(4) . . ?
Au12 Au10 Ag15 61.68(3) . . ?
Au12 Au10 Ag18 60.13(3) . . ?
Ag4 Au10 Au23 59.05(3) . . ?
Ag4 Au10 Ag10 77.82(4) . . ?
Ag5 Au10 Au23 77.80(3) . . ?
Ag5 Au10 Ag4 63.68(4) . . ?
Ag5 Au10 Ag10 134.04(4) . . ?
Ag10 Au10 Au23 60.67(3) . . ?
Ag15 Au10 Au23 78.53(4) . . ?
Ag15 Au10 Ag4 132.69(4) . . ?
Ag15 Au10 Ag5 129.75(4) . . ?
Ag15 Au10 Ag10 62.76(4) . . ?
Ag15 Au10 Ag18 69.85(4) . . ?
Ag18 Au10 Au23 91.78(4) . . ?
Ag18 Au10 Ag4 126.74(4) . . ?
Ag18 Au10 Ag5 67.30(4) . . ?
Ag18 Au10 Ag10 128.42(4) . . ?
Au8 Au11 Ag3 53.81(3) . . ?
Au8 Au11 Ag13 56.06(3) . . ?
Au8 Au11 Ag16 55.30(3) . . ?
Ag13 Au11 Ag3 57.61(4) . . ?
Ag13 Au11 Ag16 63.27(4) . . ?
Ag16 Au11 Ag3 104.12(3) . . ?
C1 Au11 Au8 90.1(5) . . ?
C1 Au11 Ag3 141.0(5) . . ?
C1 Au11 Ag13 117.4(5) . . ?
C1 Au11 Ag16 54.4(5) . . ?
C1 Au11 C23 172.8(7) . . ?
C23 Au11 Au8 97.0(5) . . ?
C23 Au11 Ag3 45.4(4) . . ?
C23 Au11 Ag13 67.9(5) . . ?
C23 Au11 Ag16 131.2(5) . . ?
Au5 Au12 Au6 105.70(3) . . ?
Au5 Au12 Au9 106.18(3) . . ?
Au5 Au12 Au10 59.23(2) . . ?
Au5 Au12 Au14 59.10(2) . . ?
Au5 Au12 Au24 131.71(3) . . ?
Au5 Au12 Ag15 60.43(3) . . ?
Au5 Au12 Ag17 163.09(4) . . ?
Au5 Au12 Ag18 114.36(4) . . ?
Au5 Au12 Ag19 111.63(4) . . ?
Au5 Au12 Ag20 60.66(3) . . ?
Au6 Au12 Au10 106.73(3) . . ?
Au6 Au12 Au14 59.00(2) . . ?
Au6 Au12 Au24 105.45(3) . . ?
Au6 Au12 Ag15 163.38(4) . . ?
Au6 Au12 Ag17 60.25(3) . . ?
Au6 Au12 Ag18 113.40(4) . . ?
Au6 Au12 Ag19 60.56(3) . . ?
Au6 Au12 Ag20 114.08(4) . . ?
Au9 Au12 Au6 59.34(2) . . ?
Au9 Au12 Au10 59.75(2) . . ?
Au9 Au12 Au14 106.31(3) . . ?
Au9 Au12 Au24 121.33(3) . . ?
Au9 Au12 Ag15 113.37(4) . . ?
Au9 Au12 Ag17 59.43(3) . . ?
Au9 Au12 Ag18 59.65(3) . . ?
Au9 Au12 Ag19 114.98(4) . . ?
Au9 Au12 Ag20 164.52(4) . . ?
Au10 Au12 Au24 139.71(3) . . ?
Au10 Au12 Ag15 59.16(3) . . ?
Au10 Au12 Ag17 113.42(4) . . ?
Au10 Au12 Ag18 60.13(3) . . ?
Au10 Au12 Ag19 163.35(4) . . ?
Au14 Au12 Au10 106.60(3) . . ?
Au14 Au12 Au24 110.49(3) . . ?
Au14 Au12 Ag15 114.04(4) . . ?
Au14 Au12 Ag17 113.87(4) . . ?
Au14 Au12 Ag18 163.70(4) . . ?
Au14 Au12 Ag19 58.31(3) . . ?
Au14 Au12 Ag20 60.73(4) . . ?
Ag15 Au12 Au24 91.09(3) . . ?
Ag17 Au12 Au24 64.41(3) . . ?
Ag17 Au12 Ag15 131.31(5) . . ?
Ag17 Au12 Ag19 71.10(4) . . ?
Ag18 Au12 Au24 85.09(4) . . ?
Ag18 Au12 Ag15 68.85(4) . . ?
Ag18 Au12 Ag17 67.74(4) . . ?
Ag18 Au12 Ag19 133.09(5) . . ?
Ag19 Au12 Au24 56.94(3) . . ?
Ag19 Au12 Ag15 131.01(4) . . ?
Ag20 Au12 Au10 113.63(4) . . ?
Ag20 Au12 Au24 73.23(4) . . ?
Ag20 Au12 Ag15 68.72(4) . . ?
Ag20 Au12 Ag17 131.79(4) . . ?
Ag20 Au12 Ag18 131.45(5) . . ?
Ag20 Au12 Ag19 66.96(4) . . ?
Au6 Au13 Ag1 55.30(3) . . ?
Au6 Au13 Ag8 54.74(3) . . ?
Au6 Au13 Ag16 53.94(3) . . ?
Au6 Au13 Ag17 53.92(3) . . ?
Au6 Au13 Ag19 53.87(3) . . ?
Ag1 Au13 Ag19 100.05(3) . . ?
Ag8 Au13 Ag1 58.82(3) . . ?
Ag8 Au13 Ag17 55.64(3) . . ?
Ag8 Au13 Ag19 101.97(3) . . ?
Ag16 Au13 Ag1 53.59(3) . . ?
Ag16 Au13 Ag8 99.87(3) . . ?
Ag16 Au13 Ag17 102.37(3) . . ?
Ag16 Au13 Ag19 57.52(4) . . ?
Ag17 Au13 Ag1 101.58(3) . . ?
Ag17 Au13 Ag19 59.69(4) . . ?
C4 Au13 Au6 97.0(5) . . ?
C4 Au13 Ag1 132.0(5) . . ?
C4 Au13 Ag8 139.9(5) . . ?
C4 Au13 Ag16 78.4(5) . . ?
C4 Au13 Ag17 85.3(5) . . ?
C4 Au13 Ag19 43.2(5) . . ?
C7 Au13 Au6 88.9(5) . . ?
C7 Au13 Ag1 47.8(5) . . ?
C7 Au13 Ag8 48.5(5) . . ?
C7 Au13 Ag16 100.3(5) . . ?
C7 Au13 Ag17 103.2(5) . . ?
C7 Au13 Ag19 142.6(5) . . ?
C7 Au13 C4 171.5(7) . . ?
Au3 Au14 Au12 108.02(3) . . ?
Au3 Au14 Au18 119.15(3) . . ?
Au3 Au14 Ag13 60.49(3) . . ?
Au3 Au14 Ag14 60.49(3) . . ?
Au3 Au14 Ag16 113.93(4) . . ?
Au3 Au14 Ag20 113.29(4) . . ?
Au5 Au14 Au3 59.29(2) . . ?
Au5 Au14 Au6 106.89(3) . . ?
Au5 Au14 Au8 106.92(3) . . ?
Au5 Au14 Au12 59.60(2) . . ?
Au5 Au14 Au18 124.71(3) . . ?
Au5 Au14 Ag13 115.00(3) . . ?
Au5 Au14 Ag14 62.59(3) . . ?
Au5 Au14 Ag16 163.45(4) . . ?
Au5 Au14 Ag19 115.03(4) . . ?
Au5 Au14 Ag20 60.48(3) . . ?
Au6 Au14 Au3 108.27(3) . . ?
Au6 Au14 Au8 59.95(2) . . ?
Au6 Au14 Au12 60.01(2) . . ?
Au6 Au14 Au18 122.07(3) . . ?
Au6 Au14 Ag13 112.94(4) . . ?
Au6 Au14 Ag14 167.07(4) . . ?
Au6 Au14 Ag16 59.29(3) . . ?
Au6 Au14 Ag19 62.08(3) . . ?
Au6 Au14 Ag20 114.10(4) . . ?
Au8 Au14 Au3 60.39(2) . . ?
Au8 Au14 Au12 108.03(3) . . ?
Au8 Au14 Au18 118.46(3) . . ?
Au8 Au14 Ag13 59.13(3) . . ?
Au8 Au14 Ag14 114.15(4) . . ?
Au8 Au14 Ag16 59.23(3) . . ?
Au8 Au14 Ag20 165.20(4) . . ?
Au12 Au14 Au18 125.13(3) . . ?
Au12 Au14 Ag13 165.36(4) . . ?
Au12 Au14 Ag14 115.37(4) . . ?
Au12 Au14 Ag16 113.64(4) . . ?
Au12 Au14 Ag20 59.75(4) . . ?
Au18 Au14 Ag16 71.81(3) . . ?
Ag13 Au14 Au18 69.45(3) . . ?
Ag13 Au14 Ag14 68.41(4) . . ?
Ag13 Au14 Ag16 67.40(4) . . ?
Ag13 Au14 Ag20 131.52(5) . . ?
Ag14 Au14 Au18 70.76(3) . . ?
Ag14 Au14 Ag16 129.47(4) . . ?
Ag14 Au14 Ag20 68.48(4) . . ?
Ag19 Au14 Au3 168.06(4) . . ?
Ag19 Au14 Au8 115.35(4) . . ?
Ag19 Au14 Au12 61.64(4) . . ?
Ag19 Au14 Au18 72.79(4) . . ?
Ag19 Au14 Ag13 128.48(4) . . ?
Ag19 Au14 Ag14 128.05(5) . . ?
Ag19 Au14 Ag16 68.34(4) . . ?
Ag19 Au14 Ag20 67.85(4) . . ?
Ag20 Au14 Au18 76.32(4) . . ?
Ag20 Au14 Ag16 131.50(4) . . ?
Au1 Au15 Ag5 54.13(3) . . ?
Au1 Au15 Ag7 60.74(3) . . ?
Au1 Au15 Ag9 57.50(3) . . ?
Ag7 Au15 Ag5 60.65(3) . . ?
Ag7 Au15 Ag9 69.78(4) . . ?
Ag9 Au15 Ag5 108.26(4) . . ?
C3 Au15 Au1 96.4(6) . . ?
C3 Au15 Ag5 48.8(5) . . ?
C3 Au15 Ag7 57.7(5) . . ?
C3 Au15 Ag9 127.4(5) . . ?
C5 Au15 Au1 91.5(5) . . ?
C5 Au15 Ag5 139.1(5) . . ?
C5 Au15 Ag7 125.5(5) . . ?
C5 Au15 Ag9 55.9(5) . . ?
C5 Au15 C3 171.9(7) . . ?
Au3 Au16 Ag2 54.22(2) . . ?
Au3 Au16 Ag13 54.45(3) . . ?
Au3 Au16 Ag14 56.94(3) . . ?
Ag13 Au16 Ag2 103.30(3) . . ?
Ag14 Au16 Ag2 60.30(3) . . ?
Ag14 Au16 Ag13 60.25(3) . . ?
C24 Au16 Au3 98.5(5) . . ?
C24 Au16 Ag2 132.4(5) . . ?
C24 Au16 Ag13 45.6(5) . . ?
C24 Au16 Ag14 72.1(5) . . ?
C36 Au16 Au3 84.6(5) . . ?
C36 Au16 Ag2 49.1(5) . . ?
C36 Au16 Ag13 137.6(5) . . ?
C36 Au16 Ag14 109.1(5) . . ?
C36 Au16 C24 176.8(7) . . ?
Au7 Au17 Ag4 60.04(3) . . ?
Ag10 Au17 Au7 61.00(3) . . ?
Ag10 Au17 Ag4 78.02(4) . . ?
C2 Au17 Au7 95.0(4) . . ?
C2 Au17 Ag4 52.0(4) . . ?
C2 Au17 Ag10 129.3(5) . . ?
C12 Au17 Au7 89.7(5) . . ?
C12 Au17 Ag4 134.2(5) . . ?
C12 Au17 Ag10 56.7(5) . . ?
C12 Au17 C2 173.8(7) . . ?
Au14 Au18 Ag13 54.33(3) . . ?
Au14 Au18 Ag14 54.07(3) . . ?
Au14 Au18 Ag19 51.95(3) . . ?
Ag13 Au18 Ag14 58.00(3) . . ?
Ag13 Au18 Ag19 99.20(4) . . ?
Ag14 Au18 Ag19 98.22(3) . . ?
C25 Au18 Au14 96.5(5) . . ?
C25 Au18 Ag13 81.8(5) . . ?
C25 Au18 Ag14 138.7(6) . . ?
C25 Au18 Ag19 78.1(5) . . ?
C25 Au18 C58 167.6(9) . . ?
C58 Au18 Au14 93.0(6) . . ?
C58 Au18 Ag13 97.5(6) . . ?
C58 Au18 Ag14 44.8(5) . . ?
C58 Au18 Ag19 114.2(8) . . ?
Ag3 Au19 Au2 57.27(3) . . ?
Ag11 Au19 Au2 58.74(3) . . ?
Ag11 Au19 Ag3 69.27(4) . . ?
C10 Au19 Au2 94.4(5) . . ?
C10 Au19 Ag3 132.8(5) . . ?
C10 Au19 Ag11 63.6(5) . . ?
C11 Au19 Au2 89.7(6) . . ?
C11 Au19 Ag3 53.3(6) . . ?
C11 Au19 Ag11 122.4(6) . . ?
C11 Au19 C10 174.0(8) . . ?
Au4 Au20 Ag1 57.39(3) . . ?
Au4 Au20 Ag11 54.17(3) . . ?
Ag11 Au20 Ag1 59.64(3) . . ?
C39 Au20 Au4 94.8(7) . . ?
C39 Au20 Ag1 56.5(6) . . ?
C39 Au20 Ag11 49.0(7) . . ?
C39 Au20 C69 172.8(8) . . ?
C69 Au20 Au4 90.4(5) . . ?
C69 Au20 Ag1 130.7(5) . . ?
C69 Au20 Ag11 132.4(5) . . ?
Au5 Au21 Ag14 58.54(3) . . ?
Au5 Au21 Ag20 56.88(3) . . ?
Ag20 Au21 Ag14 63.44(4) . . ?
C9 Au21 Au5 92.5(6) . . ?
C9 Au21 Ag14 53.6(6) . . ?
C9 Au21 Ag20 116.7(6) . . ?
C59 Au21 Au5 93.3(5) . . ?
C59 Au21 Ag14 128.3(5) . . ?
C59 Au21 Ag20 64.9(5) . . ?
C59 Au21 C9 173.8(8) . . ?
Au9 Au22 Ag8 54.70(3) . . ?
Au9 Au22 Ag17 56.04(3) . . ?
Au9 Au22 Ag18 54.76(3) . . ?
Ag17 Au22 Ag8 57.30(4) . . ?
Ag17 Au22 Ag18 61.26(4) . . ?
Ag18 Au22 Ag8 103.31(4) . . ?
C22 Au22 Au9 86.8(6) . . ?
C22 Au22 Ag8 141.0(6) . . ?
C22 Au22 Ag17 108.8(6) . . ?
C22 Au22 Ag18 48.1(6) . . ?
C84 Au22 Au9 98.5(5) . . ?
C84 Au22 Ag8 44.0(5) . . ?
C84 Au22 Ag17 76.0(6) . . ?
C84 Au22 Ag18 137.0(6) . . ?
C84 Au22 C22 174.4(8) . . ?
Au10 Au23 Ag10 59.53(3) . . ?
Ag4 Au23 Au10 59.87(3) . . ?
Ag4 Au23 Ag10 77.65(4) . . ?
C8 Au23 Au10 98.4(5) . . ?
C8 Au23 Ag4 126.2(6) . . ?
C8 Au23 Ag10 50.7(6) . . ?
C27 Au23 Au10 89.8(6) . . ?
C27 Au23 Ag4 55.6(6) . . ?
C27 Au23 Ag10 133.0(6) . . ?
C27 Au23 C8 171.0(8) . . ?
Au12 Au24 Ag17 54.16(3) . . ?
Ag19 Au24 Au12 57.49(3) . . ?
Ag19 Au24 Ag17 66.76(4) . . ?
C37 Au24 Au12 89.4(6) . . ?
C37 Au24 Ag17 135.3(6) . . ?
C37 Au24 Ag19 72.0(6) . . ?
C68 Au24 Au12 98.8(6) . . ?
C68 Au24 Ag17 46.2(6) . . ?
C68 Au24 Ag19 99.9(6) . . ?
C68 Au24 C37 163.0(9) . . ?
Au4 Ag1 Au13 102.22(4) . . ?
Au4 Ag1 Au20 56.34(3) . . ?
Au4 Ag1 Ag8 54.65(3) . . ?
Au4 Ag1 Ag11 54.06(3) . . ?
Au4 Ag1 Ag16 103.14(4) . . ?
Au6 Ag1 Au4 56.44(3) . . ?
Au6 Ag1 Au13 53.84(3) . . ?
Au6 Ag1 Au20 105.86(4) . . ?
Au6 Ag1 Ag8 54.65(3) . . ?
Au6 Ag1 Ag11 100.25(4) . . ?
Au6 Ag1 Ag16 56.81(3) . . ?
Au8 Ag1 Au4 57.07(3) . . ?
Au8 Ag1 Au6 57.09(3) . . ?
Au8 Ag1 Au13 104.45(4) . . ?
Au8 Ag1 Au20 105.12(4) . . ?
Au8 Ag1 Ag8 100.88(4) . . ?
Au8 Ag1 Ag11 55.34(3) . . ?
Au8 Ag1 Ag16 57.33(3) . . ?
Au20 Ag1 Au13 119.11(4) . . ?
Au20 Ag1 Ag8 63.31(3) . . ?
Ag8 Ag1 Au13 59.56(3) . . ?
Ag11 Ag1 Au13 153.89(4) . . ?
Ag11 Ag1 Au20 60.12(3) . . ?
Ag11 Ag1 Ag8 104.78(4) . . ?
Ag16 Ag1 Au13 61.97(4) . . ?
Ag16 Ag1 Au20 159.47(5) . . ?
Ag16 Ag1 Ag8 106.92(5) . . ?
Ag16 Ag1 Ag11 109.07(5) . . ?
C1 Ag1 Au4 138.9(4) . . ?
C1 Ag1 Au6 111.1(4) . . ?
C1 Ag1 Au8 82.8(3) . . ?
C1 Ag1 Au13 95.7(4) . . ?
C1 Ag1 Au20 139.8(4) . . ?
C1 Ag1 Ag8 155.2(4) . . ?
C1 Ag1 Ag11 97.5(4) . . ?
C1 Ag1 Ag16 54.4(4) . . ?
C1 Ag1 C7 112.7(5) . . ?
C1 Ag1 C39 101.1(6) . . ?
C7 Ag1 Au4 103.2(4) . . ?
C7 Ag1 Au6 78.8(5) . . ?
C7 Ag1 Au8 135.7(5) . . ?
C7 Ag1 Au13 36.0(5) . . ?
C7 Ag1 Au20 89.3(4) . . ?
C7 Ag1 Ag8 48.6(4) . . ?
C7 Ag1 Ag11 148.2(4) . . ?
C7 Ag1 Ag16 97.0(5) . . ?
C7 Ag1 C39 113.4(6) . . ?
C39 Ag1 Au4 81.5(5) . . ?
C39 Ag1 Au6 137.9(5) . . ?
C39 Ag1 Au8 102.9(5) . . ?
C39 Ag1 Au13 149.4(4) . . ?
C39 Ag1 Au20 38.8(5) . . ?
C39 Ag1 Ag8 101.9(5) . . ?
C39 Ag1 Ag11 47.7(5) . . ?
C39 Ag1 Ag16 147.5(4) . . ?
Au3 Ag2 Au5 56.75(3) . . ?
Au3 Ag2 Au16 54.18(3) . . ?
Au3 Ag2 Ag10 103.56(4) . . ?
Au3 Ag2 Ag12 55.47(3) . . ?
Au3 Ag2 Ag14 54.97(3) . . ?
Au5 Ag2 Au16 101.05(3) . . ?
Au5 Ag2 Ag10 55.21(3) . . ?
Au5 Ag2 Ag12 101.91(4) . . ?
Au5 Ag2 Ag14 56.23(3) . . ?
Au7 Ag2 Au3 57.56(3) . . ?
Au7 Ag2 Au5 57.58(3) . . ?
Au7 Ag2 Au16 106.53(4) . . ?
Au7 Ag2 Ag10 59.37(3) . . ?
Au7 Ag2 Ag12 56.18(3) . . ?
Au7 Ag2 Ag14 102.49(4) . . ?
Ag10 Ag2 Au16 155.92(4) . . ?
Ag10 Ag2 Ag12 112.32(5) . . ?
Ag10 Ag2 Ag14 105.88(5) . . ?
Ag12 Ag2 Au16 65.07(3) . . ?
Ag12 Ag2 Ag14 105.68(4) . . ?
Ag14 Ag2 Au16 55.51(3) . . ?
C9 Ag2 Au3 103.7(5) . . ?
C9 Ag2 Au5 82.5(5) . . ?
C9 Ag2 Au7 140.0(5) . . ?
C9 Ag2 Au16 80.9(5) . . ?
C9 Ag2 Ag10 98.0(5) . . ?
C9 Ag2 Ag12 145.9(5) . . ?
C9 Ag2 Ag14 48.8(5) . . ?
C9 Ag2 C36 103.3(7) . . ?
C12 Ag2 Au3 138.1(5) . . ?
C12 Ag2 Au5 106.0(4) . . ?
C12 Ag2 Au7 80.7(5) . . ?
C12 Ag2 Au16 151.3(4) . . ?
C12 Ag2 Ag10 51.1(4) . . ?
C12 Ag2 Ag12 99.6(6) . . ?
C12 Ag2 Ag14 151.5(5) . . ?
C12 Ag2 C9 111.8(7) . . ?
C12 Ag2 C36 115.0(6) . . ?
C36 Ag2 Au3 75.9(4) . . ?
C36 Ag2 Au5 132.0(3) . . ?
C36 Ag2 Au7 104.9(4) . . ?
C36 Ag2 Au16 36.5(3) . . ?
C36 Ag2 Ag10 158.2(4) . . ?
C36 Ag2 Ag12 49.0(4) . . ?
C36 Ag2 Ag14 91.8(3) . . ?
Au2 Ag3 Au3 57.41(3) . . ?
Au2 Ag3 Au8 57.17(3) . . ?
Au2 Ag3 Au11 108.66(4) . . ?
Au2 Ag3 Au19 61.44(3) . . ?
Au2 Ag3 Ag11 54.55(3) . . ?
Au2 Ag3 Ag12 56.09(3) . . ?
Au2 Ag3 Ag13 102.17(4) . . ?
Au3 Ag3 Au8 58.55(3) . . ?
Au3 Ag3 Au11 102.63(4) . . ?
Au3 Ag3 Au19 115.97(4) . . ?
Au3 Ag3 Ag11 100.96(4) . . ?
Au3 Ag3 Ag12 56.17(3) . . ?
Au3 Ag3 Ag13 57.02(4) . . ?
Au8 Ag3 Au11 55.72(3) . . ?
Au8 Ag3 Au19 101.80(4) . . ?
Au8 Ag3 Ag11 53.64(3) . . ?
Au8 Ag3 Ag12 103.20(4) . . ?
Au8 Ag3 Ag13 55.53(3) . . ?
Au19 Ag3 Au11 113.05(4) . . ?
Au19 Ag3 Ag11 52.92(3) . . ?
Au19 Ag3 Ag12 75.66(4) . . ?
Au19 Ag3 Ag13 157.21(5) . . ?
Ag11 Ag3 Au11 68.16(3) . . ?
Ag12 Ag3 Au11 157.76(5) . . ?
Ag12 Ag3 Ag11 106.63(4) . . ?
Ag13 Ag3 Au11 54.50(3) . . ?
Ag13 Ag3 Ag11 105.17(5) . . ?
Ag13 Ag3 Ag12 109.53(5) . . ?
C11 Ag3 Au2 84.3(6) . . ?
C11 Ag3 Au3 115.5(5) . . ?
C11 Ag3 Au8 138.4(6) . . ?
C11 Ag3 Au11 140.2(5) . . ?
C11 Ag3 Au19 40.0(6) . . ?
C11 Ag3 Ag11 92.8(6) . . ?
C11 Ag3 Ag12 59.5(5) . . ?
C11 Ag3 Ag13 161.4(6) . . ?
C11 Ag3 C23 120.9(7) . . ?
C11 Ag3 C112 101.2(6) . . ?
C23 Ag3 Au2 145.1(4) . . ?
C23 Ag3 Au3 119.1(4) . . ?
C23 Ag3 Au8 90.4(4) . . ?
C23 Ag3 Au11 36.5(4) . . ?
C23 Ag3 Au19 121.3(4) . . ?
C23 Ag3 Ag11 97.4(4) . . ?
C23 Ag3 Ag12 156.0(4) . . ?
C23 Ag3 Ag13 62.2(4) . . ?
C23 Ag3 C112 26.4(5) . . ?
C112 Ag3 Au2 171.3(4) . . ?
C112 Ag3 Au3 124.5(4) . . ?
C112 Ag3 Au8 115.5(3) . . ?
C112 Ag3 Au11 62.8(3) . . ?
C112 Ag3 Au19 118.9(4) . . ?
C112 Ag3 Ag11 117.9(4) . . ?
C112 Ag3 Ag12 132.6(4) . . ?
C112 Ag3 Ag13 74.8(4) . . ?
Au1 Ag4 Au7 58.56(3) . . ?
Au1 Ag4 Au10 58.30(3) . . ?
Au1 Ag4 Au17 115.77(4) . . ?
Au1 Ag4 Au23 117.02(4) . . ?
Au1 Ag4 Ag5 58.86(3) . . ?
Au1 Ag4 Ag6 58.75(3) . . ?
Au7 Ag4 Au17 59.11(3) . . ?
Au7 Ag4 Ag5 105.26(4) . . ?
Au7 Ag4 Ag6 57.55(3) . . ?
Au10 Ag4 Au7 56.94(3) . . ?
Au10 Ag4 Au17 98.20(4) . . ?
Au10 Ag4 Ag5 57.67(3) . . ?
Au10 Ag4 Ag6 104.85(4) . . ?
Au17 Ag4 Ag5 155.21(5) . . ?
Au17 Ag4 Ag6 76.31(4) . . ?
Au23 Ag4 Au7 100.34(4) . . ?
Au23 Ag4 Au10 61.08(3) . . ?
Au23 Ag4 Au17 87.58(4) . . ?
Au23 Ag4 Ag5 75.96(4) . . ?
Au23 Ag4 Ag6 157.18(5) . . ?
Ag6 Ag4 Ag5 113.09(5) . . ?
C2 Ag4 Au1 122.0(4) . . ?
C2 Ag4 Au7 87.2(5) . . ?
C2 Ag4 Au10 139.1(5) . . ?
C2 Ag4 Au17 42.0(5) . . ?
C2 Ag4 Au23 114.1(5) . . ?
C2 Ag4 Ag5 162.7(5) . . ?
C2 Ag4 Ag6 63.4(4) . . ?
C2 Ag4 C27 122.4(6) . . ?
C27 Ag4 Au1 113.8(5) . . ?
C27 Ag4 Au7 136.8(6) . . ?
C27 Ag4 Au10 82.3(6) . . ?
C27 Ag4 Au17 121.1(5) . . ?
C27 Ag4 Au23 41.4(6) . . ?
C27 Ag4 Ag5 55.1(5) . . ?
C27 Ag4 Ag6 160.6(6) . . ?
Au1 Ag5 Au9 56.67(3) . . ?
Au1 Ag5 Au10 57.56(3) . . ?
Au1 Ag5 Au15 54.44(3) . . ?
Au1 Ag5 Ag4 55.62(3) . . ?
Au1 Ag5 Ag7 57.57(3) . . ?
Au1 Ag5 Ag18 100.89(4) . . ?
Au9 Ag5 Au15 97.17(4) . . ?
Au9 Ag5 Ag4 103.51(4) . . ?
Au9 Ag5 Ag7 54.44(3) . . ?
Au9 Ag5 Ag18 54.63(3) . . ?
Au10 Ag5 Au9 57.80(3) . . ?
Au10 Ag5 Au15 109.18(4) . . ?
Au10 Ag5 Ag4 58.65(3) . . ?
Au10 Ag5 Ag7 103.13(4) . . ?
Au10 Ag5 Ag18 55.65(3) . . ?
Ag4 Ag5 Au15 68.74(4) . . ?
Ag4 Ag5 Ag7 108.17(5) . . ?
Ag4 Ag5 Ag18 111.25(5) . . ?
Ag7 Ag5 Au15 52.85(3) . . ?
Ag18 Ag5 Au15 151.61(5) . . ?
Ag18 Ag5 Ag7 103.93(4) . . ?
C3 Ag5 Au1 86.3(4) . . ?
C3 Ag5 Au9 104.8(4) . . ?
C3 Ag5 Au10 143.8(4) . . ?
C3 Ag5 Au15 37.0(4) . . ?
C3 Ag5 Ag4 102.2(4) . . ?
C3 Ag5 Ag7 50.5(4) . . ?
C3 Ag5 Ag18 143.7(4) . . ?
C3 Ag5 C22 103.5(6) . . ?
C3 Ag5 C27 112.3(7) . . ?
C22 Ag5 Au1 134.2(4) . . ?
C22 Ag5 Au9 77.6(4) . . ?
C22 Ag5 Au10 102.8(5) . . ?
C22 Ag5 Au15 138.2(5) . . ?
C22 Ag5 Ag4 153.1(5) . . ?
C22 Ag5 Ag7 94.5(4) . . ?
C22 Ag5 Ag18 47.2(5) . . ?
C22 Ag5 C27 111.9(6) . . ?
C27 Ag5 Au1 104.9(5) . . ?
C27 Ag5 Au9 137.4(6) . . ?
C27 Ag5 Au10 79.8(6) . . ?
C27 Ag5 Au15 99.9(5) . . ?
C27 Ag5 Ag4 49.5(5) . . ?
C27 Ag5 Ag7 152.4(5) . . ?
C27 Ag5 Ag18 100.3(6) . . ?
Au1 Ag6 Au2 57.71(3) . . ?
Au1 Ag6 Au7 58.89(3) . . ?
Au1 Ag6 Ag4 56.87(3) . . ?
Au1 Ag6 Ag9 56.70(3) . . ?
Au1 Ag6 Ag12 102.15(4) . . ?
Au2 Ag6 Ag4 105.39(4) . . ?
Au2 Ag6 Ag9 55.48(3) . . ?
Au2 Ag6 Ag12 54.49(3) . . ?
Au7 Ag6 Au2 57.92(3) . . ?
Au7 Ag6 Ag4 60.20(4) . . ?
Au7 Ag6 Ag9 103.66(4) . . ?
Au7 Ag6 Ag12 55.59(3) . . ?
Ag4 Ag6 Ag9 108.12(5) . . ?
Ag4 Ag6 Ag12 112.40(5) . . ?
Ag9 Ag6 Ag12 105.09(4) . . ?
Cl1 Ag6 Au1 152.21(12) . . ?
Cl1 Ag6 Au2 98.20(11) . . ?
Cl1 Ag6 Au7 97.77(13) . . ?
Cl1 Ag6 Ag4 127.55(13) . . ?
Cl1 Ag6 Ag9 123.76(12) . . ?
Cl1 Ag6 Ag12 50.07(12) . . ?
Cl1 Ag6 C5 122.2(4) . . ?
C5 Ag6 Au1 81.1(3) . . ?
C5 Ag6 Au2 106.4(4) . . ?
C5 Ag6 Au7 139.6(3) . . ?
C5 Ag6 Ag4 95.1(3) . . ?
C5 Ag6 Ag9 50.9(4) . . ?
C5 Ag6 Ag12 149.3(4) . . ?
Au1 Ag7 Ag5 55.71(3) . . ?
Au1 Ag7 Ag8 103.60(4) . . ?
Au4 Ag7 Au1 56.93(3) . . ?
Au4 Ag7 Au15 103.91(4) . . ?
Au4 Ag7 Ag5 103.91(4) . . ?
Au4 Ag7 Ag8 57.40(3) . . ?
Au9 Ag7 Au1 56.94(3) . . ?
Au9 Ag7 Au4 59.07(3) . . ?
Au9 Ag7 Au15 110.48(4) . . ?
Au9 Ag7 Ag5 57.20(3) . . ?
Au9 Ag7 Ag8 58.54(3) . . ?
Au15 Ag7 Au1 59.01(3) . . ?
Au15 Ag7 Ag5 66.50(3) . . ?
Au15 Ag7 Ag8 160.95(5) . . ?
Ag8 Ag7 Ag5 111.77(5) . . ?
C3 Ag7 Au1 85.3(4) . . ?
C3 Ag7 Au4 141.6(4) . . ?
C3 Ag7 Au9 108.1(4) . . ?
C3 Ag7 Au15 43.0(4) . . ?
C3 Ag7 Ag5 51.0(4) . . ?
C3 Ag7 Ag8 151.2(4) . . ?
C69 Ag7 Au1 130.6(5) . . ?
C69 Ag7 Au4 84.4(5) . . ?
C69 Ag7 Au9 129.8(5) . . ?
C69 Ag7 Au15 111.0(5) . . ?
C69 Ag7 Ag5 171.7(5) . . ?
C69 Ag7 Ag8 73.3(5) . . ?
C69 Ag7 C3 121.4(6) . . ?
C69 Ag7 C70 28.0(6) . . ?
C70 Ag7 Au1 149.6(4) . . ?
C70 Ag7 Au4 112.4(4) . . ?
C70 Ag7 Au9 146.9(4) . . ?
C70 Ag7 Au15 102.6(4) . . ?
C70 Ag7 Ag5 143.7(4) . . ?
C70 Ag7 Ag8 89.3(4) . . ?
C70 Ag7 C3 96.5(6) . . ?
Au4 Ag8 Au9 57.68(3) . . ?
Au4 Ag8 Au13 105.37(4) . . ?
Au4 Ag8 Au22 106.33(4) . . ?
Au4 Ag8 Ag1 56.55(3) . . ?
Au4 Ag8 Ag7 56.49(3) . . ?
Au4 Ag8 Ag17 103.23(4) . . ?
Au6 Ag8 Au4 57.85(3) . . ?
Au6 Ag8 Au9 57.34(3) . . ?
Au6 Ag8 Au13 55.11(3) . . ?
Au6 Ag8 Au22 102.17(4) . . ?
Au6 Ag8 Ag1 56.55(3) . . ?
Au6 Ag8 Ag7 102.67(4) . . ?
Au6 Ag8 Ag17 56.87(4) . . ?
Au9 Ag8 Au13 105.00(4) . . ?
Au9 Ag8 Au22 54.31(3) . . ?
Au9 Ag8 Ag1 103.11(4) . . ?
Au9 Ag8 Ag7 55.61(3) . . ?
Au9 Ag8 Ag17 55.58(3) . . ?
Au13 Ag8 Au22 115.83(4) . . ?
Ag1 Ag8 Au13 61.62(3) . . ?
Ag1 Ag8 Au22 156.97(4) . . ?
Ag7 Ag8 Au13 157.75(5) . . ?
Ag7 Ag8 Au22 64.11(3) . . ?
Ag7 Ag8 Ag1 108.98(5) . . ?
Ag17 Ag8 Au13 62.75(4) . . ?
Ag17 Ag8 Au22 56.46(4) . . ?
Ag17 Ag8 Ag1 109.16(5) . . ?
Ag17 Ag8 Ag7 106.17(5) . . ?
C7 Ag8 Au4 105.9(4) . . ?
C7 Ag8 Au6 80.6(4) . . ?
C7 Ag8 Au9 137.6(4) . . ?
C7 Ag8 Au13 37.0(5) . . ?
C7 Ag8 Au22 143.1(5) . . ?
C7 Ag8 Ag1 49.4(4) . . ?
C7 Ag8 Ag7 152.0(5) . . ?
C7 Ag8 Ag17 98.9(5) . . ?
C7 Ag8 C127 91.5(6) . . ?
C84 Ag8 Au4 138.9(5) . . ?
C84 Ag8 Au6 127.4(6) . . ?
C84 Ag8 Au9 89.7(5) . . ?
C84 Ag8 Au13 107.0(5) . . ?
C84 Ag8 Au22 35.5(5) . . ?
C84 Ag8 Ag1 164.5(5) . . ?
C84 Ag8 Ag7 85.4(5) . . ?
C84 Ag8 Ag17 70.8(6) . . ?
C84 Ag8 C7 115.2(6) . . ?
C84 Ag8 C127 27.1(6) . . ?
C127 Ag8 Au4 158.2(5) . . ?
C127 Ag8 Au6 140.2(5) . . ?
C127 Ag8 Au9 116.7(4) . . ?
C127 Ag8 Au13 96.5(5) . . ?
C127 Ag8 Au22 62.6(4) . . ?
C127 Ag8 Ag1 138.8(4) . . ?
C127 Ag8 Ag7 102.2(4) . . ?
C127 Ag8 Ag17 86.5(5) . . ?
Au1 Ag9 Au4 57.60(3) . . ?
Au1 Ag9 Au15 59.43(3) . . ?
Au1 Ag9 Ag6 56.80(3) . . ?
Au1 Ag9 Ag11 102.80(4) . . ?
Au2 Ag9 Au1 58.82(3) . . ?
Au2 Ag9 Au4 60.75(3) . . ?
Au2 Ag9 Au15 114.62(4) . . ?
Au2 Ag9 Ag6 58.42(3) . . ?
Au2 Ag9 Ag11 58.03(3) . . ?
Au4 Ag9 Au15 101.01(4) . . ?
Au4 Ag9 Ag6 105.89(4) . . ?
Au4 Ag9 Ag11 55.43(3) . . ?
Au15 Ag9 Ag6 71.54(4) . . ?
Au15 Ag9 Ag11 156.40(5) . . ?
Ag11 Ag9 Ag6 113.48(5) . . ?
C5 Ag9 Au1 83.0(4) . . ?
C5 Ag9 Au2 112.6(4) . . ?
C5 Ag9 Au4 138.2(3) . . ?
C5 Ag9 Au15 40.9(3) . . ?
C5 Ag9 Ag6 54.2(4) . . ?
C5 Ag9 Ag11 160.6(4) . . ?
C5 Ag9 C10 110.7(5) . . ?
C5 Ag9 C35 106.0(6) . . ?
C10 Ag9 Au1 148.8(5) . . ?
C10 Ag9 Au2 90.0(5) . . ?
C10 Ag9 Au4 110.5(4) . . ?
C10 Ag9 Au15 146.9(4) . . ?
C10 Ag9 Ag6 107.7(4) . . ?
C10 Ag9 Ag11 55.7(4) . . ?
C10 Ag9 C35 26.5(6) . . ?
C35 Ag9 Au1 170.8(4) . . ?
C35 Ag9 Au2 115.0(4) . . ?
C35 Ag9 Au4 113.9(4) . . ?
C35 Ag9 Au15 128.7(4) . . ?
C35 Ag9 Ag6 127.4(5) . . ?
C35 Ag9 Ag11 68.1(4) . . ?
Au5 Ag10 Au7 58.34(3) . . ?
Au5 Ag10 Au10 57.92(3) . . ?
Au5 Ag10 Au17 115.89(5) . . ?
Au5 Ag10 Au23 115.82(4) . . ?
Au5 Ag10 Ag2 59.68(3) . . ?
Au5 Ag10 Ag15 59.16(4) . . ?
Au7 Ag10 Au10 56.54(3) . . ?
Au7 Ag10 Au23 98.13(4) . . ?
Au7 Ag10 Ag2 57.32(3) . . ?
Au7 Ag10 Ag15 104.60(4) . . ?
Au10 Ag10 Au23 59.80(3) . . ?
Au10 Ag10 Ag2 104.86(4) . . ?
Au10 Ag10 Ag15 56.75(3) . . ?
Au17 Ag10 Au7 59.68(3) . . ?
Au17 Ag10 Au10 99.00(4) . . ?
Au17 Ag10 Au23 87.15(4) . . ?
Au17 Ag10 Ag2 74.75(4) . . ?
Au17 Ag10 Ag15 154.95(5) . . ?
Au23 Ag10 Ag2 154.51(5) . . ?
Au23 Ag10 Ag15 75.39(4) . . ?
Ag15 Ag10 Ag2 114.89(5) . . ?
C8 Ag10 Au5 128.0(5) . . ?
C8 Ag10 Au7 139.9(6) . . ?
C8 Ag10 Au10 91.6(5) . . ?
C8 Ag10 Au17 109.3(5) . . ?
C8 Ag10 Au23 41.9(6) . . ?
C8 Ag10 Ag2 162.3(6) . . ?
C8 Ag10 Ag15 69.0(5) . . ?
C8 Ag10 C12 118.7(7) . . ?
C12 Ag10 Au5 112.0(4) . . ?
C12 Ag10 Au7 80.3(6) . . ?
C12 Ag10 Au10 134.9(6) . . ?
C12 Ag10 Au17 41.9(6) . . ?
C12 Ag10 Au23 121.9(5) . . ?
C12 Ag10 Ag2 52.6(4) . . ?
C12 Ag10 Ag15 161.7(5) . . ?
Au2 Ag11 Au20 113.49(4) . . ?
Au2 Ag11 Ag1 106.71(4) . . ?
Au2 Ag11 Ag3 54.91(3) . . ?
Au2 Ag11 Ag9 56.33(3) . . ?
Au4 Ag11 Au2 61.41(3) . . ?
Au4 Ag11 Au8 59.52(3) . . ?
Au4 Ag11 Au19 119.91(5) . . ?
Au4 Ag11 Au20 57.67(3) . . ?
Au4 Ag11 Ag1 58.65(3) . . ?
Au4 Ag11 Ag3 104.88(4) . . ?
Au4 Ag11 Ag9 58.86(4) . . ?
Au8 Ag11 Au2 57.97(3) . . ?
Au8 Ag11 Au19 107.81(4) . . ?
Au8 Ag11 Au20 106.87(4) . . ?
Au8 Ag11 Ag1 57.37(3) . . ?
Au8 Ag11 Ag3 55.34(3) . . ?
Au8 Ag11 Ag9 104.24(4) . . ?
Au19 Ag11 Au2 63.70(3) . . ?
Au19 Ag11 Au20 133.78(5) . . ?
Au19 Ag11 Ag1 164.55(6) . . ?
Au19 Ag11 Ag3 57.81(3) . . ?
Au19 Ag11 Ag9 71.65(4) . . ?
Au20 Ag11 Ag3 161.54(5) . . ?
Ag1 Ag11 Au20 60.24(3) . . ?
Ag1 Ag11 Ag3 106.92(5) . . ?
Ag9 Ag11 Au20 70.92(4) . . ?
Ag9 Ag11 Ag1 114.24(5) . . ?
Ag9 Ag11 Ag3 106.55(5) . . ?
C10 Ag11 Au2 86.0(4) . . ?
C10 Ag11 Au4 109.6(3) . . ?
C10 Ag11 Au8 143.7(4) . . ?
C10 Ag11 Au19 44.0(4) . . ?
C10 Ag11 Au20 90.9(4) . . ?
C10 Ag11 Ag1 151.0(4) . . ?
C10 Ag11 Ag3 101.7(4) . . ?
C10 Ag11 Ag9 51.3(3) . . ?
C39 Ag11 Au2 150.7(5) . . ?
C39 Ag11 Au4 89.5(5) . . ?
C39 Ag11 Au8 112.3(5) . . ?
C39 Ag11 Au19 138.7(5) . . ?
C39 Ag11 Au20 39.1(5) . . ?
C39 Ag11 Ag1 55.2(5) . . ?
C39 Ag11 Ag3 146.5(5) . . ?
C39 Ag11 Ag9 106.7(5) . . ?
C39 Ag11 C10 101.5(6) . . ?
C39 Ag11 C66 28.0(7) . . ?
C66 Ag11 Au2 170.9(4) . . ?
C66 Ag11 Au4 114.4(5) . . ?
C66 Ag11 Au8 113.0(4) . . ?
C66 Ag11 Au19 123.2(5) . . ?
C66 Ag11 Au20 66.9(4) . . ?
C66 Ag11 Ag1 65.2(4) . . ?
C66 Ag11 Ag3 121.9(4) . . ?
C66 Ag11 Ag9 129.8(4) . . ?
C66 Ag11 C10 103.1(6) . . ?
Au2 Ag12 Au3 57.47(3) . . ?
Au2 Ag12 Au7 57.76(3) . . ?
Au2 Ag12 Ag2 102.36(4) . . ?
Au2 Ag12 Ag3 56.23(3) . . ?
Au2 Ag12 Ag6 55.43(3) . . ?
Au3 Ag12 Au7 57.47(3) . . ?
Au3 Ag12 Ag2 55.84(3) . . ?
Au3 Ag12 Ag3 56.21(3) . . ?
Au3 Ag12 Ag6 100.98(4) . . ?
Au7 Ag12 Ag2 55.56(3) . . ?
Au7 Ag12 Ag3 102.99(4) . . ?
Au7 Ag12 Ag6 54.23(3) . . ?
Ag2 Ag12 Ag6 105.77(4) . . ?
Ag3 Ag12 Ag2 107.75(5) . . ?
Ag3 Ag12 Ag6 108.06(4) . . ?
Cl1 Ag12 Au2 97.90(12) . . ?
Cl1 Ag12 Au3 149.66(12) . . ?
Cl1 Ag12 Au7 95.46(11) . . ?
Cl1 Ag12 Ag2 122.76(12) . . ?
Cl1 Ag12 Ag3 127.79(12) . . ?
Cl1 Ag12 Ag6 48.77(11) . . ?
Cl1 Ag12 C114 101.7(4) . . ?
C36 Ag12 Au2 133.9(4) . . ?
C36 Ag12 Au3 77.2(4) . . ?
C36 Ag12 Au7 106.2(4) . . ?
C36 Ag12 Ag2 50.9(4) . . ?
C36 Ag12 Ag3 93.1(3) . . ?
C36 Ag12 Ag6 153.3(4) . . ?
C36 Ag12 Cl1 127.8(4) . . ?
C36 Ag12 C114 26.5(5) . . ?
C114 Ag12 Au2 157.1(4) . . ?
C114 Ag12 Au3 100.0(4) . . ?
C114 Ag12 Au7 108.3(4) . . ?
C114 Ag12 Ag2 56.8(4) . . ?
C114 Ag12 Ag3 117.3(4) . . ?
C114 Ag12 Ag6 134.4(4) . . ?
Au3 Ag13 Au11 114.64(5) . . ?
Au3 Ag13 Au16 55.70(3) . . ?
Au3 Ag13 Au18 107.12(4) . . ?
Au3 Ag13 Ag3 58.10(3) . . ?
Au3 Ag13 Ag14 56.00(3) . . ?
Au3 Ag13 Ag16 105.32(4) . . ?
Au8 Ag13 Au3 60.14(3) . . ?
Au8 Ag13 Au11 61.85(3) . . ?
Au8 Ag13 Au14 59.65(3) . . ?
Au8 Ag13 Au16 110.47(4) . . ?
Au8 Ag13 Au18 107.75(4) . . ?
Au8 Ag13 Ag3 58.85(4) . . ?
Au8 Ag13 Ag14 104.83(4) . . ?
Au8 Ag13 Ag16 55.97(3) . . ?
Au11 Ag13 Au16 128.57(5) . . ?
Au11 Ag13 Au18 116.91(4) . . ?
Au11 Ag13 Ag3 67.89(4) . . ?
Au11 Ag13 Ag14 166.28(5) . . ?
Au11 Ag13 Ag16 61.03(3) . . ?
Au14 Ag13 Au3 59.27(3) . . ?
Au14 Ag13 Au11 111.07(4) . . ?
Au14 Ag13 Au16 103.89(4) . . ?
Au14 Ag13 Au18 56.21(3) . . ?
Au14 Ag13 Ag3 106.86(4) . . ?
Au14 Ag13 Ag14 56.18(4) . . ?
Au14 Ag13 Ag16 57.65(3) . . ?
Au18 Ag13 Au16 113.67(4) . . ?
Ag3 Ag13 Au16 66.57(4) . . ?
Ag3 Ag13 Au18 163.04(5) . . ?
Ag3 Ag13 Ag14 109.09(5) . . ?
Ag3 Ag13 Ag16 109.80(5) . . ?
Ag14 Ag13 Au16 56.97(3) . . ?
Ag14 Ag13 Au18 62.07(4) . . ?
Ag16 Ag13 Au16 160.29(5) . . ?
Ag16 Ag13 Au18 63.79(4) . . ?
Ag16 Ag13 Ag14 109.73(5) . . ?
C24 Ag13 Au3 92.3(4) . . ?
C24 Ag13 Au8 147.7(4) . . ?
C24 Ag13 Au11 126.2(4) . . ?
C24 Ag13 Au14 122.7(4) . . ?
C24 Ag13 Au16 37.9(4) . . ?
C24 Ag13 Au18 95.7(4) . . ?
C24 Ag13 Ag3 93.4(4) . . ?
C24 Ag13 Ag14 66.6(4) . . ?
C24 Ag13 Ag16 155.9(4) . . ?
C24 Ag13 C107 28.2(5) . . ?
C107 Ag13 Au3 119.0(4) . . ?
C107 Ag13 Au8 172.8(5) . . ?
C107 Ag13 Au11 114.7(5) . . ?
C107 Ag13 Au14 126.8(5) . . ?
C107 Ag13 Au16 66.1(4) . . ?
C107 Ag13 Au18 79.4(5) . . ?
C107 Ag13 Ag3 114.2(4) . . ?
C107 Ag13 Ag14 78.9(5) . . ?
C107 Ag13 Ag16 129.0(4) . . ?
Au3 Ag14 Au5 56.98(3) . . ?
Au3 Ag14 Au14 58.82(3) . . ?
Au3 Ag14 Au16 57.89(3) . . ?
Au3 Ag14 Au18 105.03(4) . . ?
Au3 Ag14 Au21 108.27(4) . . ?
Au3 Ag14 Ag2 55.89(3) . . ?
Au3 Ag14 Ag13 55.61(3) . . ?
Au3 Ag14 Ag20 102.27(4) . . ?
Au5 Ag14 Au16 107.91(4) . . ?
Au5 Ag14 Au18 106.47(4) . . ?
Au5 Ag14 Au21 57.75(3) . . ?
Au5 Ag14 Ag2 55.96(3) . . ?
Au5 Ag14 Ag13 100.84(4) . . ?
Au5 Ag14 Ag20 54.74(4) . . ?
Au14 Ag14 Au5 57.15(3) . . ?
Au14 Ag14 Au16 108.15(4) . . ?
Au14 Ag14 Au18 55.17(3) . . ?
Au14 Ag14 Au21 104.73(4) . . ?
Au14 Ag14 Ag2 103.29(4) . . ?
Au14 Ag14 Ag13 55.41(3) . . ?
Au14 Ag14 Ag20 55.81(4) . . ?
Au16 Ag14 Au18 116.95(4) . . ?
Au16 Ag14 Ag2 64.19(3) . . ?
Au16 Ag14 Ag13 62.78(4) . . ?
Au16 Ag14 Ag20 160.16(5) . . ?
Au21 Ag14 Au16 124.20(4) . . ?
Au21 Ag14 Au18 118.80(5) . . ?
Au21 Ag14 Ag2 65.18(3) . . ?
Au21 Ag14 Ag13 158.22(5) . . ?
Au21 Ag14 Ag20 57.94(4) . . ?
Ag2 Ag14 Au18 158.34(5) . . ?
Ag13 Ag14 Au18 59.93(3) . . ?
Ag13 Ag14 Ag2 107.82(5) . . ?
Ag13 Ag14 Ag20 108.00(5) . . ?
Ag20 Ag14 Au18 65.78(4) . . ?
Ag20 Ag14 Ag2 105.66(5) . . ?
C9 Ag14 Au3 105.9(5) . . ?
C9 Ag14 Au5 83.1(5) . . ?
C9 Ag14 Au14 139.9(5) . . ?
C9 Ag14 Au16 87.7(5) . . ?
C9 Ag14 Au18 147.7(5) . . ?
C9 Ag14 Au21 40.8(6) . . ?
C9 Ag14 Ag2 50.1(5) . . ?
C9 Ag14 Ag13 150.1(5) . . ?
C9 Ag14 Ag20 98.5(6) . . ?
C9 Ag14 C99 87.0(7) . . ?
C58 Ag14 Au3 141.6(5) . . ?
C58 Ag14 Au5 120.2(7) . . ?
C58 Ag14 Au14 86.8(6) . . ?
C58 Ag14 Au16 129.3(7) . . ?
C58 Ag14 Au18 36.6(5) . . ?
C58 Ag14 Au21 95.9(5) . . ?
C58 Ag14 Ag2 160.1(5) . . ?
C58 Ag14 Ag13 92.0(5) . . ?
C58 Ag14 Ag20 65.7(7) . . ?
C58 Ag14 C9 111.8(6) . . ?
C58 Ag14 C99 26.4(8) . . ?
C99 Ag14 Au3 167.0(5) . . ?
C99 Ag14 Au5 128.1(9) . . ?
C99 Ag14 Au14 112.1(7) . . ?
C99 Ag14 Au16 122.5(9) . . ?
C99 Ag14 Au18 62.6(5) . . ?
C99 Ag14 Au21 82.5(8) . . ?
C99 Ag14 Ag2 137.0(5) . . ?
C99 Ag14 Ag13 112.0(6) . . ?
C99 Ag14 Ag20 76.9(9) . . ?
Au5 Ag15 Au12 57.59(3) . . ?
Au5 Ag15 Ag10 56.19(3) . . ?
Au5 Ag15 Ag18 101.06(4) . . ?
Au5 Ag15 Ag20 54.94(4) . . ?
Au10 Ag15 Au5 58.28(3) . . ?
Au10 Ag15 Au12 59.16(3) . . ?
Au10 Ag15 Ag10 60.49(4) . . ?
Au10 Ag15 Ag18 55.24(3) . . ?
Au10 Ag15 Ag20 102.48(5) . . ?
Au12 Ag15 Ag10 105.97(5) . . ?
Au12 Ag15 Ag18 54.69(3) . . ?
Au12 Ag15 Ag20 54.58(4) . . ?
Ag10 Ag15 Ag18 112.74(5) . . ?
Ag10 Ag15 Ag20 105.02(5) . . ?
Ag20 Ag15 Ag18 105.77(5) . . ?
Cl2 Ag15 Au5 148.36(13) . . ?
Cl2 Ag15 Au10 98.59(12) . . ?
Cl2 Ag15 Au12 92.82(13) . . ?
Cl2 Ag15 Ag10 134.61(15) . . ?
Cl2 Ag15 Ag18 48.10(12) . . ?
Cl2 Ag15 Ag20 119.30(15) . . ?
Cl2 Ag15 C108 92.2(6) . . ?
C59 Ag15 Au5 84.3(6) . . ?
C59 Ag15 Au10 140.8(6) . . ?
C59 Ag15 Au12 112.4(4) . . ?
C59 Ag15 Ag10 90.2(6) . . ?
C59 Ag15 Ag18 155.5(5) . . ?
C59 Ag15 Ag20 57.8(4) . . ?
C59 Ag15 Cl2 120.5(6) . . ?
C59 Ag15 C108 28.5(8) . . ?
C108 Ag15 Au5 112.0(6) . . ?
C108 Ag15 Au10 169.1(6) . . ?
C108 Ag15 Au12 121.5(5) . . ?
C108 Ag15 Ag10 110.7(6) . . ?
C108 Ag15 Ag18 135.1(6) . . ?
C108 Ag15 Ag20 72.7(6) . . ?
Au6 Ag16 Au8 58.96(3) . . ?
Au6 Ag16 Au11 114.04(4) . . ?
Au6 Ag16 Au13 55.47(3) . . ?
Au6 Ag16 Au14 57.67(3) . . ?
Au6 Ag16 Ag1 60.29(3) . . ?
Au6 Ag16 Ag13 101.74(4) . . ?
Au6 Ag16 Ag19 56.28(4) . . ?
Au8 Ag16 Au11 59.09(3) . . ?
Au8 Ag16 Au13 107.78(4) . . ?
Au8 Ag16 Au14 58.02(3) . . ?
Au8 Ag16 Ag1 59.32(3) . . ?
Au8 Ag16 Ag13 54.46(3) . . ?
Au8 Ag16 Ag19 102.36(4) . . ?
Au11 Ag16 Au13 131.90(5) . . ?
Au11 Ag16 Ag13 55.70(4) . . ?
Au11 Ag16 Ag19 157.69(5) . . ?
Au14 Ag16 Au11 104.03(4) . . ?
Au14 Ag16 Au13 104.50(4) . . ?
Au14 Ag16 Ag1 107.02(4) . . ?
Au14 Ag16 Ag13 54.95(3) . . ?
Au14 Ag16 Ag19 53.67(3) . . ?
Ag1 Ag16 Au11 70.57(4) . . ?
Ag1 Ag16 Au13 64.45(4) . . ?
Ag1 Ag16 Ag13 108.82(5) . . ?
Ag1 Ag16 Ag19 112.44(5) . . ?
Ag13 Ag16 Au13 157.04(5) . . ?
Ag13 Ag16 Ag19 104.30(5) . . ?
Ag19 Ag16 Au13 62.45(4) . . ?
C1 Ag16 Au6 112.9(4) . . ?
C1 Ag16 Au8 83.1(4) . . ?
C1 Ag16 Au11 40.0(4) . . ?
C1 Ag16 Au13 96.4(4) . . ?
C1 Ag16 Au14 139.8(4) . . ?
C1 Ag16 Ag1 52.7(4) . . ?
C1 Ag16 Ag13 95.5(4) . . ?
C1 Ag16 Ag19 158.9(4) . . ?
C25 Ag16 Au6 132.7(4) . . ?
C25 Ag16 Au8 131.9(5) . . ?
C25 Ag16 Au11 104.9(4) . . ?
C25 Ag16 Au13 113.8(4) . . ?
C25 Ag16 Au14 88.3(5) . . ?
C25 Ag16 Ag1 164.6(5) . . ?
C25 Ag16 Ag13 78.6(5) . . ?
C25 Ag16 Ag19 77.5(4) . . ?
C25 Ag16 C1 114.2(6) . . ?
C25 Ag16 C40 27.9(6) . . ?
C40 Ag16 Au6 149.5(4) . . ?
C40 Ag16 Au8 147.6(4) . . ?
C40 Ag16 Au11 96.5(4) . . ?
C40 Ag16 Au13 104.5(4) . . ?
C40 Ag16 Au14 116.1(4) . . ?
C40 Ag16 Ag1 136.8(4) . . ?
C40 Ag16 Ag13 94.9(4) . . ?
C40 Ag16 Ag19 95.0(4) . . ?
C40 Ag16 C1 90.4(5) . . ?
Au6 Ag17 Au12 58.81(3) . . ?
Au6 Ag17 Au13 54.81(3) . . ?
Au6 Ag17 Au22 110.48(5) . . ?
Au6 Ag17 Au24 102.34(4) . . ?
Au6 Ag17 Ag8 57.46(4) . . ?
Au6 Ag17 Ag18 103.04(4) . . ?
Au6 Ag17 Ag19 54.50(4) . . ?
Au9 Ag17 Au6 58.70(3) . . ?
Au9 Ag17 Au12 58.96(3) . . ?
Au9 Ag17 Au13 106.53(4) . . ?
Au9 Ag17 Au22 58.83(3) . . ?
Au9 Ag17 Au24 118.04(4) . . ?
Au9 Ag17 Ag8 58.78(4) . . ?
Au9 Ag17 Ag18 55.43(3) . . ?
Au9 Ag17 Ag19 101.80(4) . . ?
Au12 Ag17 Au13 105.05(4) . . ?
Au12 Ag17 Au22 108.18(4) . . ?
Au12 Ag17 Au24 61.43(3) . . ?
Au12 Ag17 Ag8 106.33(5) . . ?
Au12 Ag17 Ag18 55.91(3) . . ?
Au12 Ag17 Ag19 54.59(3) . . ?
Au13 Ag17 Ag19 60.71(3) . . ?
Au22 Ag17 Au13 123.83(5) . . ?
Au22 Ag17 Au24 132.15(5) . . ?
Au22 Ag17 Ag8 66.23(4) . . ?
Au22 Ag17 Ag18 61.16(4) . . ?
Au22 Ag17 Ag19 160.49(5) . . ?
Au24 Ag17 Au13 103.37(4) . . ?
Au24 Ag17 Ag19 51.88(4) . . ?
Ag8 Ag17 Au13 61.61(4) . . ?
Ag8 Ag17 Au24 159.03(5) . . ?
Ag8 Ag17 Ag18 109.75(5) . . ?
Ag8 Ag17 Ag19 107.29(5) . . ?
Ag18 Ag17 Au13 157.82(5) . . ?
Ag18 Ag17 Au24 78.47(4) . . ?
Ag18 Ag17 Ag19 107.25(5) . . ?
C68 Ag17 Au6 136.3(5) . . ?
C68 Ag17 Au9 145.3(5) . . ?
C68 Ag17 Au12 99.3(5) . . ?
C68 Ag17 Au13 105.2(5) . . ?
C68 Ag17 Au22 112.4(5) . . ?
C68 Ag17 Au24 39.4(5) . . ?
C68 Ag17 Ag8 153.4(5) . . ?
C68 Ag17 Ag18 90.3(5) . . ?
C68 Ag17 Ag19 81.8(5) . . ?
C68 Ag17 C208 27.0(7) . . ?
C208 Ag17 Au6 142.6(5) . . ?
C208 Ag17 Au9 158.7(5) . . ?
C208 Ag17 Au12 126.0(6) . . ?
C208 Ag17 Au13 92.4(5) . . ?
C208 Ag17 Au22 102.6(5) . . ?
C208 Ag17 Au24 65.0(6) . . ?
C208 Ag17 Ag8 126.5(6) . . ?
C208 Ag17 Ag18 108.0(5) . . ?
C208 Ag17 Ag19 95.9(5) . . ?
Au9 Ag18 Au10 59.44(3) . . ?
Au9 Ag18 Au12 59.11(3) . . ?
Au9 Ag18 Au22 57.36(3) . . ?
Au9 Ag18 Ag5 57.61(3) . . ?
Au9 Ag18 Ag15 103.35(5) . . ?
Au9 Ag18 Ag17 55.38(4) . . ?
Au10 Ag18 Au22 110.85(5) . . ?
Au10 Ag18 Ag5 57.04(3) . . ?
Au10 Ag18 Ag15 54.91(3) . . ?
Au10 Ag18 Ag17 104.23(5) . . ?
Au12 Ag18 Au10 59.74(3) . . ?
Au12 Ag18 Au22 105.50(4) . . ?
Au12 Ag18 Ag5 105.71(5) . . ?
Au12 Ag18 Ag15 56.45(4) . . ?
Au12 Ag18 Ag17 56.35(4) . . ?
Au22 Ag18 Ag5 67.40(4) . . ?
Au22 Ag18 Ag15 160.24(5) . . ?
Au22 Ag18 Ag17 57.58(4) . . ?
Ag5 Ag18 Ag15 107.43(5) . . ?
Ag5 Ag18 Ag17 108.33(5) . . ?
Ag17 Ag18 Ag15 109.53(5) . . ?
Cl2 Ag18 Au9 153.16(13) . . ?
Cl2 Ag18 Au10 100.40(13) . . ?
Cl2 Ag18 Au12 96.20(14) . . ?
Cl2 Ag18 Au22 147.91(13) . . ?
Cl2 Ag18 Ag5 129.03(15) . . ?
Cl2 Ag18 Ag15 50.43(12) . . ?
Cl2 Ag18 Ag17 122.03(16) . . ?
C22 Ag18 Au9 82.8(5) . . ?
C22 Ag18 Au10 109.5(5) . . ?
C22 Ag18 Au12 141.0(5) . . ?
C22 Ag18 Au22 39.5(4) . . ?
C22 Ag18 Ag5 52.4(5) . . ?
C22 Ag18 Ag15 151.8(4) . . ?
C22 Ag18 Ag17 96.7(4) . . ?
C22 Ag18 Cl2 122.7(5) . . ?
Au6 Ag19 Au12 58.48(3) . . ?
Au6 Ag19 Au13 54.22(3) . . ?
Au6 Ag19 Au18 105.27(5) . . ?
Au6 Ag19 Ag16 55.07(4) . . ?
Au6 Ag19 Ag17 53.97(4) . . ?
Au6 Ag19 Ag20 103.67(4) . . ?
Au12 Ag19 Au13 103.89(4) . . ?
Au12 Ag19 Au18 108.78(4) . . ?
Au12 Ag19 Ag16 104.67(5) . . ?
Au12 Ag19 Ag17 54.31(3) . . ?
Au12 Ag19 Ag20 55.95(4) . . ?
Au13 Ag19 Au18 118.95(5) . . ?
Au14 Ag19 Au6 58.87(3) . . ?
Au14 Ag19 Au12 60.05(3) . . ?
Au14 Ag19 Au13 105.94(5) . . ?
Au14 Ag19 Au18 55.26(3) . . ?
Au14 Ag19 Au24 119.84(5) . . ?
Au14 Ag19 Ag16 58.00(4) . . ?
Au14 Ag19 Ag17 102.20(4) . . ?
Au14 Ag19 Ag20 57.36(4) . . ?
Au24 Ag19 Au6 110.62(5) . . ?
Au24 Ag19 Au12 65.57(4) . . ?
Au24 Ag19 Au13 110.23(5) . . ?
Au24 Ag19 Au18 129.93(5) . . ?
Au24 Ag19 Ag16 165.31(6) . . ?
Au24 Ag19 Ag17 61.36(4) . . ?
Au24 Ag19 Ag20 72.25(5) . . ?
Ag16 Ag19 Au13 60.03(3) . . ?
Ag16 Ag19 Au18 62.52(4) . . ?
Ag16 Ag19 Ag17 104.19(5) . . ?
Ag17 Ag19 Au13 59.60(3) . . ?
Ag17 Ag19 Au18 157.17(5) . . ?
Ag20 Ag19 Au13 157.67(5) . . ?
Ag20 Ag19 Au18 66.11(4) . . ?
Ag20 Ag19 Ag16 112.29(6) . . ?
Ag20 Ag19 Ag17 106.64(5) . . ?
C4 Ag19 Au6 89.6(5) . . ?
C4 Ag19 Au12 133.7(5) . . ?
C4 Ag19 Au13 35.4(5) . . ?
C4 Ag19 Au14 133.3(5) . . ?
C4 Ag19 Au18 111.8(4) . . ?
C4 Ag19 Au24 102.4(4) . . ?
C4 Ag19 Ag16 76.1(5) . . ?
C4 Ag19 Ag17 80.2(5) . . ?
C4 Ag19 Ag20 166.7(5) . . ?
C4 Ag19 C6 28.9(6) . . ?
C6 Ag19 Au6 118.2(4) . . ?
C6 Ag19 Au12 152.5(4) . . ?
C6 Ag19 Au13 64.3(4) . . ?
C6 Ag19 Au14 145.2(5) . . ?
C6 Ag19 Au18 98.4(4) . . ?
C6 Ag19 Au24 94.3(5) . . ?
C6 Ag19 Ag16 90.9(5) . . ?
C6 Ag19 Ag17 100.3(4) . . ?
C6 Ag19 Ag20 138.0(4) . . ?
Au5 Ag20 Au14 58.08(3) . . ?
Au5 Ag20 Au21 58.86(3) . . ?
Au5 Ag20 Ag14 57.31(4) . . ?
Au5 Ag20 Ag15 55.76(4) . . ?
Au5 Ag20 Ag19 102.65(5) . . ?
Au12 Ag20 Au5 58.73(3) . . ?
Au12 Ag20 Au14 59.52(3) . . ?
Au12 Ag20 Au21 111.87(5) . . ?
Au12 Ag20 Ag14 104.92(5) . . ?
Au12 Ag20 Ag15 56.71(4) . . ?
Au12 Ag20 Ag19 57.09(4) . . ?
Au14 Ag20 Au21 105.21(5) . . ?
Au14 Ag20 Ag14 55.71(4) . . ?
Au14 Ag20 Ag15 103.88(5) . . ?
Au14 Ag20 Ag19 54.79(4) . . ?
Au21 Ag20 Ag14 58.62(4) . . ?
Au21 Ag20 Ag15 67.47(4) . . ?
Au21 Ag20 Ag19 159.66(6) . . ?
Ag14 Ag20 Ag15 108.40(5) . . ?
Ag19 Ag20 Ag14 105.45(6) . . ?
Ag19 Ag20 Ag15 110.79(5) . . ?
C37 Ag20 Au5 146.7(6) . . ?
C37 Ag20 Au12 89.8(6) . . ?
C37 Ag20 Au14 117.4(5) . . ?
C37 Ag20 Au21 137.4(5) . . ?
C37 Ag20 Ag14 152.1(6) . . ?
C37 Ag20 Ag15 99.5(6) . . ?
C37 Ag20 Ag19 62.7(5) . . ?
C37 Ag20 C109 27.6(8) . . ?
C109 Ag20 Au5 173.4(6) . . ?
C109 Ag20 Au12 116.8(6) . . ?
C109 Ag20 Au14 124.9(6) . . ?
C109 Ag20 Au21 122.4(6) . . ?
C109 Ag20 Ag14 129.2(6) . . ?
C109 Ag20 Ag15 118.1(6) . . ?
C109 Ag20 Ag19 77.0(6) . . ?
Ag6 Cl1 Ag12 81.16(14) . . ?
Ag18 Cl2 Ag15 81.47(15) . . ?
Au11 C1 Ag1 102.9(7) . . ?
Au11 C1 Ag16 85.7(5) . . ?
Ag1 C1 Ag16 72.9(5) . . ?
C43 C1 Au11 163.6(17) . . ?
C43 C1 Ag1 91.0(13) . . ?
C43 C1 Ag16 107.0(14) . . ?
Au17 C2 Ag4 86.0(6) . . ?
C20 C2 Au17 166.3(17) . . ?
C20 C2 Ag4 106.7(15) . . ?
Au15 C3 Ag5 94.2(7) . . ?
Au15 C3 Ag7 79.2(6) . . ?
Ag7 C3 Ag5 78.5(6) . . ?
C21 C3 Au15 168.2(18) . . ?
C21 C3 Ag5 93.1(14) . . ?
C21 C3 Ag7 111.3(14) . . ?
Au13 C4 Ag19 101.4(7) . . ?
C6 C4 Au13 175.5(17) . . ?
C6 C4 Ag19 81.2(12) . . ?
Au15 C5 Ag6 101.4(6) . . ?
Au15 C5 Ag9 83.2(5) . . ?
Ag9 C5 Ag6 74.9(4) . . ?
C13 C5 Au15 173.7(17) . . ?
C13 C5 Ag6 85.0(13) . . ?
C13 C5 Ag9 98.6(13) . . ?
C4 C6 Ag19 69.9(11) . . ?
C4 C6 C54 169.6(18) . . ?
C54 C6 Ag19 119.7(11) . . ?
Au13 C7 Ag1 96.2(7) . . ?
Au13 C7 Ag8 94.5(7) . . ?
Ag8 C7 Ag1 82.0(5) . . ?
C34 C7 Au13 166.8(15) . . ?
C34 C7 Ag1 90.6(14) . . ?
C34 C7 Ag8 97.7(13) . . ?
Au23 C8 Ag10 87.4(7) . . ?
C44 C8 Au23 164.5(18) . . ?
C44 C8 Ag10 101.8(16) . . ?
Au21 C9 Ag2 96.8(9) . . ?
Au21 C9 Ag14 85.6(8) . . ?
Ag14 C9 Ag2 81.1(6) . . ?
C41 C9 Au21 168.3(18) . . ?
C41 C9 Ag2 93.6(14) . . ?
C41 C9 Ag14 101.3(15) . . ?
Au19 C10 Ag9 98.0(7) . . ?
Au19 C10 Ag11 72.5(6) . . ?
Ag9 C10 Ag11 73.0(5) . . ?
C35 C10 Au19 176.1(16) . . ?
C35 C10 Ag9 78.2(12) . . ?
C35 C10 Ag11 106.1(15) . . ?
Au19 C11 Ag3 86.8(7) . . ?
C38 C11 Au19 163.0(17) . . ?
C38 C11 Ag3 107.2(16) . . ?
Au17 C12 Ag2 107.9(9) . . ?
Au17 C12 Ag10 81.4(7) . . ?
Ag10 C12 Ag2 76.4(5) . . ?
C26 C12 Au17 161.5(16) . . ?
C26 C12 Ag2 85.3(12) . . ?
C26 C12 Ag10 115.0(16) . . ?
C5 C13 C135 163(2) . . ?
C15 C14 C19 120.0 . . ?
C15 C14 C42 120.2(11) . . ?
C19 C14 C42 119.7(11) . . ?
C14 C15 C16 120.0 . . ?
C17 C16 C15 120.0 . . ?
C16 C17 C259 121.2(15) . . ?
C18 C17 C16 120.0 . . ?
C18 C17 C259 118.8(15) . . ?
C17 C18 C19 120.0 . . ?
C18 C19 C14 120.0 . . ?
C2 C20 C142 174(2) . . ?
C3 C21 C117 172(2) . . ?
Au22 C22 Ag5 100.0(8) . . ?
Au22 C22 Ag18 92.4(7) . . ?
Ag18 C22 Ag5 80.4(7) . . ?
C42 C22 Au22 171(2) . . ?
C42 C22 Ag5 85.0(13) . . ?
C42 C22 Ag18 95.7(15) . . ?
Au11 C23 Ag3 98.1(6) . . ?
C112 C23 Au11 173.8(14) . . ?
C112 C23 Ag3 88.0(11) . . ?
Au16 C24 Ag13 96.4(7) . . ?
C107 C24 Au16 174.8(15) . . ?
C107 C24 Ag13 79.5(11) . . ?
Au18 C25 Ag16 103.2(8) . . ?
C40 C25 Au18 172.3(17) . . ?
C40 C25 Ag16 83.3(13) . . ?
C12 C26 C97 172.4(17) . . ?
Au23 C27 Ag4 83.0(8) . . ?
Au23 C27 Ag5 107.3(9) . . ?
Ag4 C27 Ag5 75.4(6) . . ?
C45 C27 Au23 167.9(18) . . ?
C45 C27 Ag4 103.8(16) . . ?
C45 C27 Ag5 84.3(13) . . ?
C29 C28 C33 120.0 . . ?
C28 C29 C144 121.3(15) . . ?
C30 C29 C28 120.0 . . ?
C30 C29 C144 118.4(15) . . ?
C29 C30 C31 120.0 . . ?
C32 C31 C30 120.0 . . ?
C31 C32 C33 120.0 . . ?
C31 C32 C40 119.8(10) . . ?
C33 C32 C40 119.8(11) . . ?
C32 C33 C28 120.0 . . ?
C7 C34 C193 175.0(19) . . ?
C10 C35 Ag9 75.4(11) . . ?
C10 C35 C77 173(2) . . ?
C77 C35 Ag9 110.5(12) . . ?
Au16 C36 Ag2 94.5(7) . . ?
Au16 C36 Ag12 104.2(7) . . ?
Ag12 C36 Ag2 80.1(5) . . ?
C114 C36 Au16 170.2(17) . . ?
C114 C36 Ag2 91.7(12) . . ?
C114 C36 Ag12 84.3(13) . . ?
Au24 C37 Ag20 107.2(10) . . ?
C109 C37 Au24 170(2) . . ?
C109 C37 Ag20 81.3(16) . . ?
C11 C38 C159 165(2) . . ?
Au20 C39 Ag1 84.7(8) . . ?
Au20 C39 Ag11 91.9(9) . . ?
Ag11 C39 Ag1 77.1(7) . . ?
C66 C39 Au20 171.1(18) . . ?
C66 C39 Ag1 100.5(14) . . ?
C66 C39 Ag11 82.3(13) . . ?
C25 C40 Ag16 68.9(12) . . ?
C25 C40 C32 172.4(19) . . ?
C32 C40 Ag16 118.6(11) . . ?
C9 C41 C105 176(2) . . ?
C22 C42 C14 167(2) . . ?
C1 C43 C51 174.3(19) . . ?
C8 C44 C223 168(2) . . ?
C8 C44 C287 176(3) . . ?
C27 C45 C65 168(2) . . ?
C47 C46 C51 120.0 . . ?
C46 C47 C48 120.0 . . ?
C47 C48 C195 121.6(11) . . ?
C49 C48 C47 120.0 . . ?
C49 C48 C195 118.4(11) . . ?
C50 C49 C48 120.0 . . ?
C49 C50 C51 120.0 . . ?
C46 C51 C43 122.6(10) . . ?
C50 C51 C43 117.2(10) . . ?
C50 C51 C46 120.0 . . ?
C53 C52 C57 120.0 . . ?
C54 C53 C52 120.0 . . ?
C53 C54 C6 120.4(11) . . ?
C53 C54 C55 120.0 . . ?
C55 C54 C6 119.5(11) . . ?
C54 C55 C56 120.0 . . ?
C57 C56 C55 120.0 . . ?
C52 C57 C177 120.0(13) . . ?
C56 C57 C52 120.0 . . ?
C56 C57 C177 119.7(13) . . ?
Au18 C58 Ag14 98.6(8) . . ?
C99 C58 Au18 165(3) . . ?
C99 C58 Ag14 90.5(17) . . ?
Au21 C59 Ag15 102.4(9) . . ?
C108 C59 Au21 173.0(17) . . ?
C108 C59 Ag15 80.3(15) . . ?
C61 C60 C65 120.0 . . ?
C60 C61 C62 120.0 . . ?
C61 C62 C237 122.3(14) . . ?
C63 C62 C61 120.0 . . ?
C63 C62 C237 117.6(14) . . ?
C64 C63 C62 120.0 . . ?
C63 C64 C65 120.0 . . ?
C60 C65 C45 116.2(12) . . ?
C64 C65 C45 123.8(12) . . ?
C64 C65 C60 120.0 . . ?
C39 C66 Ag11 69.7(14) . . ?
C39 C66 C203 175(2) . . ?
C203 C66 Ag11 115.4(12) . . ?
C71 C67 C106 119(2) . . ?
Au24 C68 Ag17 94.3(8) . . ?
C208 C68 Au24 157(2) . . ?
C208 C68 Ag17 88.7(15) . . ?
Au20 C69 Ag7 107.6(7) . . ?
C70 C69 Au20 173.8(16) . . ?
C70 C69 Ag7 77.8(11) . . ?
C69 C70 Ag7 74.1(11) . . ?
C69 C70 C183 169.9(19) . . ?
C183 C70 Ag7 115.8(12) . . ?
C67 C71 C85 119.5(16) . . ?
C67 C71 C114 124.8(17) . . ?
C85 C71 C114 115.6(17) . . ?
C73 C72 C77 120.0 . . ?
C72 C73 C74 120.0 . . ?
C73 C74 C75 120.0 . . ?
C73 C74 C229 118.4(16) . . ?
C75 C74 C229 121.2(16) . . ?
C76 C75 C74 120.0 . . ?
C75 C76 C77 120.0 . . ?
C72 C77 C35 119.1(12) . . ?
C76 C77 C35 120.7(12) . . ?
C76 C77 C72 120.0 . . ?
C79 C78 C83 120.0 . . ?
C78 C79 C129 120.7(11) . . ?
C80 C79 C78 120.0 . . ?
C80 C79 C129 119.3(11) . . ?
C79 C80 C81 120.0 . . ?
C80 C81 C82 120.0 . . ?
C81 C82 C108 120.1(12) . . ?
C83 C82 C81 120.0 . . ?
C83 C82 C108 119.7(12) . . ?
C82 C83 C78 120.0 . . ?
Au22 C84 Ag8 100.4(7) . . ?
C127 C84 Au22 171.3(15) . . ?
C127 C84 Ag8 88.2(13) . . ?
C71 C85 C92 117(2) . . ?
C87 C86 C91 120.0 . . ?
C87 C86 C208 124.1(12) . . ?
C91 C86 C208 115.7(12) . . ?
C86 C87 C88 120.0 . . ?
C87 C88 C89 120.0 . . ?
C88 C89 C147 119.8(13) . . ?
C90 C89 C88 120.0 . . ?
C90 C89 C147 120.2(13) . . ?
C89 C90 C91 120.0 . . ?
C90 C91 C86 120.0 . . ?
C128 C92 C85 122(2) . . ?
C94 C93 C98 120.0 . . ?
C93 C94 C95 120.0 . . ?
C93 C94 C146 118.5(14) . . ?
C95 C94 C146 121.5(14) . . ?
C96 C95 C94 120.0 . . ?
C97 C96 C95 120.0 . . ?
C96 C97 C26 123.5(12) . . ?
C96 C97 C98 120.0 . . ?
C98 C97 C26 116.4(12) . . ?
C97 C98 C93 120.0 . . ?
C58 C99 Ag14 63.2(15) . . ?
C58 C99 C215 165(4) . . ?
C215 C99 Ag14 116.7(17) . . ?
C101 C100 C105 120.0 . . ?
C102 C101 C100 120.0 . . ?
C101 C102 C103 120.0 . . ?
C101 C102 C197 122.5(14) . . ?
C103 C102 C197 117.4(14) . . ?
C104 C103 C102 120.0 . . ?
C103 C104 C105 120.0 . . ?
C100 C105 C41 117.3(11) . . ?
C104 C105 C41 122.7(11) . . ?
C104 C105 C100 120.0 . . ?
C128 C106 C67 123(2) . . ?
C24 C107 Ag13 72.3(11) . . ?
C24 C107 C123 173.8(19) . . ?
C123 C107 Ag13 111.2(10) . . ?
C59 C108 Ag15 71.2(13) . . ?
C59 C108 C82 173(2) . . ?
C82 C108 Ag15 114.2(15) . . ?
C37 C109 Ag20 71.1(15) . . ?
C37 C109 C163 167(3) . . ?
C163 C109 Ag20 114.6(16) . . ?
C186 C110 C227 112(2) . . ?
C186 C110 C232 109(2) . . ?
C186 C110 C238 110(2) . . ?
C227 C110 C232 109(2) . . ?
C227 C110 C238 115(3) . . ?
C238 C110 C232 101(2) . . ?
C23 C112 Ag3 65.6(11) . . ?
C23 C112 C151 171.0(17) . . ?
C151 C112 Ag3 123.1(9) . . ?
C36 C114 Ag12 69.2(12) . . ?
C36 C114 C71 167(2) . . ?
C71 C114 Ag12 123.6(13) . . ?
C116 C115 C120 120.0 . . ?
C117 C116 C115 120.0 . . ?
C116 C117 C21 120.9(10) . . ?
C116 C117 C118 120.0 . . ?
C118 C117 C21 118.9(10) . . ?
C119 C118 C117 120.0 . . ?
C118 C119 C120 120.0 . . ?
C115 C120 C256 119.5(7) . . ?
C119 C120 C115 120.0 . . ?
C119 C120 C256 120.5(8) . . ?
C122 C121 C126 120.0 . . ?
C121 C122 C123 120.0 . . ?
C122 C123 C107 119.4(12) . . ?
C124 C123 C107 120.4(12) . . ?
C124 C123 C122 120.0 . . ?
C123 C124 C125 120.0 . . ?
C126 C125 C124 120.0 . . ?
C121 C126 C248 119.4(16) . . ?
C125 C126 C121 120.0 . . ?
C125 C126 C248 120.6(16) . . ?
C84 C127 Ag8 64.7(12) . . ?
C84 C127 C170 177(2) . . ?
C170 C127 Ag8 118.8(12) . . ?
C92 C128 C274 118.6(19) . . ?
C106 C128 C92 118.9(19) . . ?
C106 C128 C274 123(2) . . ?
C79 C129 C113 112(2) . . ?
C79 C129 C130 108.5(19) . . ?
C79 C129 C188 114.3(17) . . ?
C113 C129 C130 109.4(19) . . ?
C113 C129 C188 106(2) . . ?
C188 C129 C130 106(2) . . ?
C132 C131 C136 120.0 . . ?
C131 C132 C133 120.0 . . ?
C131 C132 C264 118.8(14) . . ?
C133 C132 C264 120.8(14) . . ?
C134 C133 C132 120.0 . . ?
C133 C134 C135 120.0 . . ?
C134 C135 C13 121.5(12) . . ?
C136 C135 C13 118.3(12) . . ?
C136 C135 C134 120.0 . . ?
C135 C136 C131 120.0 . . ?
C139 C138 C143 120.0 . . ?
C138 C139 C140 120.0 . . ?
C138 C139 C209 121.0(18) . . ?
C140 C139 C209 118.9(18) . . ?
C141 C140 C139 120.0 . . ?
C140 C141 C142 120.0 . . ?
C141 C142 C20 119.0(12) . . ?
C143 C142 C20 119.8(11) . . ?
C143 C142 C141 120.0 . . ?
C142 C143 C138 120.0 . . ?
C29 C144 C173 112.0(19) . . ?
C29 C144 C187 110(2) . . ?
C178 C144 C29 112(2) . . ?
C178 C144 C173 110(3) . . ?
C178 C144 C187 108(3) . . ?
C187 C144 C173 105(2) . . ?
C94 C146 C145 108.9(17) . . ?
C225 C146 C94 111(2) . . ?
C225 C146 C145 109(2) . . ?
C225 C146 C241 105(2) . . ?
C241 C146 C94 115(2) . . ?
C241 C146 C145 108(2) . . ?
C89 C147 C174 113(2) . . ?
C89 C147 C175 111.0(18) . . ?
C175 C147 C174 107(2) . . ?
C180 C147 C89 110(2) . . ?
C180 C147 C174 106(2) . . ?
C180 C147 C175 110(3) . . ?
C149 C148 C153 120.0 . . ?
C149 C148 C265 120.3(6) . . ?
C153 C148 C265 119.7(6) . . ?
C150 C149 C148 120.0 . . ?
C149 C150 C151 120.0 . . ?
C150 C151 C112 117.9(10) . . ?
C152 C151 C112 122.1(10) . . ?
C152 C151 C150 120.0 . . ?
C151 C152 C153 120.0 . . ?
C152 C153 C148 120.0 . . ?
C155 C154 C159 120.0 . . ?
C154 C155 C156 120.0 . . ?
C155 C156 C269 119.8(6) . . ?
C157 C156 C155 120.0 . . ?
C157 C156 C269 120.2(6) . . ?
C156 C157 C158 120.0 . . ?
C159 C158 C157 120.0 . . ?
C154 C159 C38 117.1(11) . . ?
C158 C159 C38 122.4(11) . . ?
C158 C159 C154 120.0 . . ?
C162 C161 C166 120.0 . . ?
C163 C162 C161 120.0 . . ?
C162 C163 C109 119.7(15) . . ?
C164 C163 C109 120.1(15) . . ?
C164 C163 C162 120.0 . . ?
C163 C164 C165 120.0 . . ?
C164 C165 C166 120.0 . . ?
C161 C166 C207 118.9(17) . . ?
C165 C166 C161 120.0 . . ?
C165 C166 C207 121.0(17) . . ?
C168 C167 C172 120.0 . . ?
C168 C167 C234 120.7(16) . . ?
C172 C167 C234 119.2(16) . . ?
C167 C168 C169 120.0 . . ?
C170 C169 C168 120.0 . . ?
C169 C170 C127 118.2(13) . . ?
C169 C170 C171 120.0 . . ?
C171 C170 C127 121.8(13) . . ?
C172 C171 C170 120.0 . . ?
C171 C172 C167 120.0 . . ?
C57 C177 C160 109(2) . . ?
C57 C177 C176 110.6(19) . . ?
C57 C177 C179 113(2) . . ?
C160 C177 C176 109(3) . . ?
C160 C177 C179 107(2) . . ?
C176 C177 C179 108(3) . . ?
C182 C181 C186 118(2) . . ?
C181 C182 C183 125(2) . . ?
C182 C183 C70 122.2(19) . . ?
C184 C183 C70 124(2) . . ?
C184 C183 C182 114(2) . . ?
C183 C184 C185 123(2) . . ?
C186 C185 C184 122(2) . . ?
C181 C186 C110 122(2) . . ?
C185 C186 C110 121(2) . . ?
C185 C186 C181 117.3(19) . . ?
C190 C189 C194 120.0 . . ?
C189 C190 C191 120.0 . . ?
C189 C190 C231 122.9(18) . . ?
C191 C190 C231 116.7(18) . . ?
C192 C191 C190 120.0 . . ?
C193 C192 C191 120.0 . . ?
C192 C193 C34 123.2(11) . . ?
C192 C193 C194 120.0 . . ?
C194 C193 C34 116.8(11) . . ?
C193 C194 C189 120.0 . . ?
C48 C195 C111 106.7(17) . . ?
C137 C195 C48 111.7(18) . . ?
C137 C195 C111 108.5(18) . . ?
C137 C195 C198 106(2) . . ?
C198 C195 C48 112.3(16) . . ?
C198 C195 C111 111(2) . . ?
C102 C197 C196 114(3) . . ?
C102 C197 C199 108(2) . . ?
C102 C197 C206 112(2) . . ?
C199 C197 C196 108(2) . . ?
C206 C197 C196 109(3) . . ?
C206 C197 C199 105(3) . . ?
C201 C200 C205 120.0 . . ?
C201 C200 C295 119.8(8) . . ?
C205 C200 C295 120.2(8) . . ?
C202 C201 C200 120.0 . . ?
C201 C202 C203 120.0 . . ?
C202 C203 C66 120.8(14) . . ?
C204 C203 C66 118.6(14) . . ?
C204 C203 C202 120.0 . . ?
C203 C204 C205 120.0 . . ?
C204 C205 C200 120.0 . . ?
C166 C207 C239 107(2) . . ?
C166 C207 C242 114(2) . . ?
C226 C207 C166 116(3) . . ?
C226 C207 C239 106(3) . . ?
C226 C207 C242 106(3) . . ?
C242 C207 C239 108(3) . . ?
C68 C208 Ag17 64.3(13) . . ?
C68 C208 C86 172(2) . . ?
C86 C208 Ag17 122.7(15) . . ?
C139 C209 C210 110(2) . . ?
C139 C209 C211 109(3) . . ?
C210 C209 C211 109(3) . . ?
C224 C209 C139 114(2) . . ?
C224 C209 C210 108(3) . . ?
C224 C209 C211 107(3) . . ?
C213 C212 C217 120.0 . . ?
C213 C212 C281 120.2(7) . . ?
C217 C212 C281 119.8(7) . . ?
C212 C213 C214 120.0 . . ?
C215 C214 C213 120.0 . . ?
C214 C215 C99 118.7(19) . . ?
C216 C215 C99 121(2) . . ?
C216 C215 C214 120.0 . . ?
C215 C216 C217 120.0 . . ?
C216 C217 C212 120.0 . . ?
C219 C218 C223 120.0 . . ?
C220 C219 C218 120.0 . . ?
C219 C220 C221 120.0 . . ?
C219 C220 C249 116(3) . . ?
C221 C220 C249 123(3) . . ?
C222 C221 C220 120.0 . . ?
C221 C222 C223 120.0 . . ?
C44 C223 C218 117(2) . . ?
C44 C223 C222 123(2) . . ?
C222 C223 C218 120.0 . . ?
C74 C229 C245 110(3) . . ?
C74 C229 C247 112(3) . . ?
C74 C229 C254 116(2) . . ?
C245 C229 C247 103(3) . . ?
C245 C229 C254 111(3) . . ?
C254 C229 C247 103(3) . . ?
C190 C231 C233 106(3) . . ?
C190 C231 C240 113(3) . . ?
C235 C231 C190 120(3) . . ?
C235 C231 C233 107(4) . . ?
C235 C231 C240 110(3) . . ?
C240 C231 C233 99(3) . . ?
C167 C234 C253 112(3) . . ?
C251 C234 C167 115(2) . . ?
C251 C234 C253 107.7(16) . . ?
C251 C234 C255 108.5(17) . . ?
C255 C234 C167 107(2) . . ?
C255 C234 C253 106.5(17) . . ?
C62 C237 C230 109(2) . . ?
C62 C237 C236 116(2) . . ?
C228 C237 C62 113(2) . . ?
C228 C237 C230 103(3) . . ?
C228 C237 C236 108(3) . . ?
C236 C237 C230 107(3) . . ?
C126 C248 C252 117(2) . . ?
C243 C248 C126 111.3(19) . . ?
C243 C248 C252 105(2) . . ?
C250 C248 C126 107(2) . . ?
C250 C248 C243 107(3) . . ?
C250 C248 C252 108(2) . . ?
C220 C249 C244 124(4) . . ?
C220 C249 C246 107(3) . . ?
C220 C249 C290 110(4) . . ?
C244 C249 C246 104(4) . . ?
C290 C249 C244 103(4) . . ?
C290 C249 C246 108(4) . . ?
C120 C256 C277 107.8(16) . . ?
C278 C256 C120 112.9(18) . . ?
C278 C256 C277 104(2) . . ?
C279 C256 C120 116(2) . . ?
C279 C256 C277 104(2) . . ?
C279 C256 C278 110(2) . . ?
C17 C259 C257 109(2) . . ?
C258 C259 C17 111(2) . . ?
C258 C259 C257 102(3) . . ?
C260 C259 C17 114(2) . . ?
C260 C259 C257 105(4) . . ?
C260 C259 C258 114(4) . . ?
C132 C264 C261 109(2) . . ?
C132 C264 C263 114(3) . . ?
C262 C264 C132 114.7(19) . . ?
C262 C264 C261 109(2) . . ?
C262 C264 C263 101(3) . . ?
C263 C264 C261 108(3) . . ?
C266 C265 C148 104.9(13) . . ?
C266 C265 C267 110.3(16) . . ?
C266 C265 C268 109.0(16) . . ?
C267 C265 C148 112.6(13) . . ?
C267 C265 C268 106.9(14) . . ?
C268 C265 C148 113.1(13) . . ?
C270 C269 C156 102.4(13) . . ?
C271 C269 C156 112.9(15) . . ?
C271 C269 C270 108.2(16) . . ?
C272 C269 C156 111.0(15) . . ?
C272 C269 C270 110.2(16) . . ?
C272 C269 C271 111.7(17) . . ?
C273 C274 C128 107.5(15) . . ?
C273 C274 C275 111(2) . . ?
C273 C274 C276 112(2) . . ?
C275 C274 C128 108.4(17) . . ?
C276 C274 C128 114.3(19) . . ?
C276 C274 C275 103(3) . . ?
C280 C281 C212 101(2) . . ?
C280 C281 C282 110(2) . . ?
C282 C281 C212 114(2) . . ?
C283 C281 C212 108(2) . . ?
C283 C281 C280 109(2) . . ?
C283 C281 C282 115(3) . . ?
C285 C284 C289 120.0 . . ?
C285 C284 C292 124(3) . . ?
C289 C284 C292 116(3) . . ?
C284 C285 C286 120.0 . . ?
C285 C286 C287 120.0 . . ?
C286 C287 C44 125(3) . . ?
C286 C287 C288 120.0 . . ?
C288 C287 C44 115(3) . . ?
C289 C288 C287 120.0 . . ?
C288 C289 C284 120.0 . . ?
C284 C292 C291 107(5) . . ?
C284 C292 C293 107(4) . . ?
C284 C292 C294 106(4) . . ?
C291 C292 C294 114(4) . . ?
C293 C292 C291 114(4) . . ?
C293 C292 C294 108(6) . . ?
C296 C295 C200 112(2) . . ?
C296 C295 C297 103(2) . . ?
C297 C295 C200 120(3) . . ?
C298 C295 C200 111(2) . . ?
C298 C295 C296 103(2) . . ?
C298 C295 C297 106(2) . . ?

loop_
_geom_bond_atom_site_label_1
_geom_bond_atom_site_label_2
_geom_bond_distance
_geom_bond_site_symmetry_2
_geom_bond_publ_flag
Au1 Au2 2.7717(9) . ?
Au1 Au4 2.7569(8) . ?
Au1 Au7 2.8012(9) . ?
Au1 Au9 2.7470(9) . ?
Au1 Au10 2.7824(9) . ?
Au1 Au15 2.8971(9) . ?
Au1 Ag4 2.7831(12) . ?
Au1 Ag5 2.8861(13) . ?
Au1 Ag6 2.8411(13) . ?
Au1 Ag7 2.9484(13) . ?
Au1 Ag9 2.8379(13) . ?
Au2 Au3 2.7603(9) . ?
Au2 Au4 2.8784(9) . ?
Au2 Au7 2.7885(9) . ?
Au2 Au8 2.7524(9) . ?
Au2 Au19 2.9997(10) . ?
Au2 Ag3 2.8730(13) . ?
Au2 Ag6 2.9017(13) . ?
Au2 Ag9 2.8062(14) . ?
Au2 Ag11 2.8603(13) . ?
Au2 Ag12 2.8684(13) . ?
Au3 Au5 2.7559(9) . ?
Au3 Au7 2.7778(9) . ?
Au3 Au8 2.8135(8) . ?
Au3 Au14 2.8049(9) . ?
Au3 Au16 2.8836(9) . ?
Au3 Ag2 2.8850(12) . ?
Au3 Ag3 2.8740(14) . ?
Au3 Ag12 2.8726(13) . ?
Au3 Ag13 2.8398(13) . ?
Au3 Ag14 2.8531(14) . ?
Au4 Au6 2.7676(9) . ?
Au4 Au8 2.7773(9) . ?
Au4 Au9 2.7806(9) . ?
Au4 Au20 2.8920(9) . ?
Au4 Ag1 2.9268(12) . ?
Au4 Ag7 2.8318(13) . ?
Au4 Ag8 2.8611(13) . ?
Au4 Ag9 2.8843(14) . ?
Au4 Ag11 2.7749(14) . ?
Au5 Au7 2.7922(9) . ?
Au5 Au10 2.7755(9) . ?
Au5 Au12 2.7803(9) . ?
Au5 Au14 2.7661(9) . ?
Au5 Au21 2.8981(9) . ?
Au5 Ag2 2.9135(13) . ?
Au5 Ag10 2.7716(13) . ?
Au5 Ag14 2.9230(14) . ?
Au5 Ag15 2.8643(14) . ?
Au5 Ag20 2.8358(15) . ?
Au6 Au8 2.7782(9) . ?
Au6 Au9 2.7658(9) . ?
Au6 Au12 2.8004(9) . ?
Au6 Au13 2.8738(9) . ?
Au6 Au14 2.7715(9) . ?
Au6 Ag1 2.9265(13) . ?
Au6 Ag8 2.8609(13) . ?
Au6 Ag16 2.8200(13) . ?
Au6 Ag17 2.8420(15) . ?
Au6 Ag19 2.8609(15) . ?
Au7 Au10 2.7944(9) . ?
Au7 Au17 2.9101(9) . ?
Au7 Ag2 2.8842(13) . ?
Au7 Ag4 2.9380(13) . ?
Au7 Ag6 2.8571(14) . ?
Au7 Ag10 2.9486(13) . ?
Au7 Ag12 2.9052(14) . ?
Au8 Au11 2.9484(9) . ?
Au8 Au14 2.7890(10) . ?
Au8 Ag1 2.8866(12) . ?
Au8 Ag3 2.8799(13) . ?
Au8 Ag11 2.8194(15) . ?
Au8 Ag13 2.7742(13) . ?
Au8 Ag16 2.8252(13) . ?
Au9 Au10 2.8008(9) . ?
Au9 Au12 2.7868(9) . ?
Au9 Au22 2.8889(10) . ?
Au9 Ag5 2.9018(13) . ?
Au9 Ag7 2.8085(13) . ?
Au9 Ag8 2.9031(12) . ?
Au9 Ag17 2.8005(14) . ?
Au9 Ag18 2.8021(14) . ?
Au10 Au12 2.8355(9) . ?
Au10 Au23 2.9590(10) . ?
Au10 Ag4 2.9239(13) . ?
Au10 Ag5 2.8932(13) . ?
Au10 Ag10 2.9510(13) . ?
Au10 Ag15 2.8357(14) . ?
Au10 Ag18 2.8468(14) . ?
Au11 Ag3 3.3628(13) . ?
Au11 Ag13 2.9551(14) . ?
Au11 Ag16 3.1294(16) . ?
Au11 C1 2.016(16) . ?
Au11 C23 2.019(15) . ?
Au12 Au14 2.8276(10) . ?
Au12 Au24 3.1003(10) . ?
Au12 Ag15 2.9073(14) . ?
Au12 Ag17 2.8616(14) . ?
Au12 Ag18 2.8467(15) . ?
Au12 Ag19 2.8718(14) . ?
Au12 Ag20 2.8343(15) . ?
Au13 Ag1 3.3628(14) . ?
Au13 Ag8 3.2955(14) . ?
Au13 Ag16 3.2901(14) . ?
Au13 Ag17 3.3303(15) . ?
Au13 Ag19 3.3673(15) . ?
Au13 C4 1.99(2) . ?
Au13 C7 1.99(2) . ?
Au14 Au18 2.8980(10) . ?
Au14 Ag13 2.8327(15) . ?
Au14 Ag14 2.8587(13) . ?
Au14 Ag16 2.9233(13) . ?
Au14 Ag19 2.7770(15) . ?
Au14 Ag20 2.8621(17) . ?
Au15 Ag5 3.3760(14) . ?
Au15 Ag7 2.9344(14) . ?
Au15 Ag9 3.0001(14) . ?
Au15 C3 2.038(17) . ?
Au15 C5 1.978(15) . ?
Au16 Ag2 3.3742(14) . ?
Au16 Ag13 3.2770(13) . ?
Au16 Ag14 3.0896(16) . ?
Au16 C24 2.028(15) . ?
Au16 C36 2.012(14) . ?
Au17 Ag4 2.9620(14) . ?
Au17 Ag10 2.8996(15) . ?
Au17 C2 1.99(2) . ?
Au17 C12 1.96(2) . ?
Au18 Ag13 3.2651(16) . ?
Au18 Ag14 3.3334(13) . ?
Au18 Ag19 3.3687(17) . ?
Au18 C25 1.992(18) . ?
Au18 C58 2.01(2) . ?
Au19 Ag3 2.9956(15) . ?
Au19 Ag11 2.8242(14) . ?
Au19 C10 2.06(2) . ?
Au19 C11 1.93(2) . ?
Au20 Ag1 3.1809(14) . ?
Au20 Ag11 3.1770(14) . ?
Au20 C39 2.00(2) . ?
Au20 C69 2.018(19) . ?
Au21 Ag14 3.0725(15) . ?
Au21 Ag20 3.0502(15) . ?
Au21 C9 2.01(2) . ?
Au21 C59 1.98(3) . ?
Au22 Ag8 3.3630(14) . ?
Au22 Ag17 3.0629(16) . ?
Au22 Ag18 3.1782(15) . ?
Au22 C22 2.025(17) . ?
Au22 C84 1.987(19) . ?
Au23 Ag4 2.8995(15) . ?
Au23 Ag10 2.9850(15) . ?
Au23 C8 1.99(2) . ?
Au23 C27 1.93(3) . ?
Au24 Ag17 3.1838(16) . ?
Au24 Ag19 2.8540(17) . ?
Au24 C37 2.03(2) . ?
Au24 C68 2.03(2) . ?
Ag1 Ag8 3.2701(16) . ?
Ag1 Ag11 3.1617(17) . ?
Ag1 Ag16 2.9996(17) . ?
Ag1 C1 2.498(18) . ?
Ag1 C7 2.507(18) . ?
Ag1 C39 2.66(2) . ?
Ag2 Ag10 3.0616(17) . ?
Ag2 Ag12 3.2483(18) . ?
Ag2 Ag14 3.2559(16) . ?
Ag2 C9 2.53(2) . ?
Ag2 C12 2.502(18) . ?
Ag2 C36 2.557(17) . ?
Ag3 Ag11 3.3107(18) . ?
Ag3 Ag12 3.1974(16) . ?
Ag3 Ag13 3.0651(19) . ?
Ag3 C11 2.40(2) . ?
Ag3 C23 2.419(16) . ?
Ag3 C112 2.654(17) . ?
Ag4 Ag5 3.0690(16) . ?
Ag4 Ag6 2.9967(17) . ?
Ag4 C2 2.338(15) . ?
Ag4 C27 2.41(2) . ?
Ag5 Ag7 3.2087(16) . ?
Ag5 Ag18 3.1810(18) . ?
Ag5 C3 2.546(19) . ?
Ag5 C22 2.56(2) . ?
Ag5 C27 2.60(2) . ?
Ag6 Ag9 3.1139(17) . ?
Ag6 Ag12 3.3127(18) . ?
Ag6 Cl1 2.521(5) . ?
Ag6 C5 2.614(17) . ?
Ag7 Ag8 3.1055(17) . ?
Ag7 C3 2.526(18) . ?
Ag7 C69 2.414(16) . ?
Ag7 C70 2.453(16) . ?
Ag8 Ag17 3.0924(19) . ?
Ag8 C7 2.477(16) . ?
Ag8 C84 2.377(16) . ?
Ag8 C127 2.63(2) . ?
Ag9 Ag11 3.0715(17) . ?
Ag9 C5 2.503(16) . ?
Ag9 C10 2.508(16) . ?
Ag9 C35 2.537(17) . ?
Ag10 Ag15 3.0147(18) . ?
Ag10 C8 2.314(19) . ?
Ag10 C12 2.451(18) . ?
Ag11 C10 2.653(19) . ?
Ag11 C39 2.40(2) . ?
Ag11 C66 2.536(17) . ?
Ag12 Cl1 2.571(5) . ?
Ag12 C36 2.488(19) . ?
Ag12 C114 2.649(19) . ?
Ag13 Ag14 3.1994(18) . ?
Ag13 Ag16 3.1948(17) . ?
Ag13 C24 2.358(16) . ?
Ag13 C107 2.433(16) . ?
Ag14 Ag20 3.219(2) . ?
Ag14 C9 2.48(2) . ?
Ag14 C58 2.374(19) . ?
Ag14 C99 2.66(3) . ?
Ag15 Ag18 3.2534(18) . ?
Ag15 Ag20 3.241(2) . ?
Ag15 Cl2 2.536(5) . ?
Ag15 C59 2.488(19) . ?
Ag15 C108 2.59(2) . ?
Ag16 Ag19 3.204(2) . ?
Ag16 C1 2.551(18) . ?
Ag16 C25 2.354(18) . ?
Ag16 C40 2.507(17) . ?
Ag17 Ag18 3.1812(18) . ?
Ag17 Ag19 3.333(2) . ?
Ag17 C68 2.31(2) . ?
Ag17 C208 2.56(2) . ?
Ag18 Cl2 2.449(5) . ?
Ag18 C22 2.37(2) . ?
Ag19 Ag20 3.1480(18) . ?
Ag19 C4 2.351(16) . ?
Ag19 C6 2.474(17) . ?
Ag20 C37 2.37(2) . ?
Ag20 C109 2.48(2) . ?
C1 C43 1.20(2) . ?
C2 C20 1.21(3) . ?
C3 C21 1.16(3) . ?
C4 C6 1.21(3) . ?
C5 C13 1.204(16) . ?
C6 C54 1.46(2) . ?
C7 C34 1.26(3) . ?
C8 C44 1.24(3) . ?
C9 C41 1.25(3) . ?
C10 C35 1.16(3) . ?
C11 C38 1.28(3) . ?
C12 C26 1.29(3) . ?
C13 C135 1.482(19) . ?
C14 C15 1.3900 . ?
C14 C19 1.3900 . ?
C14 C42 1.45(2) . ?
C15 C16 1.3900 . ?
C16 C17 1.3900 . ?
C17 C18 1.3900 . ?
C17 C259 1.535(17) . ?
C18 C19 1.3900 . ?
C20 C142 1.51(2) . ?
C21 C117 1.49(2) . ?
C22 C42 1.22(3) . ?
C23 C112 1.18(2) . ?
C24 C107 1.17(2) . ?
C25 C40 1.18(2) . ?
C26 C97 1.43(2) . ?
C27 C45 1.28(3) . ?
C28 C29 1.3900 . ?
C28 C33 1.3900 . ?
C29 C30 1.3900 . ?
C29 C144 1.512(15) . ?
C30 C31 1.3900 . ?
C31 C32 1.3900 . ?
C32 C33 1.3900 . ?
C32 C40 1.487(17) . ?
C34 C193 1.42(2) . ?
C35 C77 1.46(2) . ?
C36 C114 1.19(2) . ?
C37 C109 1.16(3) . ?
C38 C159 1.43(2) . ?
C39 C66 1.20(3) . ?
C41 C105 1.44(2) . ?
C43 C51 1.48(2) . ?
C44 C223 1.33(3) . ?
C44 C287 1.51(3) . ?
C45 C65 1.44(2) . ?
C46 C47 1.3900 . ?
C46 C51 1.3900 . ?
C47 C48 1.3900 . ?
C48 C49 1.3900 . ?
C48 C195 1.548(14) . ?
C49 C50 1.3900 . ?
C50 C51 1.3900 . ?
C52 C53 1.3900 . ?
C52 C57 1.3900 . ?
C53 C54 1.3900 . ?
C54 C55 1.3900 . ?
C55 C56 1.3900 . ?
C56 C57 1.3900 . ?
C57 C177 1.528(16) . ?
C58 C99 1.18(3) . ?
C59 C108 1.25(3) . ?
C60 C61 1.3900 . ?
C60 C65 1.3900 . ?
C61 C62 1.3900 . ?
C62 C63 1.3900 . ?
C62 C237 1.517(17) . ?
C63 C64 1.3900 . ?
C64 C65 1.3900 . ?
C66 C203 1.47(2) . ?
C67 C71 1.40(3) . ?
C67 C106 1.40(2) . ?
C68 C208 1.16(3) . ?
C69 C70 1.18(2) . ?
C70 C183 1.47(2) . ?
C71 C85 1.41(3) . ?
C71 C114 1.47(2) . ?
C72 C73 1.3900 . ?
C72 C77 1.3900 . ?
C73 C74 1.3900 . ?
C74 C75 1.3900 . ?
C74 C229 1.512(18) . ?
C75 C76 1.3900 . ?
C76 C77 1.3900 . ?
C78 C79 1.3900 . ?
C78 C83 1.3900 . ?
C79 C80 1.3900 . ?
C79 C129 1.523(17) . ?
C80 C81 1.3900 . ?
C81 C82 1.3900 . ?
C82 C83 1.3900 . ?
C82 C108 1.43(3) . ?
C84 C127 1.20(3) . ?
C85 C92 1.43(2) . ?
C86 C87 1.3900 . ?
C86 C91 1.3900 . ?
C86 C208 1.49(3) . ?
C87 C88 1.3900 . ?
C88 C89 1.3900 . ?
C89 C90 1.3900 . ?
C89 C147 1.527(16) . ?
C90 C91 1.3900 . ?
C92 C128 1.38(3) . ?
C93 C94 1.3900 . ?
C93 C98 1.3900 . ?
C94 C95 1.3900 . ?
C94 C146 1.524(15) . ?
C95 C96 1.3900 . ?
C96 C97 1.3900 . ?
C97 C98 1.3900 . ?
C99 C215 1.53(3) . ?
C100 C101 1.3900 . ?
C100 C105 1.3900 . ?
C101 C102 1.3900 . ?
C102 C103 1.3900 . ?
C102 C197 1.516(16) . ?
C103 C104 1.3900 . ?
C104 C105 1.3900 . ?
C106 C128 1.32(3) . ?
C107 C123 1.479(19) . ?
C109 C163 1.47(3) . ?
C110 C186 1.514(17) . ?
C110 C227 1.53(3) . ?
C110 C232 1.57(3) . ?
C110 C238 1.55(4) . ?
C111 C195 1.55(4) . ?
C112 C151 1.456(19) . ?
C113 C129 1.55(4) . ?
C115 C116 1.3900 . ?
C115 C120 1.3900 . ?
C116 C117 1.3900 . ?
C117 C118 1.3900 . ?
C118 C119 1.3900 . ?
C119 C120 1.3900 . ?
C120 C256 1.52(3) . ?
C121 C122 1.3900 . ?
C121 C126 1.3900 . ?
C122 C123 1.3900 . ?
C123 C124 1.3900 . ?
C124 C125 1.3900 . ?
C125 C126 1.3900 . ?
C126 C248 1.528(16) . ?
C127 C170 1.46(2) . ?
C128 C274 1.54(3) . ?
C129 C130 1.55(4) . ?
C129 C188 1.55(3) . ?
C131 C132 1.3900 . ?
C131 C136 1.3900 . ?
C132 C133 1.3900 . ?
C132 C264 1.520(16) . ?
C133 C134 1.3900 . ?
C134 C135 1.3900 . ?
C135 C136 1.3900 . ?
C137 C195 1.52(3) . ?
C138 C139 1.3900 . ?
C138 C143 1.3900 . ?
C139 C140 1.3900 . ?
C139 C209 1.525(17) . ?
C140 C141 1.3900 . ?
C141 C142 1.3900 . ?
C142 C143 1.3900 . ?
C144 C173 1.61(4) . ?
C144 C178 1.45(4) . ?
C144 C187 1.57(5) . ?
C145 C146 1.57(3) . ?
C146 C225 1.49(4) . ?
C146 C241 1.52(4) . ?
C147 C174 1.55(4) . ?
C147 C175 1.53(4) . ?
C147 C180 1.52(4) . ?
C148 C149 1.3900 . ?
C148 C153 1.3900 . ?
C148 C265 1.60(2) . ?
C149 C150 1.3900 . ?
C150 C151 1.3900 . ?
C151 C152 1.3900 . ?
C152 C153 1.3900 . ?
C154 C155 1.3900 . ?
C154 C159 1.3900 . ?
C155 C156 1.3900 . ?
C156 C157 1.3900 . ?
C156 C269 1.59(2) . ?
C157 C158 1.3900 . ?
C158 C159 1.3900 . ?
C160 C177 1.56(4) . ?
C161 C162 1.3900 . ?
C161 C166 1.3900 . ?
C162 C163 1.3900 . ?
C163 C164 1.3900 . ?
C164 C165 1.3900 . ?
C165 C166 1.3900 . ?
C166 C207 1.514(17) . ?
C167 C168 1.3900 . ?
C167 C172 1.3900 . ?
C167 C234 1.513(17) . ?
C168 C169 1.3900 . ?
C169 C170 1.3900 . ?
C170 C171 1.3900 . ?
C171 C172 1.3900 . ?
C176 C177 1.57(4) . ?
C177 C179 1.61(4) . ?
C181 C182 1.37(4) . ?
C181 C186 1.37(3) . ?
C182 C183 1.37(3) . ?
C183 C184 1.34(3) . ?
C184 C185 1.36(3) . ?
C185 C186 1.36(3) . ?
C189 C190 1.3900 . ?
C189 C194 1.3900 . ?
C190 C191 1.3900 . ?
C190 C231 1.520(17) . ?
C191 C192 1.3900 . ?
C192 C193 1.3900 . ?
C193 C194 1.3900 . ?
C195 C198 1.53(3) . ?
C196 C197 1.55(5) . ?
C197 C199 1.55(4) . ?
C197 C206 1.53(4) . ?
C200 C201 1.3900 . ?
C200 C205 1.3900 . ?
C200 C295 1.505(19) . ?
C201 C202 1.3900 . ?
C202 C203 1.3900 . ?
C203 C204 1.3900 . ?
C204 C205 1.3900 . ?
C207 C226 1.50(4) . ?
C207 C239 1.64(5) . ?
C207 C242 1.64(4) . ?
C209 C210 1.54(5) . ?
C209 C211 1.57(5) . ?
C209 C224 1.48(4) . ?
C212 C213 1.3900 . ?
C212 C217 1.3900 . ?
C212 C281 1.61(4) . ?
C213 C214 1.3900 . ?
C214 C215 1.3900 . ?
C215 C216 1.3900 . ?
C216 C217 1.3900 . ?
C218 C219 1.3900 . ?
C218 C223 1.3900 . ?
C219 C220 1.3900 . ?
C220 C221 1.3900 . ?
C220 C249 1.502(19) . ?
C221 C222 1.3900 . ?
C222 C223 1.3900 . ?
C228 C237 1.50(4) . ?
C229 C245 1.52(5) . ?
C229 C247 1.67(6) . ?
C229 C254 1.53(4) . ?
C230 C237 1.60(5) . ?
C231 C233 1.59(6) . ?
C231 C235 1.41(5) . ?
C231 C240 1.58(5) . ?
C234 C251 1.498(19) . ?
C234 C253 1.520(19) . ?
C234 C255 1.513(19) . ?
C236 C237 1.54(4) . ?
C243 C248 1.52(3) . ?
C244 C249 1.56(8) . ?
C246 C249 1.63(7) . ?
C248 C250 1.42(5) . ?
C248 C252 1.53(5) . ?
C249 C290 1.53(6) . ?
C256 C277 1.61(4) . ?
C256 C278 1.51(4) . ?
C256 C279 1.49(4) . ?
C257 C259 1.55(5) . ?
C258 C259 1.47(4) . ?
C259 C260 1.39(5) . ?
C261 C264 1.63(4) . ?
C262 C264 1.49(4) . ?
C263 C264 1.54(5) . ?
C265 C266 1.489(19) . ?
C265 C267 1.496(19) . ?
C265 C268 1.504(19) . ?
C269 C270 1.54(2) . ?
C269 C271 1.52(2) . ?
C269 C272 1.52(2) . ?
C273 C274 1.500(14) . ?
C274 C275 1.509(14) . ?
C274 C276 1.501(14) . ?
C280 C281 1.60(3) . ?
C281 C282 1.60(3) . ?
C281 C283 1.59(3) . ?
C284 C285 1.3900 . ?
C284 C289 1.3900 . ?
C284 C292 1.54(6) . ?
C285 C286 1.3900 . ?
C286 C287 1.3900 . ?
C287 C288 1.3900 . ?
C288 C289 1.3900 . ?
C291 C292 1.55(5) . ?
C292 C293 1.55(5) . ?
C292 C294 1.55(5) . ?
C295 C296 1.43(3) . ?
C295 C297 1.44(3) . ?
C295 C298 1.43(3) . ?

loop_
_smtbx_masks_void_nr
_smtbx_masks_void_average_x
_smtbx_masks_void_average_y
_smtbx_masks_void_average_z
_smtbx_masks_void_volume
_smtbx_masks_void_count_electrons
_smtbx_masks_void_content
1 -0.331 -0.062 0.265 1231.0 208.8 ?
2 0.331 0.062 0.735 1231.0 179.6 ?
3 0.018 0.056 0.476 16.8 1.2 ?
4 -0.169 0.438 0.235 1231.0 171.0 ?
5 0.169 0.562 0.765 1231.0 217.4 ?
6 0.000 0.500 0.500 195.2 53.9 ?
7 -0.018 0.944 0.524 16.8 1.8 ?
8 0.171 0.448 0.021 12.8 0.0 ?
9 0.234 0.614 0.944 20.4 0.9 ?
10 0.204 0.422 0.337 7.3 0.5 ?
11 0.266 0.114 0.556 20.4 0.0 ?
12 0.237 0.459 0.633 8.8 0.0 ?
13 0.263 0.959 0.867 8.8 0.0 ?
14 0.296 0.922 0.163 7.3 0.0 ?
15 0.329 0.948 0.479 12.8 0.0 ?
16 0.500 0.000 0.000 195.2 53.9 ?
17 0.482 0.556 0.024 16.8 1.8 ?
18 0.518 0.444 0.976 16.8 1.2 ?
19 0.671 0.052 0.521 12.8 3.3 ?
20 0.734 0.886 0.444 20.4 0.9 ?
21 0.704 0.078 0.838 7.3 0.0 ?
22 0.737 0.041 0.133 8.8 0.0 ?
23 0.766 0.386 0.056 20.4 0.0 ?
24 0.763 0.541 0.367 8.8 0.0 ?
25 0.796 0.578 0.663 7.3 0.0 ?
26 0.829 0.552 0.979 12.8 0.0 ?
